data_1551345
loop_
_publ_author_name
'Soumen De'
'Bo Chi'
'Thierry Granier'
'Ting Qi'
'Victor Maurizot'
'Ivan Huc'

_publ_section_title
;
 Designing cooperatively folded abiotic uni- and multimolecular helix
 bundles
;
_journal_name_full 'Nature Chemistry'
_journal_page_first 51
_journal_page_last 57
_journal_paper_doi 10.1038/nchem.2854
_journal_volume 10
_journal_year 2018
_chemical_formula_sum 'C312 H313 Cl24 N44 O50'
_chemical_formula_weight 6329.85
_space_group_crystal_system triclinic
_space_group_IT_number 1
_space_group_name_Hall 'P 1'
_space_group_name_H-M_alt 'P 1'
_atom_sites_solution_hydrogens geom
_cell_angle_alpha 78.68(3)
_cell_angle_beta 88.33(3)
_cell_angle_gamma 65.83(3)
_cell_formula_units_Z 1
_cell_length_a 18.008(4)
_cell_length_b 18.419(4)
_cell_length_c 30.513(6)
_cell_measurement_reflns_used 22773
_cell_measurement_temperature 293(2)
_cell_measurement_theta_max 28.17
_cell_measurement_theta_min 1.89
_cell_volume 9039(4)
_computing_structure_refinement 'SHELXL-2014/7 (Sheldrick, 2014)'
_diffrn_ambient_temperature 293(2)
_diffrn_measured_fraction_theta_full 0.878
_diffrn_measured_fraction_theta_max 0.878
_diffrn_measurement_device_type 'PILATUS 6M-F'
_diffrn_radiation_wavelength 0.85001
_diffrn_reflns_av_R_equivalents 0.0402
_diffrn_reflns_av_unetI/netI 0.0586
_diffrn_reflns_Laue_measured_fraction_full 0.878
_diffrn_reflns_Laue_measured_fraction_max 0.878
_diffrn_reflns_limit_h_max 19
_diffrn_reflns_limit_h_min -19
_diffrn_reflns_limit_k_max 20
_diffrn_reflns_limit_k_min -20
_diffrn_reflns_limit_l_max 32
_diffrn_reflns_limit_l_min -33
_diffrn_reflns_number 53409
_diffrn_reflns_point_group_measured_fraction_full 0.817
_diffrn_reflns_point_group_measured_fraction_max 0.817
_diffrn_reflns_theta_full 28.179
_diffrn_reflns_theta_max 28.179
_diffrn_reflns_theta_min 1.897
_diffrn_source synchrotron
_exptl_absorpt_coefficient_mu 0.378
_exptl_crystal_colour colourless
_exptl_crystal_density_diffrn 1.163
_exptl_crystal_description plate
_exptl_crystal_F_000 3301
_exptl_crystal_size_max 0.15
_exptl_crystal_size_mid 0.15
_exptl_crystal_size_min 0.05
_refine_diff_density_max 0.948
_refine_diff_density_min -0.669
_refine_diff_density_rms 0.088
_refine_ls_abs_structure_details
;
 Flack x determined using 12970 quotients [(I+)-(I-)]/[(I+)+(I-)]
 (Parsons, Flack and Wagner, Acta Cryst. B69 (2013) 249-259).
;
_refine_ls_abs_structure_Flack 0.436(16)
_refine_ls_extinction_coef .
_refine_ls_extinction_method none
_refine_ls_goodness_of_fit_ref 1.824
_refine_ls_hydrogen_treatment constr
_refine_ls_matrix_type full
_refine_ls_number_parameters 4242
_refine_ls_number_reflns 42354
_refine_ls_number_restraints 8203
_refine_ls_restrained_S_all 1.973
_refine_ls_R_factor_all 0.1212
_refine_ls_R_factor_gt 0.1019
_refine_ls_shift/su_max 0.046
_refine_ls_shift/su_mean 0.004
_refine_ls_structure_factor_coef Fsqd
_refine_ls_weighting_details 'w=1/[\s^2^(Fo^2^)+(0.0500P)^2^+8.0000P] where P=(Fo^2^+2Fc^2^)/3'
_refine_ls_weighting_scheme calc
_refine_ls_wR_factor_gt 0.2438
_refine_ls_wR_factor_ref 0.2527
_reflns_Friedel_coverage 0.860
_reflns_Friedel_fraction_full 0.755
_reflns_Friedel_fraction_max 0.755
_reflns_number_gt 32916
_reflns_number_total 42354
_reflns_threshold_expression 'I > 2\s(I)'
_cod_data_source_file nchem.2854-s7.cif
_cod_data_source_block bo113
_cod_database_code 1551345
_shelx_space_group_comment
;
The symmetry employed for this shelxl refinement is uniquely defined
by the following loop, which should always be used as a source of
symmetry information in preference to the above space-group names.
They are only intended as comments.
;

loop_
_space_group_symop_operation_xyz
'x, y, z'

loop_
_atom_site_label
_atom_site_type_symbol
_atom_site_fract_x
_atom_site_fract_y
_atom_site_fract_z
_atom_site_U_iso_or_equiv
_atom_site_adp_type
_atom_site_occupancy
_atom_site_site_symmetry_order
_atom_site_calc_flag
_atom_site_refinement_flags_posn
_atom_site_refinement_flags_adp
_atom_site_refinement_flags_occupancy
_atom_site_disorder_assembly
_atom_site_disorder_group
N_1 N 0.681(2) 0.319(3) -0.0092(13) 0.277(15) Uani 1 1 d D U . . .
C2_1 C 0.6379(15) 0.2691(17) 0.0147(11) 0.156(9) Uani 1 1 d D U . . .
H2A_1 H 0.6290 0.2371 -0.0046 0.187 Uiso 1 1 calc R U . . .
H2B_1 H 0.6701 0.2326 0.0413 0.187 Uiso 1 1 calc R U . . .
C7_1 C 0.5610(12) 0.3263(12) 0.0267(5) 0.095(5) Uani 1 1 d D U . . .
C6_1 C 0.4895(10) 0.3216(12) 0.0211(6) 0.091(5) Uani 1 1 d D U . . .
H6_1 H 0.4874 0.2782 0.0107 0.109 Uiso 1 1 calc R U . . .
N11_1 N 0.5726(10) 0.3830(10) 0.0429(5) 0.092(4) Uani 1 1 d D U . . .
C10_1 C 0.5019(10) 0.4450(9) 0.0543(4) 0.074(4) Uani 1 1 d D U . . .
C_1 C 0.5115(9) 0.5082(10) 0.0696(5) 0.074(4) Uani 1 1 d D U . . .
O_1 O 0.4521(8) 0.5715(9) 0.0744(5) 0.101(5) Uani 1 1 d D U . . .
C9_1 C 0.4279(10) 0.4444(11) 0.0483(5) 0.080(4) Uani 1 1 d D U . . .
H9_1 H 0.3816 0.4859 0.0557 0.095 Uiso 1 1 calc R U . . .
C8_1 C 0.4195(10) 0.3826(11) 0.0312(5) 0.088(5) Uani 1 1 d D U . . .
OB_1 O 0.3511(11) 0.3831(14) 0.0196(8) 0.099(7) Uani 0.699(9) 1 d D U P A -1
CB_1 C 0.2936(13) 0.4673(15) 0.0239(9) 0.090(7) Uani 0.699(9) 1 d D U P A -1
HB1_1 H 0.2939 0.4772 0.0540 0.108 Uiso 0.699(9) 1 calc R U P A -1
HB2_1 H 0.3008 0.5097 0.0022 0.108 Uiso 0.699(9) 1 calc R U P A -1
CG_1 C 0.2245(12) 0.4518(14) 0.0127(8) 0.084(6) Uani 0.699(9) 1 d D U P A -1
CD1_1 C 0.1498(12) 0.5106(14) 0.0136(8) 0.085(6) Uani 0.699(9) 1 d D U P A -1
HD1_1 H 0.1420 0.5611 0.0190 0.102 Uiso 0.699(9) 1 calc R U P A -1
CE1_1 C 0.0854(14) 0.4919(16) 0.0060(8) 0.093(7) Uani 0.699(9) 1 d D U P A -1
HE1_1 H 0.0329 0.5317 0.0062 0.112 Uiso 0.699(9) 1 calc R U P A -1
CZ_1 C 0.0937(13) 0.4184(15) -0.0018(9) 0.098(7) Uani 0.699(9) 1 d D U P A -1
OH_1 O 0.0334(11) 0.3958(13) -0.0110(7) 0.115(6) Uani 0.699(9) 1 d D U P A -1
CE2_1 C 0.1737(14) 0.3574(17) -0.0066(10) 0.113(8) Uani 0.699(9) 1 d D U P A -1
HE2_1 H 0.1820 0.3095 -0.0157 0.135 Uiso 0.699(9) 1 calc R U P A -1
CD2_1 C 0.2370(14) 0.3768(15) 0.0036(8) 0.087(6) Uani 0.699(9) 1 d D U P A -1
HD2_1 H 0.2902 0.3378 0.0045 0.104 Uiso 0.699(9) 1 calc R U P A -1
CW_1 C -0.0441(16) 0.4609(19) -0.0074(12) 0.123(11) Uiso 0.699(9) 1 d D . P A -1
HW1_1 H -0.0872 0.4459 -0.0138 0.185 Uiso 0.699(9) 1 calc R U P A -1
HW2_1 H -0.0478 0.4712 0.0224 0.185 Uiso 0.699(9) 1 calc R U P A -1
HW3_1 H -0.0490 0.5091 -0.0284 0.185 Uiso 0.699(9) 1 calc R U P A -1
OB_1 O 0.3503(17) 0.369(3) 0.031(2) 0.097(11) Uani 0.301(9) 1 d D U P A -2
CB_1 C 0.272(2) 0.438(2) 0.0288(10) 0.044(8) Uani 0.301(9) 1 d D U P A -2
HB3_1 H 0.2793 0.4880 0.0196 0.053 Uiso 0.301(9) 1 calc R U P A -2
HB4_1 H 0.2346 0.4364 0.0073 0.053 Uiso 0.301(9) 1 calc R U P A -2
CG_1 C 0.2409(16) 0.4340(15) 0.0722(7) 0.020(6) Uani 0.301(9) 1 d D U P A -2
CD1_1 C 0.2341(16) 0.4869(16) 0.1011(7) 0.019(6) Uani 0.301(9) 1 d D U P A -2
HD1A_1 H 0.2485 0.5304 0.0919 0.023 Uiso 0.301(9) 1 calc R U P A -2
CE1_1 C 0.2056(16) 0.4738(16) 0.1439(7) 0.017(6) Uani 0.301(9) 1 d D U P A -2
HE1A_1 H 0.2036 0.5076 0.1633 0.021 Uiso 0.301(9) 1 calc R U P A -2
CZ_1 C 0.1805(15) 0.4121(14) 0.1580(7) 0.013(5) Uani 0.301(9) 1 d D U P A -2
OH_1 O 0.1493(13) 0.3955(14) 0.1990(6) 0.023(5) Uani 0.301(9) 1 d D U P A -2
CW_1 C 0.166(2) 0.433(2) 0.2328(10) 0.032(8) Uani 0.301(9) 1 d D U P A -2
HW1_1 H 0.1428 0.4188 0.2601 0.048 Uiso 0.301(9) 1 calc R U P A -2
HW2_1 H 0.2239 0.4136 0.2379 0.048 Uiso 0.301(9) 1 calc R U P A -2
HW3_1 H 0.1425 0.4908 0.2228 0.048 Uiso 0.301(9) 1 calc R U P A -2
CE2_1 C 0.189(2) 0.3589(19) 0.1297(8) 0.033(7) Uani 0.301(9) 1 d D U P A -2
HE2A_1 H 0.1762 0.3146 0.1393 0.040 Uiso 0.301(9) 1 calc R U P A -2
CD2_1 C 0.216(2) 0.3714(18) 0.0878(8) 0.029(7) Uani 0.301(9) 1 d D U P A -2
HD2A_1 H 0.2189 0.3367 0.0690 0.035 Uiso 0.301(9) 1 calc R U P A -2
N_2 N 0.5872(8) 0.5029(8) 0.0781(4) 0.071(4) Uani 1 1 d D U . . .
H0_2 H 0.6242 0.4562 0.0759 0.086 Uiso 1 1 calc R U . . .
C2_2 C 0.6185(9) 0.5491(10) 0.0885(5) 0.072(4) Uani 1 1 d D U . . .
C3_2 C 0.5692(10) 0.6296(10) 0.0947(5) 0.076(4) Uani 1 1 d D U . . .
H3_2 H 0.5127 0.6490 0.0918 0.092 Uiso 1 1 calc R U . . .
C4_2 C 0.6028(11) 0.6773(12) 0.1048(6) 0.097(6) Uani 1 1 d D U . . .
H4_2 H 0.5682 0.7288 0.1091 0.116 Uiso 1 1 calc R U . . .
C5_2 C 0.6875(11) 0.6542(12) 0.1091(7) 0.112(6) Uani 1 1 d D U . . .
H5_2 H 0.7092 0.6888 0.1161 0.134 Uiso 1 1 calc R U . . .
C6_2 C 0.7385(10) 0.5741(11) 0.1021(5) 0.094(5) Uani 1 1 d D U . . .
C7_2 C 0.7029(9) 0.5237(10) 0.0930(5) 0.078(4) Uani 1 1 d D U . . .
C8_2 C 0.8215(11) 0.5475(11) 0.1071(6) 0.093(5) Uani 1 1 d D U . . .
C9_2 C 0.8696(14) 0.4672(12) 0.1032(7) 0.119(7) Uani 1 1 d D U . . .
H9_2 H 0.9262 0.4465 0.1050 0.142 Uiso 1 1 calc R U . . .
C10_2 C 0.8301(10) 0.4202(9) 0.0965(5) 0.077(5) Uani 1 1 d D U . . .
N11_2 N 0.7502(8) 0.4452(9) 0.0916(4) 0.074(4) Uani 1 1 d D U . . .
C_2 C 0.8800(11) 0.3335(10) 0.0964(7) 0.085(5) Uani 1 1 d D U . . .
OB_2 O 0.8544(10) 0.5940(10) 0.1168(6) 0.127(5) Uani 1 1 d D U . . .
O_2 O 0.9571(8) 0.3069(9) 0.0936(5) 0.092(4) Uani 1 1 d D U . . .
CG_2 C 0.9379(13) 0.5733(13) 0.1205(9) 0.120(7) Uani 1 1 d D U . . .
HG1_2 H 0.9617 0.5558 0.0934 0.145 Uiso 1 1 calc R U . . .
HG2_2 H 0.9618 0.5274 0.1452 0.145 Uiso 1 1 calc R U . . .
CD_2 C 0.9613(14) 0.6417(13) 0.1279(7) 0.114(6) Uani 1 1 d D U . . .
HD_2 H 1.0209 0.6181 0.1279 0.137 Uiso 1 1 calc R U . . .
CE1_2 C 0.936(2) 0.7176(17) 0.0960(9) 0.173(10) Uani 1 1 d D U . . .
HE1A_2 H 0.9462 0.7069 0.0663 0.259 Uiso 1 1 calc R U . . .
HE1B_2 H 0.8785 0.7489 0.0978 0.259 Uiso 1 1 calc R U . . .
HE1C_2 H 0.9656 0.7474 0.1025 0.259 Uiso 1 1 calc R U . . .
CE2_2 C 0.9435(16) 0.6627(15) 0.1726(7) 0.130(7) Uani 1 1 d D U . . .
HE2A_2 H 0.9596 0.6137 0.1951 0.195 Uiso 1 1 calc R U . . .
HE2B_2 H 0.9732 0.6932 0.1782 0.195 Uiso 1 1 calc R U . . .
HE2C_2 H 0.8861 0.6947 0.1735 0.195 Uiso 1 1 calc R U . . .
CD1_3 C 0.6225(16) 0.0030(19) 0.0938(11) 0.162(10) Uani 1 1 d D U . . .
HD1A_3 H 0.5969 -0.0342 0.1012 0.243 Uiso 1 1 calc R U . . .
HD1B_3 H 0.5902 0.0525 0.1036 0.243 Uiso 1 1 calc R U . . .
HD1C_3 H 0.6268 0.0145 0.0620 0.243 Uiso 1 1 calc R U . . .
CG_3 C 0.7091(18) -0.0357(18) 0.1176(11) 0.186(10) Uani 1 1 d D U . . .
CD2_3 C 0.706(2) -0.054(2) 0.1702(10) 0.220(13) Uani 1 1 d D U . . .
HD2A_3 H 0.6723 -0.0832 0.1785 0.331 Uiso 1 1 calc R U . . .
HD2B_3 H 0.7596 -0.0856 0.1836 0.331 Uiso 1 1 calc R U . . .
HD2C_3 H 0.6825 -0.0034 0.1805 0.331 Uiso 1 1 calc R U . . .
CD3_3 C 0.758(2) -0.1101(19) 0.0950(11) 0.191(12) Uani 1 1 d D U . . .
HD3A_3 H 0.7289 -0.1439 0.0967 0.286 Uiso 1 1 calc R U . . .
HD3B_3 H 0.7645 -0.0907 0.0641 0.286 Uiso 1 1 calc R U . . .
HD3C_3 H 0.8109 -0.1411 0.1102 0.286 Uiso 1 1 calc R U . . .
OB_3 O 0.7577(11) 0.0054(10) 0.1124(6) 0.108(5) Uani 1 1 d D U . . .
C8_3 C 0.7430(11) 0.0810(11) 0.1175(5) 0.082(5) Uani 1 1 d D U . . .
C9_3 C 0.6663(11) 0.1363(11) 0.1273(5) 0.077(5) Uani 1 1 d D U . . .
H9_3 H 0.6214 0.1234 0.1312 0.093 Uiso 1 1 calc R U . . .
C10_3 C 0.6627(10) 0.2124(9) 0.1307(4) 0.063(4) Uani 1 1 d D U . . .
C_3 C 0.5853(9) 0.2736(9) 0.1431(5) 0.058(4) Uani 1 1 d D U . . .
O_3 O 0.5227(8) 0.2638(8) 0.1431(4) 0.071(4) Uani 1 1 d D U . . .
N11_3 N 0.7226(9) 0.2334(9) 0.1245(4) 0.067(4) Uani 1 1 d D U . . .
C7_3 C 0.7967(10) 0.1803(10) 0.1131(4) 0.072(4) Uani 1 1 d D U . . .
C6_3 C 0.8086(10) 0.1025(10) 0.1111(4) 0.068(4) Uani 1 1 d D U . . .
C5_3 C 0.8838(11) 0.0421(12) 0.1032(5) 0.084(5) Uani 1 1 d D U . . .
H5_3 H 0.8927 -0.0114 0.1035 0.101 Uiso 1 1 calc R U . . .
C4_3 C 0.9419(12) 0.0715(12) 0.0952(6) 0.085(5) Uani 1 1 d D U . . .
H4_3 H 0.9931 0.0360 0.0885 0.102 Uiso 1 1 calc R U . . .
C3_3 C 0.9307(11) 0.1525(12) 0.0960(6) 0.085(5) Uani 1 1 d D U . . .
H3_3 H 0.9739 0.1676 0.0902 0.102 Uiso 1 1 calc R U . . .
C2_3 C 0.8569(11) 0.2083(10) 0.1053(5) 0.080(5) Uani 1 1 d D U . . .
N_3 N 0.8369(10) 0.2880(9) 0.1055(5) 0.080(4) Uani 1 1 d D U . . .
H0_3 H 0.7880 0.3139 0.1129 0.096 Uiso 1 1 calc R U . . .
N_4 N 0.5934(8) 0.3340(8) 0.1587(4) 0.055(3) Uani 1 1 d D U . . .
H0_4 H 0.6426 0.3295 0.1608 0.067 Uiso 1 1 calc R U . . .
C2_4 C 0.5360(9) 0.4010(9) 0.1717(4) 0.059(4) Uani 1 1 d D U . . .
C3_4 C 0.4528(9) 0.4225(10) 0.1694(5) 0.061(4) Uani 1 1 d D U . . .
H3_4 H 0.4329 0.3881 0.1605 0.074 Uiso 1 1 calc R U . . .
C4_4 C 0.3980(11) 0.4959(11) 0.1804(5) 0.071(5) Uani 1 1 d D U . . .
H4_4 H 0.3423 0.5091 0.1789 0.085 Uiso 1 1 calc R U . . .
C5_4 C 0.4255(10) 0.5477(11) 0.1932(5) 0.068(5) Uani 1 1 d D U . . .
H5_4 H 0.3881 0.5964 0.1998 0.081 Uiso 1 1 calc R U . . .
C6_4 C 0.5073(9) 0.5294(9) 0.1967(5) 0.064(4) Uani 1 1 d D U . . .
C7_4 C 0.5656(8) 0.4537(9) 0.1865(4) 0.055(4) Uani 1 1 d D U . . .
C8_4 C 0.5423(9) 0.5782(9) 0.2089(4) 0.063(4) Uani 1 1 d D U . . .
C9_4 C 0.6260(8) 0.5515(9) 0.2120(5) 0.057(4) Uani 1 1 d D U . . .
H9_4 H 0.6486 0.5849 0.2196 0.068 Uiso 1 1 calc R U . . .
C10_4 C 0.6770(8) 0.4755(8) 0.2038(4) 0.049(4) Uani 1 1 d D U . . .
N11_4 N 0.6462(8) 0.4285(8) 0.1903(4) 0.056(3) Uani 1 1 d D U . . .
C_4 C 0.7669(8) 0.4414(9) 0.2096(6) 0.057(4) Uani 1 1 d D U . . .
O_4 O 0.8008(8) 0.4873(8) 0.2111(4) 0.070(4) Uani 1 1 d D U . . .
OB_4 O 0.4832(13) 0.6446(12) 0.2210(9) 0.049(6) Uani 0.507(17) 1 d D U P B 1
CG_4 C 0.5164(17) 0.6940(18) 0.2371(12) 0.057(8) Uani 0.507(17) 1 d D U P B 1
HG1_4 H 0.5403 0.7187 0.2130 0.069 Uiso 0.507(17) 1 calc R U P B 1
HG2_4 H 0.5582 0.6615 0.2608 0.069 Uiso 0.507(17) 1 calc R U P B 1
CD_4 C 0.4439(17) 0.7602(18) 0.2549(11) 0.063(8) Uani 0.507(17) 1 d D U P B 1
HD_4 H 0.4046 0.7961 0.2302 0.075 Uiso 0.507(17) 1 calc R U P B 1
CE1_4 C 0.403(2) 0.720(2) 0.2892(12) 0.078(10) Uani 0.507(17) 1 d D U P B 1
HE1A_4 H 0.3812 0.6902 0.2753 0.118 Uiso 0.507(17) 1 calc R U P B 1
HE1B_4 H 0.4424 0.6838 0.3128 0.118 Uiso 0.507(17) 1 calc R U P B 1
HE1C_4 H 0.3599 0.7610 0.3013 0.118 Uiso 0.507(17) 1 calc R U P B 1
CE2_4 C 0.479(2) 0.808(2) 0.2756(12) 0.074(10) Uani 0.507(17) 1 d D U P B 1
HE2A_4 H 0.5046 0.8327 0.2532 0.111 Uiso 0.507(17) 1 calc R U P B 1
HE2B_4 H 0.4362 0.8491 0.2877 0.111 Uiso 0.507(17) 1 calc R U P B 1
HE2C_4 H 0.5187 0.7719 0.2992 0.111 Uiso 0.507(17) 1 calc R U P B 1
OB_4 O 0.5033(16) 0.6579(13) 0.2137(11) 0.064(7) Uani 0.493(17) 1 d D U P B 2
CG_4 C 0.539(2) 0.7115(17) 0.2207(14) 0.071(8) Uani 0.493(17) 1 d D U P B 2
HG3_4 H 0.5655 0.7242 0.1939 0.085 Uiso 0.493(17) 1 calc R U P B 2
HG4_4 H 0.5803 0.6845 0.2451 0.085 Uiso 0.493(17) 1 calc R U P B 2
CD_4 C 0.475(2) 0.7905(16) 0.2315(10) 0.070(8) Uani 0.493(17) 1 d D U P B 2
HD1_4 H 0.4268 0.8073 0.2114 0.084 Uiso 0.493(17) 1 calc R U P B 2
CE1_4 C 0.448(2) 0.777(2) 0.2791(11) 0.080(10) Uani 0.493(17) 1 d D U P B 2
HE1D_4 H 0.4330 0.7322 0.2840 0.120 Uiso 0.493(17) 1 calc R U P B 2
HE1E_4 H 0.4925 0.7658 0.2999 0.120 Uiso 0.493(17) 1 calc R U P B 2
HE1F_4 H 0.4025 0.8253 0.2833 0.120 Uiso 0.493(17) 1 calc R U P B 2
CE2_4 C 0.498(2) 0.8619(19) 0.2258(13) 0.090(10) Uani 0.493(17) 1 d D U P B 2
HE2D_4 H 0.5154 0.8722 0.1960 0.136 Uiso 0.493(17) 1 calc R U P B 2
HE2E_4 H 0.4519 0.9092 0.2306 0.136 Uiso 0.493(17) 1 calc R U P B 2
HE2F_4 H 0.5419 0.8497 0.2471 0.136 Uiso 0.493(17) 1 calc R U P B 2
N_5 N 0.8065(7) 0.3624(7) 0.2107(4) 0.048(3) Uani 1 1 d D U . . .
H0_5 H 0.7754 0.3372 0.2110 0.058 Uiso 1 1 calc R U . . .
C2_5 C 0.8896(8) 0.3129(8) 0.2115(4) 0.050(4) Uani 1 1 d D U . . .
C3_5 C 0.9509(9) 0.3390(11) 0.2105(5) 0.061(5) Uani 1 1 d D U . . .
H3_5 H 0.9386 0.3931 0.2110 0.073 Uiso 1 1 calc R U . . .
C4_5 C 1.0308(10) 0.2855(10) 0.2087(5) 0.060(4) Uani 1 1 d D U . . .
H4_5 H 1.0721 0.3034 0.2087 0.072 Uiso 1 1 calc R U . . .
C5_5 C 1.0501(10) 0.2051(11) 0.2070(5) 0.062(5) Uani 1 1 d D U . . .
H5_5 H 1.1038 0.1703 0.2041 0.075 Uiso 1 1 calc R U . . .
C6_5 C 0.9874(8) 0.1756(9) 0.2097(4) 0.050(4) Uani 1 1 d D U . . .
C7_5 C 0.9073(8) 0.2306(8) 0.2127(4) 0.042(3) Uani 1 1 d D U . . .
C8_5 C 1.0012(8) 0.0943(9) 0.2113(5) 0.052(4) Uani 1 1 d D U . . .
C9_5 C 0.9371(8) 0.0709(9) 0.2178(5) 0.045(4) Uani 1 1 d D U . . .
H9_5 H 0.9455 0.0173 0.2191 0.054 Uiso 1 1 calc R U . . .
C10_5 C 0.8587(7) 0.1303(8) 0.2226(4) 0.038(3) Uani 1 1 d D U . . .
N11_5 N 0.8420(7) 0.2075(7) 0.2192(4) 0.038(3) Uani 1 1 d D U . . .
C_5 C 0.7918(7) 0.1028(8) 0.2304(5) 0.038(3) Uani 1 1 d D U . . .
O_5 O 0.8014(6) 0.0345(6) 0.2306(4) 0.048(3) Uani 1 1 d D U . . .
OB_5 O 1.0790(7) 0.0422(7) 0.2072(5) 0.070(3) Uani 1 1 d D U . . .
CG_5 C 1.0984(9) -0.0398(10) 0.2067(7) 0.073(5) Uani 1 1 d D U . . .
HG1_5 H 1.0693 -0.0442 0.1818 0.088 Uiso 1 1 calc R U . C 1
HG2_5 H 1.0841 -0.0662 0.2343 0.088 Uiso 1 1 calc R U . C 1
CD_5 C 1.1925(15) -0.079(2) 0.2017(13) 0.089(9) Uani 0.59(3) 1 d D U P D 1
HD_5 H 1.2054 -0.0510 0.1738 0.107 Uiso 0.59(3) 1 calc R U P D 1
CE1_5 C 1.2319(17) -0.065(2) 0.2421(10) 0.081(9) Uani 0.59(3) 1 d D U P D 1
HE1A_5 H 1.2145 -0.0077 0.2403 0.121 Uiso 0.59(3) 1 calc R U P D 1
HE1B_5 H 1.2153 -0.0881 0.2695 0.121 Uiso 0.59(3) 1 calc R U P D 1
HE1C_5 H 1.2902 -0.0903 0.2415 0.121 Uiso 0.59(3) 1 calc R U P D 1
CE2_5 C 1.212(2) -0.1652(18) 0.1983(14) 0.090(10) Uani 0.59(3) 1 d D U P D 1
HE2A_5 H 1.1840 -0.1654 0.1720 0.135 Uiso 0.59(3) 1 calc R U P D 1
HE2B_5 H 1.2698 -0.1937 0.1963 0.135 Uiso 0.59(3) 1 calc R U P D 1
HE2C_5 H 1.1948 -0.1915 0.2244 0.135 Uiso 0.59(3) 1 calc R U P D 1
CD_5 C 1.1917(17) -0.088(2) 0.2082(15) 0.078(11) Uani 0.41(3) 1 d D U P D 2
HD_5 H 1.2184 -0.0732 0.2304 0.093 Uiso 0.41(3) 1 calc R U P D 2
CE1_5 C 1.206(3) -0.176(2) 0.2219(16) 0.067(11) Uani 0.41(3) 1 d D U P D 2
HE1A_5 H 1.1888 -0.1854 0.2519 0.100 Uiso 0.41(3) 1 calc R U P D 2
HE1B_5 H 1.1742 -0.1877 0.2018 0.100 Uiso 0.41(3) 1 calc R U P D 2
HE1C_5 H 1.2623 -0.2094 0.2208 0.100 Uiso 0.41(3) 1 calc R U P D 2
CE2_5 C 1.216(3) -0.062(3) 0.1608(14) 0.103(14) Uani 0.41(3) 1 d D U P D 2
HE2A_5 H 1.2044 -0.0053 0.1554 0.155 Uiso 0.41(3) 1 calc R U P D 2
HE2B_5 H 1.2726 -0.0931 0.1582 0.155 Uiso 0.41(3) 1 calc R U P D 2
HE2C_5 H 1.1845 -0.0714 0.1392 0.155 Uiso 0.41(3) 1 calc R U P D 2
N_6 N 0.7185(6) 0.1610(7) 0.2387(4) 0.040(3) Uani 1 1 d D U . . .
H0_6 H 0.7140 0.2092 0.2391 0.048 Uiso 1 1 calc R U . . .
C2_6 C 0.6476(7) 0.1405(9) 0.2469(5) 0.042(4) Uani 1 1 d D U . . .
H2A_6 H 0.6615 0.0939 0.2713 0.050 Uiso 1 1 calc R U . . .
H2B_6 H 0.6335 0.1261 0.2204 0.050 Uiso 1 1 calc R U . . .
C7_6 C 0.5758(8) 0.2110(9) 0.2582(4) 0.044(3) Uani 1 1 d D U . . .
C6_6 C 0.4991(8) 0.2119(11) 0.2519(6) 0.062(5) Uani 1 1 d D U . . .
H6_6 H 0.4938 0.1705 0.2409 0.074 Uiso 1 1 calc R U . . .
N11_6 N 0.5855(7) 0.2695(7) 0.2723(4) 0.040(3) Uani 1 1 d D U . . .
C10_6 C 0.5186(8) 0.3315(8) 0.2820(4) 0.044(3) Uani 1 1 d D U . . .
C_6 C 0.5283(7) 0.3997(8) 0.2969(5) 0.040(3) Uani 1 1 d D U . . .
O_6 O 0.4710(5) 0.4630(6) 0.3023(3) 0.043(3) Uani 1 1 d D U . . .
C9_6 C 0.4424(9) 0.3349(10) 0.2783(5) 0.056(4) Uani 1 1 d D U . . .
H9_6 H 0.3983 0.3774 0.2866 0.067 Uiso 1 1 calc R U . . .
C8_6 C 0.4300(8) 0.2758(9) 0.2624(5) 0.053(4) Uani 1 1 d D U . . .
OB_6 O 0.3502(6) 0.2881(8) 0.2567(4) 0.067(3) Uani 1 1 d D U . . .
CB_6 C 0.3418(10) 0.2237(10) 0.2406(6) 0.084(5) Uani 1 1 d D U . . .
HB1_6 H 0.3810 0.2076 0.2180 0.101 Uiso 1 1 calc R U . . .
HB2_6 H 0.2878 0.2446 0.2260 0.101 Uiso 1 1 calc R U . . .
CG_6 C 0.3534(5) 0.1507(8) 0.2748(5) 0.047(3) Uani 1 1 d D U . . .
CD1_6 C 0.3487(6) 0.0846(9) 0.2620(6) 0.064(4) Uani 1 1 d D U . . .
HD1_6 H 0.3397 0.0867 0.2318 0.076 Uiso 1 1 calc R U . . .
CE1_6 C 0.3572(7) 0.0147(10) 0.2933(5) 0.063(4) Uani 1 1 d D U . . .
HE1_6 H 0.3548 -0.0299 0.2845 0.076 Uiso 1 1 calc R U . . .
CZ_6 C 0.3691(5) 0.0145(8) 0.3375(5) 0.055(4) Uani 1 1 d D U . . .
CW_6 C 0.3821(10) -0.0564(11) 0.4117(5) 0.059(4) Uani 1 1 d D U . . .
HW1_6 H 0.3844 -0.1066 0.4294 0.089 Uiso 1 1 calc R U . . .
HW2_6 H 0.4316 -0.0509 0.4172 0.089 Uiso 1 1 calc R U . . .
HW3_6 H 0.3365 -0.0118 0.4196 0.089 Uiso 1 1 calc R U . . .
CE2_6 C 0.3759(7) 0.0780(9) 0.3514(5) 0.054(4) Uani 1 1 d D U . . .
HE2_6 H 0.3857 0.0756 0.3816 0.065 Uiso 1 1 calc R U . . .
CD2_6 C 0.3678(7) 0.1457(10) 0.3195(5) 0.058(4) Uani 1 1 d D U . . .
HD2_6 H 0.3724 0.1892 0.3285 0.070 Uiso 1 1 calc R U . . .
OH_6 O 0.3728(8) -0.0563(7) 0.3648(4) 0.074(4) Uani 1 1 d D U . . .
N_7 N 0.6083(6) 0.3820(7) 0.3062(4) 0.038(3) Uani 1 1 d D U . . .
H0_7 H 0.6421 0.3343 0.3032 0.046 Uiso 1 1 calc R U . . .
C2_7 C 0.6432(7) 0.4288(8) 0.3195(4) 0.039(3) Uani 1 1 d D U . . .
C3_7 C 0.6007(9) 0.5064(9) 0.3258(5) 0.051(4) Uani 1 1 d D U . . .
H3_7 H 0.5440 0.5293 0.3237 0.061 Uiso 1 1 calc R U . . .
C4_7 C 0.6431(9) 0.5523(10) 0.3356(5) 0.056(4) Uani 1 1 d D U . . .
H4_7 H 0.6144 0.6049 0.3403 0.068 Uiso 1 1 calc R U . . .
C5_7 C 0.7252(9) 0.5186(10) 0.3378(5) 0.060(4) Uani 1 1 d D U . . .
H5_7 H 0.7521 0.5491 0.3445 0.072 Uiso 1 1 calc R U . . .
C6_7 C 0.7712(8) 0.4421(8) 0.3308(4) 0.048(4) Uani 1 1 d D U . . .
C7_7 C 0.7305(7) 0.3926(8) 0.3236(4) 0.040(3) Uani 1 1 d D U . . .
C8_7 C 0.8571(8) 0.4068(9) 0.3307(5) 0.050(4) Uani 1 1 d D U . . .
C9_7 C 0.8963(9) 0.3277(8) 0.3264(5) 0.043(4) Uani 1 1 d D U . . .
H9_7 H 0.9527 0.3031 0.3257 0.051 Uiso 1 1 calc R U . . .
C10_7 C 0.8477(7) 0.2840(7) 0.3229(4) 0.036(3) Uani 1 1 d D U . . .
N11_7 N 0.7682(6) 0.3159(7) 0.3201(3) 0.032(3) Uani 1 1 d D U . . .
C_7 C 0.8909(7) 0.1948(7) 0.3258(4) 0.032(3) Uani 1 1 d D U . . .
OB_7 O 0.8945(6) 0.4543(7) 0.3364(4) 0.055(3) Uani 1 1 d D U . . .
O_7 O 0.9635(5) 0.1618(7) 0.3204(3) 0.044(3) Uani 1 1 d D U . . .
CG_7 C 0.9827(9) 0.4209(10) 0.3333(6) 0.055(4) Uani 1 1 d D U . . .
HG1_7 H 0.9962 0.4121 0.3032 0.066 Uiso 1 1 calc R U . . .
HG2_7 H 1.0077 0.3691 0.3540 0.066 Uiso 1 1 calc R U . . .
CD_7 C 1.0144(10) 0.4786(9) 0.3443(6) 0.065(4) Uani 1 1 d D U . . .
HD_7 H 1.0730 0.4582 0.3400 0.078 Uiso 1 1 calc R U . . .
CE1_7 C 0.9721(11) 0.5663(9) 0.3189(6) 0.078(5) Uani 1 1 d D U . . .
HE1A_7 H 0.9969 0.5984 0.3284 0.116 Uiso 1 1 calc R U . . .
HE1B_7 H 0.9775 0.5681 0.2874 0.116 Uiso 1 1 calc R U . . .
HE1C_7 H 0.9154 0.5877 0.3250 0.116 Uiso 1 1 calc R U . . .
CE2_7 C 0.9992(15) 0.4905(15) 0.3920(7) 0.097(6) Uani 1 1 d D U . . .
HE2A_7 H 1.0204 0.5279 0.3979 0.145 Uiso 1 1 calc R U . . .
HE2B_7 H 0.9416 0.5118 0.3960 0.145 Uiso 1 1 calc R U . . .
HE2C_7 H 1.0259 0.4393 0.4123 0.145 Uiso 1 1 calc R U . . .
CD1_8 C 0.5979(11) -0.0889(11) 0.3208(6) 0.084(5) Uani 1 1 d D U . . .
HD1A_8 H 0.5560 -0.1088 0.3229 0.126 Uiso 1 1 calc R U . . .
HD1B_8 H 0.5747 -0.0332 0.3241 0.126 Uiso 1 1 calc R U . . .
HD1C_8 H 0.6211 -0.0924 0.2922 0.126 Uiso 1 1 calc R U . . .
CG_8 C 0.6644(10) -0.1401(10) 0.3580(6) 0.072(5) Uani 1 1 d D U . . .
CD2_8 C 0.6284(14) -0.1443(14) 0.4035(6) 0.104(7) Uani 1 1 d D U . . .
HD2A_8 H 0.5864 -0.1636 0.4029 0.155 Uiso 1 1 calc R U . . .
HD2B_8 H 0.6704 -0.1808 0.4258 0.155 Uiso 1 1 calc R U . . .
HD2C_8 H 0.6056 -0.0911 0.4105 0.155 Uiso 1 1 calc R U . . .
CD3_8 C 0.7074(13) -0.2253(11) 0.3478(8) 0.091(6) Uani 1 1 d D U . . .
HD3A_8 H 0.6692 -0.2496 0.3485 0.137 Uiso 1 1 calc R U . . .
HD3B_8 H 0.7288 -0.2216 0.3186 0.137 Uiso 1 1 calc R U . . .
HD3C_8 H 0.7512 -0.2581 0.3698 0.137 Uiso 1 1 calc R U . . .
OB_8 O 0.7282(7) -0.1116(6) 0.3558(4) 0.048(3) Uani 1 1 d D U . . .
C8_8 C 0.7194(8) -0.0367(8) 0.3583(4) 0.039(3) Uani 1 1 d D U . . .
C9_8 C 0.6485(8) 0.0253(7) 0.3668(4) 0.032(3) Uani 1 1 d D U . . .
H9_8 H 0.6007 0.0180 0.3722 0.039 Uiso 1 1 calc R U . . .
C10_8 C 0.6521(7) 0.1007(7) 0.3669(4) 0.030(3) Uani 1 1 d D U . . .
C_8 C 0.5768(7) 0.1675(7) 0.3788(4) 0.029(3) Uani 1 1 d D U . . .
O_8 O 0.5122(5) 0.1633(6) 0.3798(3) 0.034(2) Uani 1 1 d D U . . .
N11_8 N 0.7168(6) 0.1173(7) 0.3588(3) 0.029(3) Uani 1 1 d D U . . .
C7_8 C 0.7863(7) 0.0568(8) 0.3492(4) 0.034(3) Uani 1 1 d D U . . .
C6_8 C 0.7906(7) -0.0218(8) 0.3497(4) 0.037(3) Uani 1 1 d D U . . .
C5_8 C 0.8665(8) -0.0829(9) 0.3414(5) 0.047(4) Uani 1 1 d D U . . .
H5_8 H 0.8707 -0.1349 0.3413 0.057 Uiso 1 1 calc R U . . .
C4_8 C 0.9344(9) -0.0651(9) 0.3335(4) 0.041(4) Uani 1 1 d D U . . .
H4_8 H 0.9845 -0.1064 0.3302 0.050 Uiso 1 1 calc R U . . .
C3_8 C 0.9283(8) 0.0149(8) 0.3303(4) 0.037(3) Uani 1 1 d D U . . .
H3_8 H 0.9735 0.0264 0.3235 0.044 Uiso 1 1 calc R U . . .
C2_8 C 0.8549(7) 0.0760(7) 0.3375(4) 0.031(3) Uani 1 1 d D U . . .
N_8 N 0.8415(6) 0.1552(6) 0.3337(3) 0.029(3) Uani 1 1 d D U . . .
H0_8 H 0.7917 0.1863 0.3370 0.035 Uiso 1 1 calc R U . . .
N_9 N 0.5928(6) 0.2293(6) 0.3872(3) 0.026(2) Uani 1 1 d D U . . .
H0_9 H 0.6426 0.2230 0.3847 0.031 Uiso 1 1 calc R U . . .
C2_9 C 0.5414(6) 0.3002(7) 0.3991(4) 0.026(3) Uani 1 1 d D U . . .
C3_9 C 0.4549(7) 0.3339(8) 0.3929(4) 0.037(3) Uani 1 1 d D U . . .
H3_9 H 0.4289 0.3060 0.3821 0.044 Uiso 1 1 calc R U . . .
C4_9 C 0.4100(7) 0.4104(8) 0.4034(4) 0.035(3) Uani 1 1 d D U . . .
H4_9 H 0.3535 0.4311 0.4007 0.042 Uiso 1 1 calc R U . . .
C5_9 C 0.4445(7) 0.4558(8) 0.4172(4) 0.036(3) Uani 1 1 d D U . . .
H5_9 H 0.4123 0.5075 0.4222 0.043 Uiso 1 1 calc R U . . .
C6_9 C 0.5327(7) 0.4222(7) 0.4241(4) 0.031(3) Uani 1 1 d D U . . .
C7_9 C 0.5793(6) 0.3442(7) 0.4155(4) 0.027(3) Uani 1 1 d D U . . .
C8_9 C 0.5713(7) 0.4652(7) 0.4388(4) 0.033(3) Uani 1 1 d D U . . .
C9_9 C 0.6560(7) 0.4277(7) 0.4449(4) 0.029(3) Uani 1 1 d D U . . .
H9_9 H 0.6841 0.4536 0.4559 0.035 Uiso 1 1 calc R U . . .
C10_9 C 0.6985(6) 0.3520(7) 0.4346(4) 0.027(3) Uani 1 1 d D U . . .
N11_9 N 0.6635(6) 0.3086(6) 0.4204(3) 0.026(2) Uani 1 1 d D U . . .
C_9 C 0.7894(7) 0.3151(7) 0.4408(5) 0.029(3) Uani 1 1 d D U . . .
OB_9 O 0.5247(5) 0.5402(6) 0.4453(3) 0.038(2) Uani 1 1 d D U . . .
O_9 O 0.8262(6) 0.3567(6) 0.4470(4) 0.039(3) Uani 1 1 d D U . . .
CG_9 C 0.5642(8) 0.5857(8) 0.4599(6) 0.040(4) Uani 1 1 d D U . . .
HG1_9 H 0.6098 0.5838 0.4417 0.048 Uiso 1 1 calc R U . . .
HG2_9 H 0.5844 0.5635 0.4909 0.048 Uiso 1 1 calc R U . . .
CD_9 C 0.5004(8) 0.6726(8) 0.4546(5) 0.041(3) Uani 1 1 d D U . . .
HD_9 H 0.4520 0.6713 0.4697 0.049 Uiso 1 1 calc R U . . .
CE1_9 C 0.5338(10) 0.7203(10) 0.4783(5) 0.045(4) Uani 1 1 d D U . . .
HE1A_9 H 0.4939 0.7753 0.4752 0.068 Uiso 1 1 calc R U . . .
HE1B_9 H 0.5454 0.6953 0.5095 0.068 Uiso 1 1 calc R U . . .
HE1C_9 H 0.5828 0.7200 0.4650 0.068 Uiso 1 1 calc R U . . .
CE2_9 C 0.4752(10) 0.7137(11) 0.4061(5) 0.054(4) Uani 1 1 d D U . . .
HE2A_9 H 0.4350 0.7682 0.4045 0.080 Uiso 1 1 calc R U . . .
HE2B_9 H 0.5220 0.7150 0.3907 0.080 Uiso 1 1 calc R U . . .
HE2C_9 H 0.4527 0.6839 0.3925 0.080 Uiso 1 1 calc R U . . .
N_10 N 0.8286(5) 0.2391(6) 0.4343(4) 0.031(3) Uani 1 1 d D U . . .
H0_10 H 0.7975 0.2157 0.4300 0.037 Uiso 1 1 calc R U . . .
C2_10 C 0.9110(7) 0.1921(7) 0.4334(4) 0.028(3) Uani 1 1 d D U . . .
C3_10 C 0.9685(7) 0.2237(9) 0.4277(4) 0.035(3) Uani 1 1 d D U . . .
H3_10 H 0.9519 0.2794 0.4248 0.042 Uiso 1 1 calc R U . . .
C4_10 C 1.0520(8) 0.1739(8) 0.4260(5) 0.040(4) Uani 1 1 d D U . . .
H4_10 H 1.0896 0.1970 0.4228 0.048 Uiso 1 1 calc R U . . .
C5_10 C 1.0776(7) 0.0944(8) 0.4289(4) 0.032(3) Uani 1 1 d D U . . .
H5_10 H 1.1326 0.0629 0.4264 0.039 Uiso 1 1 calc R U . . .
C6_10 C 1.0216(6) 0.0562(7) 0.4357(4) 0.027(3) Uani 1 1 d D U . . .
C7_10 C 0.9369(6) 0.1080(7) 0.4392(4) 0.027(3) Uani 1 1 d D U . . .
C8_10 C 1.0436(6) -0.0278(7) 0.4399(3) 0.021(3) Uani 1 1 d D U . . .
C9_10 C 0.9849(6) -0.0575(8) 0.4493(4) 0.027(3) Uani 1 1 d D U . . .
H9_10 H 0.9987 -0.1130 0.4538 0.033 Uiso 1 1 calc R U . . .
C10_10 C 0.9056(6) -0.0041(7) 0.4519(4) 0.021(3) Uani 1 1 d D U . . .
N11_10 N 0.8806(5) 0.0761(6) 0.4466(3) 0.020(2) Uani 1 1 d D U . . .
C_10 C 0.8382(7) -0.0365(8) 0.4624(4) 0.032(3) Uani 1 1 d D U . . .
O_10 O 0.8579(5) -0.1109(6) 0.4622(3) 0.038(2) Uani 1 1 d D U . . .
OB_10 O 1.1249(7) -0.0703(7) 0.4404(5) 0.016(3) Uani 0.662(15) 1 d D U P E 1
CG_10 C 1.1531(9) -0.1548(9) 0.4446(6) 0.021(3) Uani 0.662(15) 1 d D U P E 1
HG1_10 H 1.1109 -0.1660 0.4322 0.025 Uiso 0.662(15) 1 calc R U P E 1
HG2_10 H 1.1612 -0.1797 0.4762 0.025 Uiso 0.662(15) 1 calc R U P E 1
CD_10 C 1.2331(10) -0.1959(10) 0.4217(5) 0.023(2) Uani 0.662(15) 1 d D U P E 1
HD_10 H 1.2729 -0.1846 0.4372 0.027 Uiso 0.662(15) 1 calc R U P E 1
CE1_10 C 1.2634(10) -0.2877(9) 0.4349(6) 0.017(3) Uani 0.662(15) 1 d D U P E 1
HE1A_10 H 1.2601 -0.3031 0.4666 0.026 Uiso 0.662(15) 1 calc R U P E 1
HE1B_10 H 1.2304 -0.3052 0.4192 0.026 Uiso 0.662(15) 1 calc R U P E 1
HE1C_10 H 1.3191 -0.3127 0.4272 0.026 Uiso 0.662(15) 1 calc R U P E 1
CE2_10 C 1.2309(12) -0.1529(11) 0.3735(6) 0.033(3) Uani 0.662(15) 1 d D U P E 1
HE2A_10 H 1.2099 -0.0954 0.3720 0.049 Uiso 0.662(15) 1 calc R U P E 1
HE2B_10 H 1.2850 -0.1718 0.3631 0.049 Uiso 0.662(15) 1 calc R U P E 1
HE2C_10 H 1.1963 -0.1643 0.3551 0.049 Uiso 0.662(15) 1 calc R U P E 1
OB_10 O 1.1196(12) -0.0732(12) 0.4272(8) 0.012(4) Uani 0.338(15) 1 d D U P E 2
CG_10 C 1.1436(14) -0.1607(14) 0.4317(11) 0.016(3) Uani 0.338(15) 1 d D U P E 2
HG3_10 H 1.1233 -0.1724 0.4060 0.020 Uiso 0.338(15) 1 calc R U P E 2
HG4_10 H 1.1244 -0.1831 0.4588 0.020 Uiso 0.338(15) 1 calc R U P E 2
CD_10 C 1.2373(14) -0.1934(18) 0.4337(8) 0.017(3) Uani 0.338(15) 1 d D U P E 2
HD1_10 H 1.2598 -0.2517 0.4338 0.021 Uiso 0.338(15) 1 calc R U P E 2
CE1_10 C 1.2504(18) -0.1483(19) 0.3874(8) 0.024(3) Uani 0.338(15) 1 d D U P E 2
HE1D_10 H 1.2215 -0.1567 0.3643 0.036 Uiso 0.338(15) 1 calc R U P E 2
HE1E_10 H 1.2304 -0.0913 0.3871 0.036 Uiso 0.338(15) 1 calc R U P E 2
HE1F_10 H 1.3075 -0.1693 0.3822 0.036 Uiso 0.338(15) 1 calc R U P E 2
CE2_10 C 1.2816(14) -0.1803(16) 0.4688(7) 0.017(3) Uani 0.338(15) 1 d D U P E 2
HE2D_10 H 1.3391 -0.2048 0.4648 0.026 Uiso 0.338(15) 1 calc R U P E 2
HE2E_10 H 1.2644 -0.1231 0.4670 0.026 Uiso 0.338(15) 1 calc R U P E 2
HE2F_10 H 1.2704 -0.2045 0.4977 0.026 Uiso 0.338(15) 1 calc R U P E 2
C8_11 C 0.4896(6) 0.0771(8) 0.4807(5) 0.026(3) Uani 1 1 d D U . . .
H8_11 H 0.4835 0.1293 0.4672 0.032 Uiso 1 1 calc R U . . .
C6_11 C 0.5690(6) 0.0168(7) 0.4936(4) 0.025(3) Uani 1 1 d D U . . .
C2_11 C 0.6361(5) 0.0447(6) 0.4847(3) 0.012(2) Uani 1 1 d D U . . .
O2_11 O 0.6259(5) 0.1168(5) 0.4796(3) 0.034(2) Uani 1 1 d D U . . .
N2_11 N 0.7108(6) -0.0118(6) 0.4827(4) 0.026(3) Uani 1 1 d D U . . .
H2_11 H 0.7199 -0.0624 0.4874 0.032 Uiso 1 1 calc R U . . .
C7_11 C 0.5785(7) -0.0606(7) 0.5134(4) 0.026(3) Uani 1 1 d D U . . .
OI_11 O 0.6563(5) -0.1204(5) 0.5235(3) 0.0245(19) Uani 1 1 d D U . . .
CJ_11 C 0.6664(7) -0.1957(7) 0.5509(4) 0.028(3) Uani 1 1 d D U . . .
HJ1_11 H 0.6506 -0.2264 0.5334 0.033 Uiso 1 1 calc R U . . .
HJ2_11 H 0.6307 -0.1859 0.5755 0.033 Uiso 1 1 calc R U . . .
CK_11 C 0.7542(7) -0.2459(8) 0.5696(5) 0.039(4) Uani 1 1 d D U . . .
HK_11 H 0.7723 -0.2157 0.5867 0.047 Uiso 1 1 calc R U . . .
CM2_11 C 0.8082(8) -0.2663(10) 0.5285(5) 0.049(4) Uani 1 1 d D U . . .
HM2A_11 H 0.8641 -0.2980 0.5390 0.073 Uiso 1 1 calc R U . . .
HM2B_11 H 0.7900 -0.2967 0.5126 0.073 Uiso 1 1 calc R U . . .
HM2C_11 H 0.8033 -0.2168 0.5089 0.073 Uiso 1 1 calc R U . . .
CM1_11 C 0.7594(10) -0.3265(10) 0.5993(6) 0.059(5) Uani 1 1 d D U . . .
HM1A_11 H 0.8144 -0.3586 0.6114 0.089 Uiso 1 1 calc R U . . .
HM1B_11 H 0.7237 -0.3148 0.6234 0.089 Uiso 1 1 calc R U . . .
HM1C_11 H 0.7434 -0.3559 0.5817 0.089 Uiso 1 1 calc R U . . .
Cl2_15 Cl 0.9090(3) 0.5074(3) 0.5096(2) 0.0718(15) Uani 1 1 d D U . . .
Cl1_15 Cl 0.7585(3) 0.4956(4) 0.53027(19) 0.0773(16) Uani 1 1 d D U . . .
Cl3_15 Cl 0.7712(3) 0.5889(3) 0.44528(18) 0.0646(13) Uani 1 1 d D U . . .
C1_15 C 0.8252(8) 0.5011(10) 0.4880(5) 0.061(5) Uani 1 1 d D U . . .
H1_15 H 0.8430 0.4523 0.4751 0.073 Uiso 1 1 calc DR U . . .
Cl2_16 Cl 0.0866(3) 0.3126(3) 0.57033(18) 0.0662(13) Uani 1 1 d D U . . .
Cl1_16 Cl -0.0406(3) 0.2842(3) 0.61827(16) 0.0639(13) Uani 1 1 d D U . . .
Cl3_16 Cl -0.0353(3) 0.2887(3) 0.52376(16) 0.0592(12) Uani 1 1 d D U . . .
C1_16 C 0.0240(8) 0.2598(9) 0.5741(4) 0.046(4) Uani 1 1 d D U . . .
H1_16 H 0.0578 0.2011 0.5799 0.056 Uiso 1 1 calc DR U . . .
Cl2_17 Cl 0.9153(7) 0.8729(6) 0.1829(2) 0.186(4) Uani 1 1 d D U . . .
Cl1_17 Cl 0.8662(5) 0.7930(5) 0.2614(3) 0.133(3) Uani 1 1 d D U . . .
Cl3_17 Cl 1.0236(3) 0.7923(4) 0.2587(3) 0.115(2) Uani 1 1 d D U . . .
C1_17 C 0.9227(8) 0.8471(9) 0.2384(5) 0.061(4) Uani 1 1 d D U . . .
H1_17 H 0.9020 0.8977 0.2497 0.074 Uiso 1 1 calc DR U . . .
Cl2_19 Cl 0.2271(4) 0.6161(4) 0.2463(3) 0.082(2) Uani 0.8 1 d D U P F 1
Cl1_19 Cl 0.2631(7) 0.6260(6) 0.3382(4) 0.140(4) Uani 0.8 1 d D U P F 1
Cl3_19 Cl 0.2300(5) 0.4986(6) 0.3239(3) 0.124(3) Uani 0.8 1 d D U P F 1
C1_19 C 0.2773(14) 0.5628(12) 0.2989(6) 0.088(7) Uani 0.8 1 d D U P F 1
H1_19 H 0.3354 0.5311 0.2959 0.106 Uiso 0.8 1 calc DR U P F 1
Cl2_19 Cl 0.265(3) 0.596(4) 0.2549(14) 0.174(17) Uani 0.2 1 d D U P G 2
Cl1_19 Cl 0.336(2) 0.656(2) 0.3141(13) 0.145(12) Uani 0.2 1 d D U P G 2
Cl3_19 Cl 0.2293(16) 0.5745(17) 0.3484(9) 0.088(7) Uani 0.2 1 d D U P G 2
C1_19 C 0.304(4) 0.579(4) 0.3102(15) 0.122(16) Uani 0.2 1 d D U P G 2
H1A_19 H 0.3521 0.5265 0.3164 0.146 Uiso 0.2 1 calc R U P G 2
NNN_20 N 0.7722(6) 0.0124(7) 0.4731(4) 0.029(3) Uani 1 1 d . U . . .
HNN_20 H 0.7656 0.0609 0.4744 0.035 Uiso 1 1 calc R U . . .
C10_22 C 0.801(3) 0.206(3) -0.0376(18) 0.31(2) Uani 1 1 d D U . . .
H10A_22 H 0.7583 0.1886 -0.0411 0.460 Uiso 1 1 calc R U . . .
H10B_22 H 0.8244 0.2137 -0.0658 0.460 Uiso 1 1 calc R U . . .
H10C_22 H 0.8423 0.1653 -0.0162 0.460 Uiso 1 1 calc R U . . .
C_22 C 0.765(2) 0.286(3) -0.0209(11) 0.279(16) Uani 1 1 d D U . . .
O_22 O 0.8191(19) 0.3109(18) -0.0160(9) 0.213(10) Uani 1 1 d D U . . .
N_31 N 0.2946(13) -0.3070(13) 0.9900(7) 0.069(6) Uani 0.61(3) 1 d D U P H 1
C2_31 C 0.3563(14) -0.2752(14) 0.9872(8) 0.059(7) Uani 0.61(3) 1 d D U P H 1
H2A_31 H 0.3409 -0.2245 0.9655 0.071 Uiso 0.61(3) 1 calc R U P H 1
H2B_31 H 0.3716 -0.2690 1.0160 0.071 Uiso 0.61(3) 1 calc R U P H 1
N_31 N 0.3206(12) -0.3205(15) 1.0310(7) 0.037(7) Uani 0.39(3) 1 d D U P H 2
C2_31 C 0.3384(17) -0.2935(19) 0.9839(9) 0.044(8) Uani 0.39(3) 1 d D U P H 2
H2C_31 H 0.2979 -0.2938 0.9637 0.053 Uiso 0.39(3) 1 calc R U P H 2
H2D_31 H 0.3331 -0.2380 0.9799 0.053 Uiso 0.39(3) 1 calc R U P H 2
C7_31 C 0.4189(9) -0.3437(10) 0.9716(4) 0.079(4) Uani 1 1 d D U . . .
C6_31 C 0.4920(10) -0.3407(11) 0.9780(5) 0.090(5) Uani 1 1 d D U . . .
H6_31 H 0.4933 -0.2981 0.9895 0.108 Uiso 1 1 calc R U . . .
N11_31 N 0.4147(8) -0.4028(8) 0.9546(4) 0.079(4) Uani 1 1 d D U . . .
C10_31 C 0.4849(10) -0.4637(9) 0.9437(5) 0.079(4) Uani 1 1 d D U . . .
C_31 C 0.4754(10) -0.5267(10) 0.9264(5) 0.077(4) Uani 1 1 d D U . . .
O_31 O 0.5371(8) -0.5854(9) 0.9185(4) 0.099(5) Uani 1 1 d D U . . .
C9_31 C 0.5580(11) -0.4644(11) 0.9500(5) 0.083(5) Uani 1 1 d D U . . .
H9_31 H 0.6040 -0.5066 0.9429 0.100 Uiso 1 1 calc R U . . .
C8_31 C 0.5677(11) -0.4021(12) 0.9673(5) 0.100(5) Uani 1 1 d D U . . .
OB_31 O 0.6389(10) -0.3984(11) 0.9754(6) 0.129(5) Uani 1 1 d D U . . .
CB_31 C 0.7276(14) -0.4536(17) 0.9697(10) 0.176(11) Uani 1 1 d D U . . .
HB3_31 H 0.7604 -0.4553 0.9949 0.212 Uiso 1 1 calc R U . . .
HB4_31 H 0.7313 -0.5081 0.9716 0.212 Uiso 1 1 calc R U . . .
CG_31 C 0.7631(12) -0.4332(13) 0.9303(9) 0.176(10) Uani 1 1 d D U . . .
CD1_31 C 0.7424(16) -0.4575(16) 0.8922(10) 0.227(13) Uani 1 1 d D U . . .
HD1A_31 H 0.7082 -0.4845 0.8963 0.272 Uiso 1 1 calc R U . . .
CE1_31 C 0.7699(16) -0.4435(16) 0.8496(10) 0.202(12) Uani 1 1 d D U . . .
HE1A_31 H 0.7547 -0.4607 0.8260 0.243 Uiso 1 1 calc R U . . .
CZ_31 C 0.8205(13) -0.4032(12) 0.8434(9) 0.167(10) Uani 1 1 d D U . . .
OH_31 O 0.8466(14) -0.3889(14) 0.8005(8) 0.195(9) Uani 1 1 d D U . . .
CW_31 C 0.856(2) -0.4347(19) 0.7666(9) 0.156(11) Uani 1 1 d D U . . .
HW4_31 H 0.8746 -0.4109 0.7403 0.234 Uiso 1 1 calc R U . . .
HW5_31 H 0.8944 -0.4896 0.7772 0.234 Uiso 1 1 calc R U . . .
HW6_31 H 0.8040 -0.4345 0.7594 0.234 Uiso 1 1 calc R U . . .
CE2_31 C 0.8444(16) -0.3776(16) 0.8788(9) 0.183(11) Uani 1 1 d D U . . .
HE2A_31 H 0.8790 -0.3509 0.8739 0.219 Uiso 1 1 calc R U . . .
CD2_31 C 0.8161(16) -0.3923(16) 0.9215(10) 0.197(12) Uani 1 1 d D U . . .
HD2A_31 H 0.8322 -0.3749 0.9448 0.237 Uiso 1 1 calc R U . . .
N_32 N 0.3971(9) -0.5184(9) 0.9195(5) 0.084(4) Uani 1 1 d D U . . .
H0_32 H 0.3605 -0.4728 0.9236 0.100 Uiso 1 1 calc R U . . .
C2_32 C 0.3662(10) -0.5671(10) 0.9075(5) 0.084(5) Uani 1 1 d D U . . .
C3_32 C 0.4110(13) -0.6473(11) 0.9027(6) 0.097(6) Uani 1 1 d D U . . .
H3_32 H 0.4676 -0.6706 0.9069 0.116 Uiso 1 1 calc R U . . .
C4_32 C 0.3709(13) -0.6919(12) 0.8916(6) 0.098(5) Uani 1 1 d D U . . .
H4_32 H 0.4032 -0.7451 0.8891 0.117 Uiso 1 1 calc R U . . .
C5_32 C 0.2885(12) -0.6653(11) 0.8839(6) 0.103(6) Uani 1 1 d D U . . .
H5_32 H 0.2645 -0.6973 0.8760 0.123 Uiso 1 1 calc R U . . .
C6_32 C 0.2419(10) -0.5815(10) 0.8895(5) 0.088(5) Uani 1 1 d D U . . .
C7_32 C 0.2808(10) -0.5359(9) 0.8999(4) 0.078(4) Uani 1 1 d D U . . .
C8_32 C 0.1560(11) -0.5477(10) 0.8838(5) 0.089(5) Uani 1 1 d D U . . .
C9_32 C 0.1152(11) -0.4681(9) 0.8892(5) 0.081(5) Uani 1 1 d D U . . .
H9_32 H 0.0586 -0.4442 0.8866 0.097 Uiso 1 1 calc R U . . .
C10_32 C 0.1571(10) -0.4224(9) 0.8985(5) 0.079(5) Uani 1 1 d D U . . .
N11_32 N 0.2372(9) -0.4547(9) 0.9032(5) 0.085(4) Uani 1 1 d D U . . .
C_32 C 0.1145(10) -0.3350(9) 0.9005(6) 0.072(5) Uani 1 1 d D U . . .
OB_32 O 0.1212(11) -0.5968(10) 0.8739(6) 0.125(5) Uani 1 1 d D U . . .
O_32 O 0.0416(9) -0.3021(9) 0.9073(5) 0.098(5) Uani 1 1 d D U . . .
CG_32 C 0.0342(15) -0.5684(17) 0.8730(11) 0.156(9) Uani 1 1 d D U . . .
HG1_32 H 0.0143 -0.5220 0.8483 0.188 Uiso 1 1 calc R U . . .
HG2_32 H 0.0185 -0.5466 0.9000 0.188 Uiso 1 1 calc R U . . .
CD_32 C -0.022(2) -0.617(2) 0.8694(13) 0.227(13) Uani 1 1 d D U . . .
HD_32 H -0.0805 -0.5868 0.8713 0.272 Uiso 1 1 calc R U . . .
CE1_32 C 0.021(3) -0.690(2) 0.9070(13) 0.251(16) Uani 1 1 d D U . . .
HE1A_32 H 0.0044 -0.6757 0.9354 0.376 Uiso 1 1 calc R U . . .
HE1B_32 H 0.0064 -0.7338 0.9036 0.376 Uiso 1 1 calc R U . . .
HE1C_32 H 0.0789 -0.7081 0.9057 0.376 Uiso 1 1 calc R U . . .
CE2_32 C 0.007(3) -0.643(3) 0.8236(13) 0.291(18) Uani 1 1 d D U . . .
HE2A_32 H -0.0197 -0.5976 0.7994 0.436 Uiso 1 1 calc R U . . .
HE2B_32 H 0.0646 -0.6610 0.8227 0.436 Uiso 1 1 calc R U . . .
HE2C_32 H -0.0080 -0.6866 0.8206 0.436 Uiso 1 1 calc R U . . .
CD1_33 C 0.3669(15) -0.0103(16) 0.9182(8) 0.134(8) Uani 1 1 d D U . . .
HD1A_33 H 0.4076 0.0112 0.9150 0.200 Uiso 1 1 calc R U . . .
HD1B_33 H 0.3404 -0.0009 0.9456 0.200 Uiso 1 1 calc R U . . .
HD1C_33 H 0.3924 -0.0677 0.9189 0.200 Uiso 1 1 calc R U . . .
CG_33 C 0.3039(14) 0.0317(14) 0.8786(8) 0.136(7) Uani 1 1 d D U . . .
CD2_33 C 0.3374(19) 0.029(2) 0.8316(8) 0.173(10) Uani 1 1 d D U . . .
HD2A_33 H 0.3764 0.0522 0.8280 0.260 Uiso 1 1 calc R U . . .
HD2B_33 H 0.3632 -0.0268 0.8281 0.260 Uiso 1 1 calc R U . . .
HD2C_33 H 0.2933 0.0587 0.8093 0.260 Uiso 1 1 calc R U . . .
CD3_33 C 0.2458(16) 0.1227(13) 0.8815(9) 0.133(8) Uani 1 1 d D U . . .
HD3A_33 H 0.2768 0.1551 0.8775 0.200 Uiso 1 1 calc R U . . .
HD3B_33 H 0.2028 0.1444 0.8584 0.200 Uiso 1 1 calc R U . . .
HD3C_33 H 0.2227 0.1237 0.9103 0.200 Uiso 1 1 calc R U . . .
OB_33 O 0.2441(10) -0.0037(9) 0.8855(5) 0.100(5) Uani 1 1 d D U . . .
C8_33 C 0.2562(11) -0.0813(10) 0.8842(5) 0.074(5) Uani 1 1 d D U . . .
C9_33 C 0.3298(11) -0.1378(10) 0.8746(5) 0.073(5) Uani 1 1 d D U . . .
H9_33 H 0.3745 -0.1247 0.8707 0.087 Uiso 1 1 calc R U . . .
C10_33 C 0.3376(9) -0.2146(9) 0.8708(4) 0.064(4) Uani 1 1 d D U . . .
C_33 C 0.4157(10) -0.2726(10) 0.8560(6) 0.070(5) Uani 1 1 d D U . . .
O_33 O 0.4811(9) -0.2662(9) 0.8604(4) 0.079(4) Uani 1 1 d D U . . .
N11_33 N 0.2761(8) -0.2378(8) 0.8774(4) 0.058(4) Uani 1 1 d D U . . .
C7_33 C 0.2039(9) -0.1840(10) 0.8880(4) 0.065(4) Uani 1 1 d D U . . .
C6_33 C 0.1887(10) -0.1026(10) 0.8913(5) 0.077(5) Uani 1 1 d D U . . .
C5_33 C 0.1090(10) -0.0540(11) 0.9015(6) 0.074(5) Uani 1 1 d D U . . .
H5_33 H 0.0981 -0.0016 0.9050 0.088 Uiso 1 1 calc R U . . .
C4_33 C 0.0463(12) -0.0788(12) 0.9068(6) 0.091(6) Uani 1 1 d D U . . .
H4_33 H -0.0055 -0.0425 0.9121 0.109 Uiso 1 1 calc R U . . .
C3_33 C 0.0600(11) -0.1592(11) 0.9042(6) 0.077(5) Uani 1 1 d D U . . .
H3_33 H 0.0182 -0.1768 0.9078 0.093 Uiso 1 1 calc R U . . .
C2_33 C 0.1379(9) -0.2104(9) 0.8960(4) 0.062(4) Uani 1 1 d D U . . .
N_33 N 0.1618(9) -0.2924(8) 0.8968(4) 0.067(4) Uani 1 1 d D U . . .
N_34 N 0.4101(8) -0.3352(8) 0.8419(4) 0.056(3) Uani 1 1 d D U . . .
H0_34 H 0.3611 -0.3319 0.8403 0.067 Uiso 1 1 calc R U . . .
C2_34 C 0.4670(9) -0.4027(8) 0.8296(4) 0.055(4) Uani 1 1 d D U . . .
C3_34 C 0.5525(10) -0.4283(11) 0.8330(5) 0.069(5) Uani 1 1 d D U . . .
H3_34 H 0.5747 -0.3972 0.8438 0.083 Uiso 1 1 calc R U . . .
C4_34 C 0.6034(11) -0.5003(11) 0.8201(5) 0.071(5) Uani 1 1 d D U . . .
H4_34 H 0.6592 -0.5144 0.8203 0.085 Uiso 1 1 calc R U . . .
C5_34 C 0.5739(10) -0.5503(12) 0.8073(5) 0.073(5) Uani 1 1 d D U . . .
H5_34 H 0.6100 -0.5994 0.8006 0.087 Uiso 1 1 calc R U . . .
C6_34 C 0.4890(9) -0.5289(9) 0.8040(4) 0.059(4) Uani 1 1 d D U . . .
C7_34 C 0.4355(8) -0.4522(9) 0.8136(4) 0.054(4) Uani 1 1 d D U . . .
C8_34 C 0.4544(9) -0.5777(9) 0.7916(4) 0.066(4) Uani 1 1 d D U . . .
C9_34 C 0.3721(9) -0.5537(10) 0.7879(5) 0.064(4) Uani 1 1 d D U . . .
H9_34 H 0.3492 -0.5871 0.7806 0.077 Uiso 1 1 calc R U . . .
C10_34 C 0.3242(8) -0.4768(9) 0.7957(5) 0.060(4) Uani 1 1 d D U . . .
N11_34 N 0.3524(7) -0.4265(8) 0.8084(4) 0.049(3) Uani 1 1 d D U . . .
C_34 C 0.2346(8) -0.4469(8) 0.7893(5) 0.053(4) Uani 1 1 d D U . . .
O_34 O 0.1998(8) -0.4905(7) 0.7827(4) 0.065(3) Uani 1 1 d D U . . .
OB_34 O 0.5164(17) -0.6475(18) 0.7826(15) 0.070(9) Uani 0.507(17) 1 d D U P B 3
CG_34 C 0.4875(19) -0.6930(19) 0.7610(12) 0.060(8) Uani 0.507(17) 1 d D U P B 3
HG1_34 H 0.4449 -0.6564 0.7385 0.072 Uiso 0.507(17) 1 calc R U P B 3
HG2_34 H 0.4643 -0.7226 0.7828 0.072 Uiso 0.507(17) 1 calc R U P B 3
CD_34 C 0.557(2) -0.753(2) 0.7389(13) 0.075(9) Uani 0.507(17) 1 d D U P B 3
HD_34 H 0.5939 -0.7929 0.7634 0.090 Uiso 0.507(17) 1 calc R U P B 3
CE1_34 C 0.606(2) -0.711(2) 0.7113(13) 0.081(10) Uani 0.507(17) 1 d D U P B 3
HE1A_34 H 0.6486 -0.7498 0.6978 0.121 Uiso 0.507(17) 1 calc R U P B 3
HE1B_34 H 0.5704 -0.6677 0.6883 0.121 Uiso 0.507(17) 1 calc R U P B 3
HE1C_34 H 0.6289 -0.6891 0.7304 0.121 Uiso 0.507(17) 1 calc R U P B 3
CE2_34 C 0.527(3) -0.801(3) 0.7133(15) 0.106(13) Uani 0.507(17) 1 d D U P B 3
HE2A_34 H 0.5717 -0.8376 0.7000 0.160 Uiso 0.507(17) 1 calc R U P B 3
HE2B_34 H 0.5029 -0.8312 0.7336 0.160 Uiso 0.507(17) 1 calc R U P B 3
HE2C_34 H 0.4863 -0.7638 0.6902 0.160 Uiso 0.507(17) 1 calc R U P B 3
OB_34 O 0.507(2) -0.6538(18) 0.7847(18) 0.083(10) Uani 0.493(17) 1 d D U P B 4
CG_34 C 0.473(2) -0.707(2) 0.7773(17) 0.090(11) Uani 0.493(17) 1 d D U P B 4
HG3_34 H 0.4325 -0.6818 0.7522 0.108 Uiso 0.493(17) 1 calc R U P B 4
HG4_34 H 0.4460 -0.7215 0.8036 0.108 Uiso 0.493(17) 1 calc R U P B 4
CD_34 C 0.543(2) -0.784(2) 0.7672(14) 0.096(10) Uani 0.493(17) 1 d D U P B 4
HD1_34 H 0.5830 -0.8124 0.7926 0.115 Uiso 0.493(17) 1 calc R U P B 4
CE1_34 C 0.583(2) -0.757(3) 0.7239(12) 0.085(11) Uani 0.493(17) 1 d D U P B 4
HE1D_34 H 0.6071 -0.7223 0.7299 0.127 Uiso 0.493(17) 1 calc R U P B 4
HE1E_34 H 0.6240 -0.8046 0.7156 0.127 Uiso 0.493(17) 1 calc R U P B 4
HE1F_34 H 0.5417 -0.7289 0.7000 0.127 Uiso 0.493(17) 1 calc R U P B 4
CE2_34 C 0.507(3) -0.839(2) 0.7526(16) 0.111(12) Uani 0.493(17) 1 d D U P B 4
HE2D_34 H 0.5505 -0.8871 0.7462 0.166 Uiso 0.493(17) 1 calc R U P B 4
HE2E_34 H 0.4767 -0.8545 0.7762 0.166 Uiso 0.493(17) 1 calc R U P B 4
HE2F_34 H 0.4715 -0.8104 0.7262 0.166 Uiso 0.493(17) 1 calc R U P B 4
N_35 N 0.1939(7) -0.3665(7) 0.7894(5) 0.055(3) Uani 1 1 d D U . . .
H0_35 H 0.2259 -0.3429 0.7913 0.065 Uiso 1 1 calc R U . . .
C2_35 C 0.1136(8) -0.3152(8) 0.7873(4) 0.048(4) Uani 1 1 d D U . . .
C3_35 C 0.0501(9) -0.3413(10) 0.7900(5) 0.057(4) Uani 1 1 d D U . . .
H3_35 H 0.0605 -0.3954 0.7909 0.069 Uiso 1 1 calc R U . . .
C4_35 C -0.0301(10) -0.2823(11) 0.7912(6) 0.066(5) Uani 1 1 d D U . . .
H4_35 H -0.0723 -0.2992 0.7919 0.079 Uiso 1 1 calc R U . . .
C5_35 C -0.0503(9) -0.2027(10) 0.7913(5) 0.056(4) Uani 1 1 d D U . . .
H5_35 H -0.1041 -0.1671 0.7936 0.068 Uiso 1 1 calc R U . . .
C6_35 C 0.0129(8) -0.1760(9) 0.7881(4) 0.051(4) Uani 1 1 d D U . . .
C7_35 C 0.0965(8) -0.2327(8) 0.7848(4) 0.047(4) Uani 1 1 d D U . . .
C8_35 C -0.0006(8) -0.0958(9) 0.7886(5) 0.053(4) Uani 1 1 d D U . . .
C9_35 C 0.0628(8) -0.0721(10) 0.7839(5) 0.053(4) Uani 1 1 d D U . . .
H9_35 H 0.0544 -0.0187 0.7837 0.063 Uiso 1 1 calc R U . . .
C10_35 C 0.1415(7) -0.1318(9) 0.7793(4) 0.045(4) Uani 1 1 d D U . . .
N11_35 N 0.1573(7) -0.2090(8) 0.7799(4) 0.045(3) Uani 1 1 d D U . . .
C_35 C 0.2101(8) -0.1057(9) 0.7700(5) 0.044(4) Uani 1 1 d D U . . .
O_35 O 0.2015(7) -0.0350(7) 0.7710(4) 0.054(3) Uani 1 1 d D U . . .
OB_35 O -0.0787(6) -0.0471(7) 0.7935(4) 0.065(3) Uani 1 1 d D U . . .
CG_35 C -0.0974(10) 0.0368(10) 0.7885(7) 0.073(5) Uani 1 1 d D U . . .
HG1_35 H -0.0840 0.0568 0.7589 0.088 Uiso 1 1 calc R U . . .
HG2_35 H -0.0641 0.0440 0.8103 0.088 Uiso 1 1 calc R U . . .
CD_35 C -0.1856(11) 0.0857(12) 0.7947(8) 0.089(6) Uani 1 1 d D U . . .
HD_35 H -0.1916 0.0681 0.8266 0.107 Uiso 1 1 calc R U . . .
CE1_35 C -0.2395(15) 0.0616(17) 0.7720(9) 0.132(9) Uani 1 1 d D U . . .
HE1A_35 H -0.2951 0.0943 0.7768 0.197 Uiso 1 1 calc R U . . .
HE1B_35 H -0.2313 0.0692 0.7405 0.197 Uiso 1 1 calc R U . . .
HE1C_35 H -0.2274 0.0054 0.7837 0.197 Uiso 1 1 calc R U . . .
CE2_35 C -0.2121(15) 0.1753(13) 0.7890(9) 0.111(8) Uani 1 1 d D U . . .
HE2A_35 H -0.1736 0.1858 0.8049 0.166 Uiso 1 1 calc R U . . .
HE2B_35 H -0.2149 0.1989 0.7578 0.166 Uiso 1 1 calc R U . . .
HE2C_35 H -0.2649 0.1987 0.8007 0.166 Uiso 1 1 calc R U . . .
N_36 N 0.2804(6) -0.1615(7) 0.7607(4) 0.043(3) Uani 1 1 d D U . . .
C2_36 C 0.3520(7) -0.1452(9) 0.7513(5) 0.044(4) Uani 1 1 d D U . . .
H2A_36 H 0.3641 -0.1259 0.7764 0.053 Uiso 1 1 calc R U . . .
H2B_36 H 0.3386 -0.1014 0.7253 0.053 Uiso 1 1 calc R U . . .
C7_36 C 0.4258(7) -0.2130(8) 0.7431(4) 0.038(3) Uani 1 1 d D U . . .
C6_36 C 0.5032(7) -0.2145(9) 0.7491(4) 0.044(3) Uani 1 1 d D U . . .
H6_36 H 0.5093 -0.1729 0.7595 0.052 Uiso 1 1 calc R U . . .
N11_36 N 0.4158(6) -0.2729(7) 0.7284(4) 0.038(3) Uani 1 1 d D U . . .
C10_36 C 0.4829(7) -0.3352(8) 0.7188(4) 0.038(3) Uani 1 1 d D U . . .
C_36 C 0.4713(7) -0.3986(8) 0.7020(5) 0.041(3) Uani 1 1 d D U . . .
O_36 O 0.5295(6) -0.4618(7) 0.6982(4) 0.056(3) Uani 1 1 d D U . . .
C9_36 C 0.5624(7) -0.3405(9) 0.7242(4) 0.044(4) Uani 1 1 d D U . . .
H9_36 H 0.6076 -0.3842 0.7178 0.053 Uiso 1 1 calc R U . . .
C8_36 C 0.5704(8) -0.2787(9) 0.7392(4) 0.049(4) Uani 1 1 d D U . . .
OB_36 O 0.6482(6) -0.2862(8) 0.7443(4) 0.064(3) Uani 1 1 d D U . . .
CB_36 C 0.6640(7) -0.2271(9) 0.7617(5) 0.059(4) Uani 1 1 d D U . . .
HB1_36 H 0.7197 -0.2512 0.7742 0.071 Uiso 1 1 calc R U . . .
HB2_36 H 0.6280 -0.2110 0.7856 0.071 Uiso 1 1 calc R U . . .
CG_36 C 0.6521(5) -0.1553(9) 0.7275(5) 0.059(4) Uani 1 1 d D U . . .
CD1_36 C 0.6617(7) -0.0902(9) 0.7391(6) 0.064(4) Uani 1 1 d D U . . .
HD1_36 H 0.6748 -0.0928 0.7688 0.077 Uiso 1 1 calc R U . . .
CE1_36 C 0.6523(7) -0.0226(10) 0.7077(5) 0.066(4) Uani 1 1 d D U . . .
HE1_36 H 0.6588 0.0195 0.7172 0.080 Uiso 1 1 calc R U . . .
CZ_36 C 0.6339(5) -0.0130(8) 0.6632(5) 0.055(4) Uani 1 1 d D U . . .
CW_36 C 0.6357(14) 0.0526(14) 0.5895(6) 0.085(6) Uani 1 1 d D U . . .
HW1_36 H 0.6303 0.1046 0.5728 0.128 Uiso 1 1 calc R U . . .
HW2_36 H 0.6882 0.0119 0.5853 0.128 Uiso 1 1 calc R U . . .
HW3_36 H 0.5938 0.0395 0.5790 0.128 Uiso 1 1 calc R U . . .
CE2_36 C 0.6228(9) -0.0767(10) 0.6508(6) 0.066(5) Uani 1 1 d D U . . .
HE2_36 H 0.6091 -0.0730 0.6211 0.079 Uiso 1 1 calc R U . . .
CD2_36 C 0.6318(8) -0.1461(10) 0.6824(5) 0.066(5) Uani 1 1 d D U . . .
HD2_36 H 0.6240 -0.1877 0.6730 0.080 Uiso 1 1 calc R U . . .
OH_36 O 0.6280(7) 0.0552(7) 0.6347(4) 0.067(3) Uani 1 1 d D U . . .
N_37 N 0.3932(6) -0.3857(7) 0.6940(4) 0.036(3) Uani 1 1 d D U . . .
H0_37 H 0.3581 -0.3385 0.6969 0.043 Uiso 1 1 calc R U . . .
C2_37 C 0.3597(7) -0.4344(7) 0.6821(4) 0.037(3) Uani 1 1 d D U . . .
C3_37 C 0.4006(9) -0.5119(8) 0.6736(5) 0.042(4) Uani 1 1 d D U . . .
H3_37 H 0.4573 -0.5358 0.6747 0.051 Uiso 1 1 calc R U . . .
C4_37 C 0.3567(9) -0.5537(9) 0.6635(5) 0.054(4) Uani 1 1 d D U . . .
H4_37 H 0.3854 -0.6046 0.6566 0.064 Uiso 1 1 calc R U . . .
C5_37 C 0.2729(8) -0.5240(8) 0.6630(5) 0.046(4) Uani 1 1 d D U . . .
H5_37 H 0.2458 -0.5556 0.6586 0.055 Uiso 1 1 calc R U . . .
C6_37 C 0.2301(7) -0.4444(7) 0.6693(4) 0.037(3) Uani 1 1 d D U . . .
C7_37 C 0.2729(7) -0.3993(7) 0.6775(4) 0.032(3) Uani 1 1 d D U . . .
C8_37 C 0.1428(7) -0.4062(8) 0.6693(4) 0.039(3) Uani 1 1 d D U . . .
C9_37 C 0.1058(8) -0.3265(8) 0.6742(4) 0.037(3) Uani 1 1 d D U . . .
H9_37 H 0.0495 -0.3013 0.6753 0.045 Uiso 1 1 calc R U . . .
C10_37 C 0.1523(7) -0.2844(7) 0.6777(4) 0.031(3) Uani 1 1 d D U . . .
N11_37 N 0.2331(6) -0.3177(6) 0.6802(4) 0.033(3) Uani 1 1 d D U . . .
C_37 C 0.1111(7) -0.1953(7) 0.6760(5) 0.035(3) Uani 1 1 d D U . . .
OB_37 O 0.1046(6) -0.4537(7) 0.6647(4) 0.054(3) Uani 1 1 d D U . . .
O_37 O 0.0356(5) -0.1578(6) 0.6793(3) 0.034(2) Uani 1 1 d D U . . .
CG_37 C 0.0174(8) -0.4225(10) 0.6673(6) 0.057(4) Uani 1 1 d D U . . .
HG1_37 H -0.0088 -0.3713 0.6462 0.068 Uiso 1 1 calc R U . . .
HG2_37 H 0.0024 -0.4135 0.6972 0.068 Uiso 1 1 calc R U . . .
CD_37 C -0.0083(13) -0.4844(11) 0.6563(7) 0.082(5) Uani 1 1 d D U . . .
HD_37 H -0.0677 -0.4591 0.6577 0.098 Uiso 1 1 calc R U . . .
CE1_37 C 0.0176(15) -0.5533(13) 0.6963(7) 0.115(7) Uani 1 1 d D U . . .
HE1A_37 H 0.0015 -0.5321 0.7230 0.172 Uiso 1 1 calc R U . . .
HE1B_37 H -0.0079 -0.5891 0.6937 0.172 Uiso 1 1 calc R U . . .
HE1C_37 H 0.0758 -0.5829 0.6977 0.172 Uiso 1 1 calc R U . . .
CE2_37 C 0.0028(17) -0.4867(17) 0.6081(7) 0.116(8) Uani 1 1 d D U . . .
HE2A_37 H -0.0136 -0.5265 0.6006 0.173 Uiso 1 1 calc R U . . .
HE2B_37 H -0.0299 -0.4343 0.5903 0.173 Uiso 1 1 calc R U . . .
HE2C_37 H 0.0592 -0.5009 0.6021 0.173 Uiso 1 1 calc R U . . .
CD1_38 C 0.4110(12) 0.0976(12) 0.6650(7) 0.099(6) Uani 1 1 d D U . . .
HD1A_38 H 0.4502 0.1200 0.6567 0.148 Uiso 1 1 calc R U . . .
HD1B_38 H 0.3971 0.1017 0.6953 0.148 Uiso 1 1 calc R U . . .
HD1C_38 H 0.4338 0.0415 0.6626 0.148 Uiso 1 1 calc R U . . .
CG_38 C 0.3390(9) 0.1417(8) 0.6356(5) 0.054(4) Uani 1 1 d D U . . .
CD2_38 C 0.3534(12) 0.1430(11) 0.5862(5) 0.081(5) Uani 1 1 d D U . . .
HD2A_38 H 0.3026 0.1735 0.5689 0.122 Uiso 1 1 calc R U . . .
HD2B_38 H 0.3905 0.1678 0.5771 0.122 Uiso 1 1 calc R U . . .
HD2C_38 H 0.3763 0.0883 0.5812 0.122 Uiso 1 1 calc R U . . .
CD3_38 C 0.2942(10) 0.2281(9) 0.6420(7) 0.067(5) Uani 1 1 d D U . . .
HD3A_38 H 0.2467 0.2554 0.6218 0.101 Uiso 1 1 calc R U . . .
HD3B_38 H 0.2781 0.2278 0.6723 0.101 Uiso 1 1 calc R U . . .
HD3C_38 H 0.3294 0.2560 0.6359 0.101 Uiso 1 1 calc R U . . .
OB_38 O 0.2747(7) 0.1103(6) 0.6463(4) 0.050(3) Uani 1 1 d D U . . .
C8_38 C 0.2847(7) 0.0340(7) 0.6438(4) 0.034(3) Uani 1 1 d D U . . .
C9_38 C 0.3514(8) -0.0275(8) 0.6352(4) 0.037(3) Uani 1 1 d D U . . .
H9_38 H 0.3995 -0.0208 0.6301 0.044 Uiso 1 1 calc R U . . .
C10_38 C 0.3493(7) -0.1013(7) 0.6337(4) 0.031(3) Uani 1 1 d D U . . .
C_38 C 0.4231(7) -0.1687(7) 0.6231(4) 0.030(3) Uani 1 1 d D U . . .
O_38 O 0.4927(5) -0.1666(6) 0.6221(3) 0.041(3) Uani 1 1 d D U . . .
N11_38 N 0.2838(6) -0.1170(6) 0.6428(3) 0.026(2) Uani 1 1 d D U . . .
C7_38 C 0.2155(7) -0.0566(7) 0.6524(4) 0.027(3) Uani 1 1 d D U . . .
C6_38 C 0.2100(7) 0.0226(8) 0.6519(4) 0.037(3) Uani 1 1 d D U . . .
C5_38 C 0.1351(8) 0.0817(9) 0.6595(5) 0.044(4) Uani 1 1 d D U . . .
H5_38 H 0.1298 0.1341 0.6596 0.053 Uiso 1 1 calc R U . . .
C4_38 C 0.0706(9) 0.0629(9) 0.6667(5) 0.046(4) Uani 1 1 d D U . . .
H4_38 H 0.0206 0.1042 0.6702 0.055 Uiso 1 1 calc R U . . .
C3_38 C 0.0738(8) -0.0141(8) 0.6693(4) 0.040(4) Uani 1 1 d D U . . .
H3_38 H 0.0277 -0.0243 0.6752 0.049 Uiso 1 1 calc R U . . .
C2_38 C 0.1465(7) -0.0752(7) 0.6629(4) 0.029(3) Uani 1 1 d D U . . .
N_38 N 0.1636(6) -0.1570(6) 0.6661(4) 0.032(3) Uani 1 1 d D U . . .
N_39 N 0.4085(6) -0.2297(6) 0.6138(4) 0.028(2) Uani 1 1 d D U . . .
H0_39 H 0.3584 -0.2229 0.6153 0.033 Uiso 1 1 calc R U . . .
C2_39 C 0.4598(7) -0.3013(7) 0.6022(4) 0.033(3) Uani 1 1 d D U . . .
C3_39 C 0.5437(7) -0.3328(8) 0.6057(4) 0.031(3) Uani 1 1 d D U . . .
H3_39 H 0.5691 -0.3025 0.6143 0.037 Uiso 1 1 calc R U . . .
C4_39 C 0.5913(8) -0.4093(8) 0.5966(4) 0.036(3) Uani 1 1 d D U . . .
H4_39 H 0.6478 -0.4297 0.6005 0.044 Uiso 1 1 calc R U . . .
C5_39 C 0.5576(7) -0.4541(8) 0.5822(4) 0.035(3) Uani 1 1 d D U . . .
H5_39 H 0.5902 -0.5053 0.5768 0.043 Uiso 1 1 calc R U . . .
C6_39 C 0.4718(7) -0.4221(7) 0.5756(4) 0.030(3) Uani 1 1 d D U . . .
C7_39 C 0.4228(7) -0.3464(7) 0.5851(4) 0.029(3) Uani 1 1 d D U . . .
C8_39 C 0.4301(7) -0.4666(7) 0.5608(4) 0.034(3) Uani 1 1 d D U . . .
C9_39 C 0.3464(7) -0.4307(8) 0.5558(4) 0.033(3) Uani 1 1 d D U . . .
H9_39 H 0.3180 -0.4576 0.5462 0.040 Uiso 1 1 calc R U . . .
C10_39 C 0.3043(6) -0.3534(7) 0.5654(4) 0.027(3) Uani 1 1 d D U . . .
N11_39 N 0.3385(6) -0.3110(6) 0.5799(3) 0.027(2) Uani 1 1 d D U . . .
C_39 C 0.2118(6) -0.3180(7) 0.5624(4) 0.027(3) Uani 1 1 d D U . . .
OB_39 O 0.4789(5) -0.5413(5) 0.5549(3) 0.036(2) Uani 1 1 d D U . . .
O_39 O 0.1774(5) -0.3579(6) 0.5520(3) 0.035(2) Uani 1 1 d D U . . .
CG_39 C 0.4417(7) -0.5884(7) 0.5407(5) 0.033(3) Uani 1 1 d D U . . .
HG1_39 H 0.4198 -0.5649 0.5100 0.039 Uiso 1 1 calc R U . . .
HG2_39 H 0.3969 -0.5875 0.5594 0.039 Uiso 1 1 calc R U . . .
CD_39 C 0.5028(8) -0.6747(7) 0.5438(4) 0.034(3) Uani 1 1 d D U . . .
HD_39 H 0.5514 -0.6743 0.5286 0.041 Uiso 1 1 calc R U . . .
CE1_39 C 0.4672(9) -0.7198(9) 0.5206(5) 0.042(4) Uani 1 1 d D U . . .
HE1A_39 H 0.4533 -0.6932 0.4898 0.063 Uiso 1 1 calc R U . . .
HE1B_39 H 0.5066 -0.7747 0.5225 0.063 Uiso 1 1 calc R U . . .
HE1C_39 H 0.4191 -0.7201 0.5350 0.063 Uiso 1 1 calc R U . . .
CE2_39 C 0.5263(9) -0.7123(9) 0.5923(5) 0.041(4) Uani 1 1 d D U . . .
HE2A_39 H 0.5653 -0.7676 0.5952 0.062 Uiso 1 1 calc R U . . .
HE2B_39 H 0.5498 -0.6824 0.6051 0.062 Uiso 1 1 calc R U . . .
HE2C_39 H 0.4787 -0.7111 0.6078 0.062 Uiso 1 1 calc R U . . .
N_40 N 0.1740(5) -0.2398(6) 0.5664(3) 0.020(2) Uani 1 1 d D U . . .
H0_40 H 0.2053 -0.2162 0.5697 0.025 Uiso 1 1 calc R U . . .
C2_40 C 0.0889(6) -0.1916(7) 0.5657(4) 0.027(3) Uani 1 1 d D U . . .
C3_40 C 0.0314(7) -0.2256(8) 0.5706(4) 0.030(3) Uani 1 1 d D U . . .
H3_40 H 0.0475 -0.2811 0.5726 0.036 Uiso 1 1 calc R U . . .
C4_40 C -0.0495(7) -0.1746(8) 0.5723(4) 0.029(3) Uani 1 1 d D U . . .
H4_40 H -0.0875 -0.1973 0.5752 0.035 Uiso 1 1 calc R U . . .
C5_40 C -0.0776(7) -0.0918(8) 0.5698(4) 0.032(3) Uani 1 1 d D U . . .
H5_40 H -0.1325 -0.0594 0.5716 0.038 Uiso 1 1 calc R U . . .
C6_40 C -0.0192(6) -0.0588(7) 0.5644(4) 0.026(3) Uani 1 1 d D U . . .
C7_40 C 0.0635(6) -0.1067(7) 0.5619(3) 0.020(3) Uani 1 1 d D U . . .
C8_40 C -0.0450(6) 0.0267(7) 0.5600(4) 0.033(3) Uani 1 1 d D U . . .
C9_40 C 0.0135(6) 0.0584(8) 0.5520(4) 0.028(3) Uani 1 1 d D U . . .
H9_40 H -0.0005 0.1139 0.5484 0.034 Uiso 1 1 calc R U . . .
C10_40 C 0.0952(7) 0.0030(7) 0.5494(4) 0.025(3) Uani 1 1 d D U . . .
N11_40 N 0.1214(6) -0.0752(6) 0.5542(3) 0.026(3) Uani 1 1 d D U . . .
C_40 C 0.1573(6) 0.0379(7) 0.5389(4) 0.0221(12) Uani 1 1 d D U . . .
O_40 O 0.1425(5) 0.1083(5) 0.5392(3) 0.0221(12) Uani 1 1 d D U . . .
OB_40 O -0.1237(4) 0.0734(5) 0.5659(3) 0.033(2) Uani 1 1 d D U . . .
CG_40 C -0.1480(7) 0.1596(8) 0.5624(5) 0.033(3) Uani 1 1 d D U . . .
HG1_40 H -0.1419 0.1846 0.5323 0.040 Uiso 1 1 calc R U . . .
HG2_40 H -0.1142 0.1688 0.5830 0.040 Uiso 1 1 calc R U . . .
CD_40 C -0.2361(9) 0.1955(10) 0.5739(5) 0.0576(12) Uani 1 1 d D U . . .
HD_40 H -0.2712 0.1814 0.5565 0.069 Uiso 1 1 calc R U . . .
CE1_40 C -0.2631(10) 0.2880(9) 0.5679(6) 0.0576(12) Uani 1 1 d D U . . .
HE1A_40 H -0.3191 0.3128 0.5749 0.086 Uiso 1 1 calc R U . . .
HE1B_40 H -0.2297 0.2987 0.5874 0.086 Uiso 1 1 calc R U . . .
HE1C_40 H -0.2573 0.3100 0.5374 0.086 Uiso 1 1 calc R U . . .
CE2_40 C -0.2397(10) 0.1684(10) 0.6261(5) 0.0577(12) Uani 1 1 d D U . . .
HE2A_40 H -0.2953 0.1906 0.6342 0.086 Uiso 1 1 calc R U . . .
HE2B_40 H -0.2176 0.1101 0.6341 0.086 Uiso 1 1 calc R U . . .
HE2C_40 H -0.2083 0.1879 0.6417 0.086 Uiso 1 1 calc R U . . .
C8_41 C 0.5094(6) -0.0787(8) 0.5195(4) 0.024(3) Uani 1 1 d D U . . .
H8_41 H 0.5161 -0.1315 0.5319 0.028 Uiso 1 1 calc R U . . .
C6_41 C 0.4319(7) -0.0188(7) 0.5073(4) 0.025(3) Uani 1 1 d D U . . .
C2_41 C 0.3585(7) -0.0414(8) 0.5171(5) 0.043(4) Uani 1 1 d D U . . .
O2_41 O 0.3795(5) -0.1174(5) 0.5236(3) 0.026(2) Uani 1 1 d D U . . .
N2_41 N 0.2895(5) 0.0126(7) 0.5193(4) 0.028(3) Uani 1 1 d D U . . .
H2_41 H 0.2805 0.0631 0.5150 0.033 Uiso 1 1 calc R U . . .
C7_41 C 0.4215(6) 0.0621(7) 0.4875(4) 0.020(3) Uani 1 1 d D U . . .
OI_41 O 0.3442(5) 0.1170(5) 0.4724(3) 0.026(2) Uani 1 1 d D U . . .
CJ_41 C 0.3386(7) 0.1965(7) 0.4478(5) 0.030(3) Uani 1 1 d D U . . .
HJ1_41 H 0.3724 0.1905 0.4223 0.036 Uiso 1 1 calc R U . . .
HJ2_41 H 0.3552 0.2239 0.4671 0.036 Uiso 1 1 calc R U . . .
CK_41 C 0.2492(7) 0.2432(8) 0.4328(5) 0.035(3) Uani 1 1 d D U . . .
HK_41 H 0.2342 0.2103 0.4161 0.041 Uiso 1 1 calc R U . . .
CM2_41 C 0.1916(8) 0.2622(9) 0.4692(5) 0.045(4) Uani 1 1 d D U . . .
HM2A_41 H 0.1368 0.2917 0.4564 0.067 Uiso 1 1 calc R U . . .
HM2B_41 H 0.1963 0.2126 0.4886 0.067 Uiso 1 1 calc R U . . .
HM2C_41 H 0.2047 0.2947 0.4861 0.067 Uiso 1 1 calc R U . . .
CM1_41 C 0.2417(8) 0.3206(9) 0.3999(6) 0.053(4) Uani 1 1 d D U . . .
HM1A_41 H 0.2793 0.3065 0.3769 0.080 Uiso 1 1 calc R U . . .
HM1B_41 H 0.1871 0.3487 0.3867 0.080 Uiso 1 1 calc R U . . .
HM1C_41 H 0.2538 0.3551 0.4156 0.080 Uiso 1 1 calc R U . . .
Cl2_45 Cl 0.0921(3) -0.5071(3) 0.4924(2) 0.0776(16) Uani 1 1 d D U . . .
Cl1_45 Cl 0.2430(3) -0.4936(4) 0.46861(17) 0.0739(15) Uani 1 1 d D U . . .
Cl3_45 Cl 0.2321(3) -0.5898(3) 0.55404(19) 0.0709(14) Uani 1 1 d D U . . .
C1_45 C 0.1806(7) -0.5031(9) 0.5119(5) 0.048(4) Uani 1 1 d D U . . .
H1_45 H 0.1641 -0.4551 0.5254 0.058 Uiso 1 1 calc DR U . . .
Cl2_46 Cl 0.9134(3) -0.3128(3) 0.4304(2) 0.0707(14) Uani 1 1 d D U . . .
Cl1_46 Cl 1.0452(3) -0.2855(3) 0.38247(17) 0.0685(14) Uani 1 1 d D U . . .
Cl3_46 Cl 1.0383(2) -0.2905(3) 0.47739(15) 0.0488(10) Uani 1 1 d D U . . .
C1_46 C 0.9818(8) -0.2677(9) 0.4272(4) 0.048(4) Uani 1 1 d D U . . .
H1_46 H 0.9487 -0.2089 0.4214 0.057 Uiso 1 1 calc DR U . . .
Cl2_47 Cl 0.0527(9) -0.8650(8) 0.8146(4) 0.225(5) Uani 1 1 d D U . . .
Cl1_47 Cl 0.1447(9) -0.8001(10) 0.7465(5) 0.245(6) Uani 1 1 d D U . . .
Cl3_47 Cl -0.0088(10) -0.7798(10) 0.7346(5) 0.266(7) Uani 1 1 d D U . . .
C1_47 C 0.0828(14) -0.8541(16) 0.7610(8) 0.150(10) Uani 1 1 d D U . . .
H1_47 H 0.1016 -0.9044 0.7495 0.180 Uiso 1 1 calc DR U . . .
Cl2_49 Cl 0.7692(5) -0.6153(6) 0.7515(3) 0.105(3) Uani 0.8 1 d D U P I 1
Cl1_49 Cl 0.7437(7) -0.6336(8) 0.6639(4) 0.154(4) Uani 0.8 1 d D U P I 1
Cl3_49 Cl 0.7658(4) -0.4898(5) 0.6789(3) 0.093(2) Uani 0.8 1 d D U P I 1
C1_49 C 0.7247(10) -0.5643(10) 0.6981(6) 0.065(5) Uani 0.8 1 d D U P I 1
H1_49 H 0.6656 -0.5361 0.7001 0.078 Uiso 0.8 1 calc DR U P I 1
Cl2_49 Cl 0.705(4) -0.534(4) 0.7423(16) 0.227(18) Uani 0.2 1 d D U P J 2
Cl1_49 Cl 0.6880(17) -0.6386(19) 0.6855(10) 0.107(8) Uani 0.2 1 d D U P J 2
Cl3_49 Cl 0.7823(14) -0.5534(16) 0.6559(8) 0.081(6) Uani 0.2 1 d D U P J 2
C1_49 C 0.694(3) -0.545(3) 0.6863(18) 0.149(16) Uani 0.2 1 d D U P J 2
H1A_49 H 0.6456 -0.4993 0.6706 0.179 Uiso 0.2 1 calc R U P J 2
NNN_50 N 0.2285(6) -0.0142(7) 0.5291(4) 0.023(2) Uani 1 1 d . U . . .
HNN_50 H 0.2367 -0.0635 0.5288 0.028 Uiso 1 1 calc R U . . .
C10_52 C 0.146(3) -0.280(4) 1.032(2) 0.146(15) Uani 0.5 1 d D U P H 1
H10A_52 H 0.1458 -0.3285 1.0243 0.218 Uiso 0.5 1 calc R U P H 1
H10B_52 H 0.1529 -0.2877 1.0636 0.218 Uiso 0.5 1 calc R U P H 1
H10C_52 H 0.0953 -0.2350 1.0211 0.218 Uiso 0.5 1 calc R U P H 1
C_52 C 0.2151(17) -0.2638(15) 1.0099(8) 0.052(6) Uani 0.5 1 d D U P H 1
O_52 O 0.2094(12) -0.2035(13) 1.0212(7) 0.068(5) Uani 0.5 1 d D U P H 1
C10_52 C 0.1773(13) -0.2948(18) 1.0154(7) 0.040(6) Uani 0.5 1 d D U P H 2
H10D_52 H 0.1925 -0.2810 0.9855 0.060 Uiso 0.5 1 calc R U P H 2
H10E_52 H 0.1553 -0.3345 1.0166 0.060 Uiso 0.5 1 calc R U P H 2
H10F_52 H 0.1370 -0.2469 1.0236 0.060 Uiso 0.5 1 calc R U P H 2
C_52 C 0.2506(13) -0.3287(16) 1.0470(7) 0.053(6) Uani 0.5 1 d D U P H 2
O_52 O 0.2441(12) -0.3507(14) 1.0881(6) 0.084(6) Uani 0.5 1 d D U P H 2

loop_
_atom_site_aniso_label
_atom_site_aniso_U_11
_atom_site_aniso_U_22
_atom_site_aniso_U_33
_atom_site_aniso_U_23
_atom_site_aniso_U_13
_atom_site_aniso_U_12
N_1 0.257(16) 0.276(19) 0.30(2) -0.035(12) 0.052(12) -0.121(12)
C2_1 0.139(12) 0.160(14) 0.140(14) -0.038(10) 0.004(10) -0.030(9)
C7_1 0.112(9) 0.094(10) 0.065(9) 0.006(7) 0.000(7) -0.037(7)
C6_1 0.100(8) 0.095(10) 0.056(9) 0.004(7) -0.003(6) -0.027(7)
N11_1 0.092(8) 0.095(8) 0.060(8) 0.020(6) 0.002(6) -0.027(7)
C10_1 0.085(8) 0.077(8) 0.036(7) 0.028(6) 0.001(6) -0.025(6)
C_1 0.067(7) 0.078(8) 0.050(8) 0.025(6) 0.006(6) -0.018(6)
O_1 0.081(7) 0.096(8) 0.078(8) 0.022(6) 0.020(6) -0.007(6)
C9_1 0.081(8) 0.085(9) 0.045(8) 0.026(6) 0.002(6) -0.024(7)
C8_1 0.103(7) 0.091(9) 0.055(9) 0.005(7) 0.010(6) -0.035(7)
OB_1 0.097(8) 0.114(11) 0.057(11) -0.005(9) 0.007(7) -0.020(7)
CB_1 0.083(9) 0.099(11) 0.074(12) -0.002(9) 0.010(8) -0.029(8)
CG_1 0.080(8) 0.090(10) 0.067(11) -0.007(8) 0.010(7) -0.025(7)
CD1_1 0.075(8) 0.094(11) 0.079(12) -0.015(9) 0.008(8) -0.030(8)
CE1_1 0.078(10) 0.111(11) 0.086(12) -0.011(9) 0.006(8) -0.039(8)
CZ_1 0.095(8) 0.105(9) 0.093(10) -0.016(6) 0.006(6) -0.041(6)
OH_1 0.101(9) 0.134(12) 0.110(11) -0.023(9) 0.004(8) -0.049(9)
CE2_1 0.103(10) 0.123(12) 0.107(14) -0.023(10) 0.009(8) -0.042(8)
CD2_1 0.080(10) 0.099(11) 0.075(11) -0.013(8) 0.011(8) -0.032(8)
OB_1 0.090(11) 0.095(15) 0.090(18) -0.012(11) 0.017(9) -0.026(9)
CB_1 0.065(12) 0.047(13) 0.031(10) 0.001(8) 0.011(8) -0.038(9)
CG_1 0.016(10) 0.024(10) 0.016(8) 0.009(7) -0.011(7) -0.009(8)
CD1_1 0.009(10) 0.025(10) 0.022(8) 0.004(7) -0.002(7) -0.010(8)
CE1_1 0.010(10) 0.025(10) 0.018(9) -0.002(7) -0.003(7) -0.009(8)
CZ_1 0.007(8) 0.013(8) 0.015(7) 0.000(5) 0.000(5) -0.003(6)
OH_1 0.026(9) 0.032(10) 0.021(7) -0.006(6) 0.013(6) -0.023(8)
CW_1 0.027(13) 0.037(14) 0.032(11) -0.018(9) 0.011(8) -0.009(10)
CE2_1 0.051(13) 0.033(11) 0.023(9) -0.006(7) 0.008(8) -0.024(10)
CD2_1 0.043(13) 0.030(11) 0.022(9) -0.005(7) 0.006(8) -0.024(10)
N_2 0.072(7) 0.062(7) 0.057(7) 0.014(6) 0.011(5) -0.016(6)
C2_2 0.065(7) 0.077(8) 0.051(8) 0.018(6) 0.007(6) -0.020(6)
C3_2 0.072(8) 0.079(8) 0.063(9) 0.009(6) 0.002(6) -0.026(7)
C4_2 0.086(9) 0.090(10) 0.097(11) 0.004(8) -0.008(8) -0.027(8)
C5_2 0.103(9) 0.106(10) 0.126(13) -0.006(8) 0.001(8) -0.052(8)
C6_2 0.086(8) 0.091(9) 0.092(11) 0.007(7) 0.000(7) -0.034(7)
C7_2 0.082(7) 0.075(8) 0.057(8) 0.020(6) 0.010(6) -0.027(6)
C8_2 0.097(8) 0.076(8) 0.107(11) 0.008(7) 0.005(7) -0.047(7)
C9_2 0.113(11) 0.106(10) 0.128(13) -0.004(8) 0.020(9) -0.046(8)
C10_2 0.080(8) 0.070(8) 0.056(9) 0.017(6) 0.023(6) -0.022(6)
N11_2 0.076(7) 0.072(7) 0.046(7) 0.020(5) 0.024(5) -0.018(5)
C_2 0.088(8) 0.083(8) 0.056(10) 0.006(7) 0.028(7) -0.017(6)
OB_2 0.117(9) 0.108(9) 0.153(11) 0.003(8) -0.002(7) -0.057(7)
O_2 0.083(7) 0.086(9) 0.075(8) 0.010(6) 0.034(6) -0.019(6)
CG_2 0.131(11) 0.107(11) 0.134(13) -0.007(9) 0.003(9) -0.067(9)
CD_2 0.114(11) 0.102(10) 0.134(11) -0.025(8) 0.027(8) -0.053(9)
CE1_2 0.190(16) 0.157(13) 0.174(14) -0.016(10) 0.004(11) -0.083(11)
CE2_2 0.141(13) 0.111(12) 0.133(11) -0.028(9) 0.023(9) -0.047(10)
CD1_3 0.161(13) 0.167(15) 0.187(16) -0.059(11) 0.000(10) -0.085(11)
CG_3 0.191(14) 0.180(14) 0.199(15) -0.047(10) -0.005(10) -0.083(11)
CD2_3 0.227(18) 0.221(19) 0.213(15) -0.044(11) 0.003(11) -0.090(13)
CD3_3 0.203(16) 0.180(15) 0.203(17) -0.066(12) -0.007(11) -0.078(11)
OB_3 0.113(9) 0.091(8) 0.110(9) -0.035(7) -0.010(7) -0.026(7)
C8_3 0.098(8) 0.079(9) 0.048(9) -0.017(7) -0.005(7) -0.014(7)
C9_3 0.090(9) 0.082(8) 0.044(9) -0.005(7) -0.011(7) -0.021(7)
C10_3 0.081(7) 0.059(8) 0.025(7) 0.007(6) -0.004(6) -0.011(6)
C_3 0.071(7) 0.058(8) 0.024(7) 0.019(5) -0.005(6) -0.017(6)
O_3 0.073(7) 0.075(8) 0.053(7) 0.001(6) -0.003(5) -0.025(6)
N11_3 0.078(7) 0.063(8) 0.031(7) 0.002(6) 0.008(6) -0.006(6)
C7_3 0.087(8) 0.066(8) 0.033(8) -0.001(6) 0.008(6) -0.007(6)
C6_3 0.082(8) 0.062(8) 0.033(8) -0.003(6) 0.002(6) -0.006(6)
C5_3 0.095(9) 0.076(9) 0.053(9) -0.007(7) 0.006(7) -0.010(7)
C4_3 0.084(9) 0.080(9) 0.059(9) -0.006(7) 0.010(7) -0.006(7)
C3_3 0.088(9) 0.081(9) 0.058(9) -0.003(7) 0.022(7) -0.014(7)
C2_3 0.087(8) 0.076(8) 0.050(9) -0.002(7) 0.018(7) -0.013(7)
N_3 0.082(8) 0.072(8) 0.057(8) 0.001(6) 0.017(7) -0.012(6)
N_4 0.055(7) 0.054(7) 0.040(7) 0.009(5) 0.000(5) -0.013(5)
C2_4 0.057(7) 0.061(8) 0.042(8) 0.011(6) 0.004(6) -0.017(6)
C3_4 0.054(7) 0.069(8) 0.036(7) 0.023(6) 0.000(6) -0.014(6)
C4_4 0.058(8) 0.083(9) 0.050(9) 0.005(7) 0.011(7) -0.016(7)
C5_4 0.058(7) 0.072(9) 0.043(8) 0.011(7) 0.005(6) -0.007(6)
C6_4 0.064(7) 0.058(7) 0.048(8) 0.004(6) 0.008(6) -0.010(6)
C7_4 0.051(6) 0.057(7) 0.036(8) 0.011(6) 0.007(5) -0.011(5)
C8_4 0.063(7) 0.055(7) 0.048(8) -0.001(6) 0.005(6) -0.004(5)
C9_4 0.059(6) 0.048(7) 0.047(8) 0.005(6) 0.007(6) -0.013(5)
C10_4 0.054(6) 0.046(7) 0.035(7) 0.007(5) 0.013(5) -0.015(5)
N11_4 0.060(6) 0.047(7) 0.045(7) 0.007(5) 0.013(5) -0.015(5)
C_4 0.063(7) 0.045(7) 0.051(9) -0.001(6) 0.008(6) -0.016(6)
O_4 0.075(7) 0.059(7) 0.077(7) -0.008(6) 0.008(6) -0.031(6)
OB_4 0.039(9) 0.043(8) 0.041(10) 0.007(7) 0.003(7) -0.001(7)
CG_4 0.047(11) 0.056(11) 0.050(13) -0.002(9) 0.002(9) -0.008(8)
CD_4 0.052(11) 0.063(12) 0.057(12) -0.014(9) -0.003(9) -0.005(9)
CE1_4 0.068(14) 0.089(16) 0.070(14) -0.017(10) 0.001(10) -0.025(11)
CE2_4 0.067(14) 0.079(14) 0.071(15) -0.024(10) 0.005(10) -0.021(10)
OB_4 0.054(11) 0.052(9) 0.069(13) -0.005(8) 0.002(9) -0.006(7)
CG_4 0.072(13) 0.064(11) 0.072(14) -0.007(9) 0.006(10) -0.025(9)
CD_4 0.068(13) 0.062(11) 0.077(12) -0.010(8) 0.004(9) -0.024(9)
CE1_4 0.085(15) 0.070(15) 0.078(12) -0.015(10) 0.009(10) -0.026(11)
CE2_4 0.098(16) 0.077(13) 0.098(16) -0.016(10) 0.007(11) -0.039(11)
N_5 0.051(6) 0.039(6) 0.045(7) 0.008(5) 0.020(5) -0.017(5)
C2_5 0.049(6) 0.045(7) 0.049(8) 0.001(6) 0.018(6) -0.018(5)
C3_5 0.063(7) 0.062(8) 0.055(9) 0.004(6) 0.020(6) -0.031(6)
C4_5 0.060(7) 0.065(8) 0.058(9) 0.001(6) 0.006(6) -0.035(6)
C5_5 0.049(7) 0.071(8) 0.063(9) 0.001(7) 0.013(6) -0.028(7)
C6_5 0.040(6) 0.051(7) 0.050(8) 0.004(6) 0.009(5) -0.017(5)
C7_5 0.042(6) 0.045(6) 0.032(7) 0.002(5) 0.011(5) -0.016(5)
C8_5 0.036(6) 0.059(7) 0.050(8) -0.003(6) 0.014(5) -0.012(5)
C9_5 0.041(6) 0.033(7) 0.043(8) 0.008(6) 0.007(5) -0.006(5)
C10_5 0.036(6) 0.040(6) 0.032(7) -0.001(5) 0.009(5) -0.011(5)
N11_5 0.036(5) 0.032(6) 0.036(6) 0.004(5) 0.007(5) -0.011(5)
C_5 0.039(6) 0.038(7) 0.029(7) 0.004(5) 0.001(5) -0.012(5)
O_5 0.048(6) 0.044(6) 0.056(6) -0.010(5) 0.010(5) -0.023(5)
OB_5 0.051(6) 0.055(6) 0.094(8) -0.004(5) 0.017(5) -0.019(5)
CG_5 0.056(7) 0.067(8) 0.085(10) -0.008(7) 0.011(6) -0.018(6)
CD_5 0.074(11) 0.089(13) 0.097(15) -0.021(10) 0.007(9) -0.028(9)
CE1_5 0.055(12) 0.085(15) 0.083(13) -0.021(10) -0.003(9) -0.007(10)
CE2_5 0.090(14) 0.082(13) 0.090(16) -0.013(10) 0.009(11) -0.029(10)
CD_5 0.066(13) 0.069(13) 0.093(16) -0.012(9) 0.014(10) -0.025(9)
CE1_5 0.058(15) 0.062(13) 0.074(16) -0.017(10) 0.003(11) -0.016(10)
CE2_5 0.096(17) 0.094(18) 0.102(16) -0.006(10) 0.026(11) -0.028(12)
N_6 0.034(5) 0.048(7) 0.038(6) 0.000(5) 0.009(4) -0.022(5)
C2_6 0.042(6) 0.049(7) 0.035(7) 0.006(6) 0.000(5) -0.026(5)
C7_6 0.037(6) 0.058(7) 0.026(7) 0.006(5) 0.006(5) -0.016(5)
C6_6 0.047(6) 0.072(9) 0.070(10) -0.019(7) 0.002(6) -0.026(6)
N11_6 0.029(5) 0.045(6) 0.029(6) 0.011(5) -0.002(4) -0.008(5)
C10_6 0.033(6) 0.048(7) 0.032(7) 0.014(5) 0.000(5) -0.009(5)
C_6 0.025(5) 0.038(7) 0.035(7) 0.012(5) 0.011(5) -0.002(5)
O_6 0.023(4) 0.032(5) 0.052(6) 0.013(4) 0.007(4) 0.001(4)
C9_6 0.043(7) 0.066(8) 0.045(8) 0.008(6) 0.002(6) -0.018(6)
C8_6 0.035(6) 0.062(8) 0.050(8) 0.006(6) 0.003(5) -0.016(6)
OB_6 0.040(5) 0.079(7) 0.079(7) -0.005(6) 0.000(5) -0.027(5)
CB_6 0.079(10) 0.092(9) 0.084(9) -0.006(7) 0.004(8) -0.044(8)
CG_6 0.017(6) 0.067(7) 0.061(7) -0.010(5) 0.007(5) -0.021(6)
CD1_6 0.041(7) 0.086(8) 0.066(8) -0.016(6) 0.010(6) -0.030(7)
CE1_6 0.060(8) 0.071(8) 0.070(7) -0.022(6) 0.005(6) -0.035(7)
CZ_6 0.037(8) 0.058(7) 0.068(7) -0.013(5) 0.003(6) -0.019(6)
CW_6 0.050(7) 0.053(9) 0.062(7) -0.015(6) 0.005(6) -0.007(7)
CE2_6 0.045(8) 0.053(7) 0.064(8) -0.012(6) -0.002(6) -0.018(6)
CD2_6 0.037(7) 0.063(8) 0.075(7) -0.009(6) -0.003(6) -0.023(7)
OH_6 0.091(8) 0.058(7) 0.075(6) -0.009(5) 0.000(6) -0.036(6)
N_7 0.021(5) 0.038(6) 0.038(6) 0.010(5) 0.011(4) -0.002(5)
C2_7 0.032(6) 0.033(6) 0.042(7) 0.005(5) 0.020(5) -0.010(5)
C3_7 0.047(7) 0.044(7) 0.050(8) -0.001(6) 0.018(6) -0.012(6)
C4_7 0.055(7) 0.042(8) 0.064(9) -0.002(6) 0.016(6) -0.016(6)
C5_7 0.055(7) 0.047(7) 0.079(10) -0.010(6) 0.015(6) -0.024(6)
C6_7 0.052(6) 0.032(6) 0.059(9) -0.002(6) 0.011(5) -0.019(5)
C7_7 0.037(6) 0.032(6) 0.044(8) 0.005(5) 0.012(5) -0.013(5)
C8_7 0.054(6) 0.044(7) 0.058(9) -0.005(6) 0.013(6) -0.029(5)
C9_7 0.037(6) 0.037(6) 0.060(9) -0.004(6) 0.015(6) -0.025(5)
C10_7 0.025(5) 0.034(6) 0.046(8) -0.004(5) 0.012(5) -0.014(5)
N11_7 0.028(5) 0.032(5) 0.033(6) 0.005(4) 0.010(4) -0.015(4)
C_7 0.024(5) 0.034(6) 0.028(7) 0.004(5) 0.003(5) -0.007(5)
OB_7 0.050(5) 0.043(6) 0.082(7) -0.017(5) 0.015(5) -0.027(5)
O_7 0.028(4) 0.052(6) 0.043(6) -0.006(5) 0.014(4) -0.010(4)
CG_7 0.044(7) 0.050(8) 0.076(9) -0.003(6) 0.004(6) -0.028(6)
CD_7 0.044(7) 0.051(8) 0.105(9) 0.002(6) -0.007(6) -0.031(7)
CE1_7 0.077(9) 0.051(8) 0.117(10) -0.008(7) 0.008(8) -0.044(7)
CE2_7 0.096(11) 0.082(11) 0.115(10) -0.030(8) -0.014(8) -0.033(9)
CD1_8 0.082(9) 0.069(9) 0.113(10) -0.030(7) -0.021(7) -0.035(7)
CG_8 0.072(8) 0.055(8) 0.100(9) -0.019(7) 0.006(6) -0.036(7)
CD2_8 0.115(11) 0.093(12) 0.113(10) -0.017(8) 0.034(8) -0.058(9)
CD3_8 0.095(10) 0.064(9) 0.124(12) -0.019(8) 0.005(9) -0.041(8)
OB_8 0.060(6) 0.032(5) 0.055(6) -0.006(4) 0.011(5) -0.024(5)
C8_8 0.045(6) 0.029(6) 0.038(7) 0.005(5) -0.002(5) -0.016(5)
C9_8 0.035(6) 0.032(6) 0.028(7) -0.001(5) 0.008(5) -0.014(5)
C10_8 0.032(5) 0.024(6) 0.027(7) 0.008(5) 0.002(5) -0.010(4)
C_8 0.025(5) 0.032(6) 0.021(6) 0.010(5) 0.002(4) -0.010(5)
O_8 0.030(4) 0.040(6) 0.038(5) -0.002(4) 0.007(4) -0.023(4)
N11_8 0.025(5) 0.032(6) 0.022(5) 0.008(4) 0.001(4) -0.010(4)
C7_8 0.037(5) 0.031(6) 0.031(7) 0.002(5) 0.004(5) -0.015(5)
C6_8 0.041(6) 0.030(6) 0.034(7) 0.005(5) -0.002(5) -0.012(5)
C5_8 0.054(6) 0.034(7) 0.043(8) 0.010(6) -0.002(6) -0.015(5)
C4_8 0.041(6) 0.030(7) 0.038(7) 0.002(5) 0.006(5) -0.002(5)
C3_8 0.035(6) 0.032(6) 0.035(7) 0.001(5) 0.001(5) -0.008(5)
C2_8 0.025(5) 0.031(6) 0.029(7) 0.003(5) 0.003(5) -0.008(5)
N_8 0.019(5) 0.027(5) 0.030(6) 0.005(4) 0.007(4) -0.003(4)
N_9 0.013(5) 0.031(5) 0.033(6) -0.001(4) 0.011(4) -0.011(4)
C2_9 0.018(5) 0.031(6) 0.024(6) 0.007(4) 0.012(4) -0.010(4)
C3_9 0.020(5) 0.039(7) 0.044(7) 0.008(5) 0.004(5) -0.013(5)
C4_9 0.012(5) 0.037(7) 0.045(7) 0.006(5) 0.006(5) -0.006(5)
C5_9 0.012(5) 0.033(7) 0.053(8) 0.002(6) 0.013(5) -0.005(5)
C6_9 0.017(5) 0.026(6) 0.043(7) 0.003(5) 0.016(4) -0.005(4)
C7_9 0.016(5) 0.026(6) 0.032(6) 0.008(5) 0.009(4) -0.007(4)
C8_9 0.017(5) 0.031(6) 0.048(7) -0.006(5) 0.015(5) -0.008(4)
C9_9 0.020(5) 0.013(6) 0.051(7) -0.005(5) 0.010(5) -0.003(4)
C10_9 0.014(5) 0.017(6) 0.046(7) 0.001(5) 0.005(4) -0.004(4)
N11_9 0.014(4) 0.025(6) 0.036(6) 0.005(4) 0.009(4) -0.009(4)
C_9 0.022(5) 0.020(6) 0.043(7) -0.003(5) 0.002(5) -0.008(4)
OB_9 0.017(4) 0.024(5) 0.061(6) -0.005(4) 0.014(4) 0.001(4)
O_9 0.024(5) 0.023(5) 0.071(7) -0.011(4) 0.004(4) -0.012(4)
CG_9 0.025(6) 0.027(6) 0.062(8) -0.005(5) 0.008(6) -0.006(5)
CD_9 0.026(6) 0.032(7) 0.052(7) 0.001(5) 0.014(5) -0.004(5)
CE1_9 0.039(7) 0.030(8) 0.053(8) 0.000(6) 0.011(6) -0.004(6)
CE2_9 0.045(8) 0.046(9) 0.058(7) -0.009(6) 0.008(6) -0.009(7)
N_10 0.009(4) 0.019(5) 0.067(6) -0.007(4) 0.006(3) -0.008(3)
C2_10 0.027(3) 0.027(3) 0.028(3) -0.0046(15) 0.0021(14) -0.0116(18)
C3_10 0.025(5) 0.030(7) 0.051(8) -0.005(6) 0.004(5) -0.014(5)
C4_10 0.032(6) 0.040(7) 0.053(8) -0.003(6) 0.008(5) -0.023(5)
C5_10 0.018(5) 0.038(6) 0.042(7) 0.002(5) 0.001(5) -0.016(5)
C6_10 0.010(5) 0.027(5) 0.041(7) -0.002(5) 0.004(4) -0.006(4)
C7_10 0.013(5) 0.024(5) 0.044(7) -0.006(5) 0.005(5) -0.007(4)
C8_10 0.008(4) 0.024(5) 0.025(6) 0.001(4) 0.005(4) -0.002(4)
C9_10 0.013(5) 0.016(6) 0.046(7) 0.000(5) 0.006(4) -0.003(4)
C10_10 0.010(4) 0.021(5) 0.032(7) 0.002(4) 0.006(4) -0.009(4)
N11_10 0.006(4) 0.020(5) 0.029(6) 0.001(4) 0.005(4) -0.003(4)
C_10 0.026(5) 0.025(5) 0.044(6) 0.009(4) -0.001(4) -0.016(4)
O_10 0.015(3) 0.020(4) 0.074(5) -0.001(3) 0.012(3) -0.007(3)
OB_10 0.015(3) 0.016(3) 0.016(3) -0.0035(15) 0.0008(14) -0.0060(16)
CG_10 0.020(3) 0.021(3) 0.021(3) -0.0038(15) 0.0013(14) -0.0079(15)
CD_10 0.021(3) 0.023(3) 0.024(3) -0.0041(14) 0.0017(14) -0.0085(15)
CE1_10 0.015(3) 0.017(3) 0.018(3) -0.0025(14) 0.0029(14) -0.0067(16)
CE2_10 0.032(3) 0.032(3) 0.032(3) -0.0060(14) 0.0027(15) -0.0123(17)
OB_10 0.012(4) 0.012(4) 0.012(4) -0.0029(16) 0.0004(15) -0.0047(19)
CG_10 0.016(3) 0.016(3) 0.017(3) -0.0033(15) 0.0008(14) -0.0068(17)
CD_10 0.017(3) 0.017(3) 0.017(3) -0.0039(15) 0.0010(14) -0.0068(17)
CE1_10 0.024(4) 0.024(4) 0.024(4) -0.0052(15) 0.0011(15) -0.0097(19)
CE2_10 0.017(4) 0.017(4) 0.018(4) -0.0034(16) 0.0011(14) -0.0075(19)
C8_11 0.013(5) 0.014(6) 0.046(7) 0.009(5) 0.001(4) -0.006(4)
C6_11 0.009(4) 0.018(5) 0.045(7) 0.003(5) 0.005(4) -0.008(4)
C2_11 0.010(2) 0.012(3) 0.012(3) -0.0006(14) 0.0025(14) -0.0039(16)
O2_11 0.017(4) 0.019(5) 0.060(6) -0.001(4) 0.012(4) -0.006(4)
N2_11 0.015(4) 0.013(5) 0.046(6) 0.000(4) 0.010(4) -0.004(4)
C7_11 0.011(5) 0.016(5) 0.042(7) 0.001(5) 0.002(4) 0.001(4)
OI_11 0.020(2) 0.023(2) 0.029(2) 0.0011(13) 0.0037(13) -0.0103(15)
CJ_11 0.013(5) 0.018(6) 0.039(6) 0.007(5) 0.008(4) 0.001(4)
CK_11 0.020(6) 0.018(6) 0.067(7) 0.016(5) -0.006(5) -0.007(5)
CM2_11 0.017(6) 0.031(8) 0.089(9) -0.005(6) 0.008(6) -0.004(6)
CM1_11 0.045(8) 0.038(8) 0.079(9) 0.023(6) -0.007(7) -0.017(7)
Cl2_15 0.034(2) 0.045(3) 0.130(4) -0.005(3) -0.009(2) -0.016(2)
Cl1_15 0.056(3) 0.091(4) 0.091(4) -0.021(3) 0.020(3) -0.036(3)
Cl3_15 0.035(2) 0.052(3) 0.097(3) 0.001(2) 0.004(2) -0.016(2)
C1_15 0.046(7) 0.050(9) 0.091(9) -0.004(7) 0.006(6) -0.028(7)
Cl2_16 0.044(2) 0.062(3) 0.091(3) -0.019(3) 0.008(2) -0.019(2)
Cl1_16 0.056(3) 0.051(3) 0.071(3) -0.007(2) 0.013(2) -0.010(2)
Cl3_16 0.065(3) 0.040(3) 0.067(3) 0.003(2) -0.004(2) -0.021(2)
C1_16 0.041(7) 0.030(8) 0.060(7) -0.008(6) 0.004(6) -0.007(6)
Cl2_17 0.259(9) 0.171(7) 0.065(4) -0.003(4) -0.001(4) -0.033(6)
Cl1_17 0.127(5) 0.114(5) 0.206(7) -0.073(4) 0.050(4) -0.083(4)
Cl3_17 0.066(3) 0.110(5) 0.168(5) -0.069(4) 0.018(3) -0.019(3)
C1_17 0.057(7) 0.041(8) 0.065(8) -0.003(6) -0.001(6) -0.002(6)
Cl2_19 0.059(3) 0.057(4) 0.098(5) 0.015(3) 0.010(3) -0.005(3)
Cl1_19 0.131(7) 0.096(6) 0.170(8) -0.018(5) -0.011(6) -0.028(6)
Cl3_19 0.080(5) 0.128(7) 0.147(7) 0.050(5) -0.028(5) -0.059(5)
C1_19 0.074(12) 0.071(11) 0.096(11) 0.007(8) -0.001(8) -0.017(9)
Cl2_19 0.17(2) 0.18(2) 0.164(18) -0.030(12) 0.015(11) -0.071(14)
Cl1_19 0.148(17) 0.128(16) 0.163(17) -0.019(11) 0.014(12) -0.066(13)
Cl3_19 0.073(11) 0.079(13) 0.106(12) -0.014(9) 0.006(9) -0.026(10)
C1_19 0.11(2) 0.12(2) 0.128(19) -0.022(11) 0.024(11) -0.047(14)
NNN_20 0.009(4) 0.024(6) 0.050(6) 0.005(5) 0.007(4) -0.009(4)
C10_22 0.31(2) 0.30(2) 0.31(3) -0.067(14) 0.024(13) -0.130(14)
C_22 0.266(18) 0.29(2) 0.29(2) -0.061(13) 0.039(11) -0.130(13)
O_22 0.218(14) 0.222(16) 0.190(15) -0.033(11) 0.043(11) -0.088(11)
N_31 0.069(9) 0.065(11) 0.050(11) -0.009(8) -0.003(7) -0.006(7)
C2_31 0.068(9) 0.068(11) 0.016(10) 0.001(8) -0.001(7) -0.007(7)
N_31 0.025(8) 0.032(12) 0.026(10) -0.004(7) -0.003(6) 0.014(8)
C2_31 0.051(11) 0.041(12) 0.027(11) -0.003(8) 0.002(8) -0.008(8)
C7_31 0.078(7) 0.071(8) 0.037(7) 0.014(6) 0.010(6) 0.008(6)
C6_31 0.098(8) 0.092(10) 0.044(8) 0.006(7) 0.013(6) -0.012(7)
N11_31 0.085(7) 0.070(7) 0.027(6) 0.015(5) 0.017(5) 0.011(6)
C10_31 0.081(8) 0.070(8) 0.042(7) 0.017(6) 0.021(6) -0.001(6)
C_31 0.089(8) 0.065(8) 0.030(7) 0.018(6) 0.022(6) 0.002(6)
O_31 0.100(8) 0.084(8) 0.045(6) 0.015(5) 0.022(6) 0.017(6)
C9_31 0.087(8) 0.081(9) 0.036(7) 0.013(6) 0.018(6) -0.002(7)
C8_31 0.107(9) 0.093(10) 0.056(9) 0.015(7) 0.011(7) -0.013(7)
OB_31 0.120(8) 0.128(11) 0.093(9) 0.000(8) 0.002(7) -0.014(7)
CB_31 0.163(13) 0.173(16) 0.159(14) -0.019(10) 0.020(10) -0.043(10)
CG_31 0.163(14) 0.182(16) 0.173(13) -0.031(10) 0.024(10) -0.063(11)
CD1_31 0.235(18) 0.245(19) 0.217(14) -0.060(11) 0.031(10) -0.109(13)
CE1_31 0.210(17) 0.216(18) 0.199(15) -0.035(11) 0.018(10) -0.109(13)
CZ_31 0.158(15) 0.157(15) 0.171(12) -0.023(10) 0.010(9) -0.055(11)
OH_31 0.203(14) 0.205(14) 0.184(12) -0.044(10) 0.026(10) -0.089(11)
CW_31 0.184(17) 0.138(15) 0.146(13) -0.025(10) 0.037(11) -0.069(12)
CE2_31 0.191(16) 0.177(17) 0.171(13) -0.030(10) 0.023(10) -0.069(12)
CD2_31 0.201(16) 0.208(17) 0.186(14) -0.038(10) 0.028(10) -0.089(13)
N_32 0.087(7) 0.071(8) 0.052(7) 0.014(6) 0.022(6) -0.006(6)
C2_32 0.098(8) 0.068(8) 0.053(8) 0.010(6) 0.020(6) -0.014(6)
C3_32 0.100(10) 0.072(9) 0.081(10) 0.003(7) 0.002(8) -0.005(7)
C4_32 0.120(10) 0.072(9) 0.080(10) -0.008(7) 0.016(8) -0.022(8)
C5_32 0.123(10) 0.074(9) 0.094(11) -0.009(7) 0.015(8) -0.028(7)
C6_32 0.108(8) 0.064(8) 0.068(9) 0.008(6) 0.022(7) -0.022(6)
C7_32 0.092(8) 0.058(8) 0.052(8) 0.004(6) 0.031(6) -0.009(6)
C8_32 0.105(8) 0.064(8) 0.080(9) 0.003(7) 0.029(7) -0.027(7)
C9_32 0.100(9) 0.061(7) 0.061(8) 0.014(6) 0.036(7) -0.027(7)
C10_32 0.087(8) 0.063(7) 0.060(9) 0.012(6) 0.033(7) -0.017(6)
N11_32 0.095(8) 0.064(7) 0.063(8) 0.013(6) 0.031(6) -0.016(6)
C_32 0.079(8) 0.066(8) 0.050(9) 0.003(6) 0.032(7) -0.016(6)
OB_32 0.148(10) 0.088(9) 0.136(10) -0.008(7) 0.016(8) -0.055(8)
O_32 0.091(7) 0.079(9) 0.101(9) 0.000(7) 0.041(7) -0.022(6)
CG_32 0.147(12) 0.148(14) 0.172(15) -0.024(11) 0.018(10) -0.063(10)
CD_32 0.247(17) 0.214(17) 0.242(17) -0.047(11) -0.003(11) -0.117(13)
CE1_32 0.25(2) 0.237(19) 0.256(19) -0.042(12) 0.019(12) -0.099(14)
CE2_32 0.31(2) 0.29(2) 0.280(19) -0.081(13) 0.010(12) -0.121(14)
CD1_33 0.135(12) 0.131(13) 0.152(12) -0.070(10) 0.003(9) -0.052(10)
CG_33 0.149(12) 0.127(11) 0.135(12) -0.031(9) 0.008(8) -0.058(9)
CD2_33 0.181(15) 0.166(16) 0.170(13) -0.041(10) 0.029(10) -0.067(12)
CD3_33 0.166(13) 0.104(10) 0.146(14) -0.043(9) 0.009(10) -0.063(9)
OB_33 0.121(9) 0.071(7) 0.109(9) -0.024(6) 0.001(7) -0.037(7)
C8_33 0.091(8) 0.064(8) 0.049(9) 0.002(6) -0.007(7) -0.019(6)
C9_33 0.082(8) 0.078(8) 0.047(9) -0.007(7) 0.001(7) -0.025(7)
C10_33 0.074(7) 0.060(8) 0.035(8) 0.006(6) -0.002(6) -0.012(6)
C_33 0.073(8) 0.066(8) 0.051(9) 0.004(7) 0.003(6) -0.017(6)
O_33 0.084(7) 0.084(9) 0.057(7) 0.004(6) -0.002(6) -0.031(6)
N11_33 0.067(6) 0.048(7) 0.032(7) 0.013(5) 0.003(5) -0.006(5)
C7_33 0.075(7) 0.056(8) 0.040(8) 0.005(6) 0.002(6) -0.009(6)
C6_33 0.084(8) 0.071(8) 0.064(10) -0.008(7) 0.007(7) -0.021(6)
C5_33 0.084(8) 0.054(8) 0.078(10) -0.011(7) 0.013(7) -0.026(7)
C4_33 0.086(9) 0.086(10) 0.095(11) -0.016(8) 0.030(8) -0.032(8)
C3_33 0.077(8) 0.071(8) 0.074(10) -0.010(7) 0.024(7) -0.024(7)
C2_33 0.066(7) 0.065(8) 0.035(8) 0.001(6) 0.018(6) -0.014(6)
N_33 0.079(8) 0.059(7) 0.041(7) 0.003(5) 0.023(6) -0.012(6)
N_34 0.057(7) 0.056(7) 0.037(7) 0.008(5) 0.010(5) -0.013(5)
C2_34 0.053(6) 0.058(7) 0.029(7) 0.014(5) 0.014(5) -0.010(5)
C3_34 0.067(7) 0.076(9) 0.049(9) 0.005(7) 0.004(6) -0.023(6)
C4_34 0.055(8) 0.080(9) 0.047(9) 0.007(7) 0.005(6) -0.008(7)
C5_34 0.063(8) 0.077(10) 0.047(9) -0.004(7) 0.011(6) -0.003(7)
C6_34 0.055(6) 0.059(7) 0.032(7) 0.005(6) 0.009(5) 0.001(5)
C7_34 0.055(6) 0.055(7) 0.024(7) 0.013(5) 0.013(5) -0.006(5)
C8_34 0.062(7) 0.058(7) 0.042(8) 0.001(6) 0.000(6) 0.006(5)
C9_34 0.070(7) 0.048(8) 0.052(9) -0.004(6) 0.004(6) -0.004(6)
C10_34 0.069(7) 0.045(7) 0.046(8) 0.010(6) 0.006(6) -0.012(6)
N11_34 0.051(6) 0.044(7) 0.028(6) 0.010(5) 0.011(5) -0.005(5)
C_34 0.062(7) 0.041(7) 0.046(8) 0.010(6) 0.010(6) -0.019(5)
O_34 0.077(7) 0.043(6) 0.066(7) 0.005(5) 0.009(5) -0.023(5)
OB_34 0.055(11) 0.063(11) 0.063(14) -0.009(9) 0.006(9) 0.002(7)
CG_34 0.051(12) 0.056(12) 0.052(13) 0.004(9) 0.007(9) -0.009(9)
CD_34 0.064(13) 0.071(13) 0.071(13) -0.006(10) 0.008(10) -0.013(9)
CE1_34 0.071(14) 0.082(15) 0.073(14) -0.016(10) 0.015(10) -0.016(11)
CE2_34 0.108(17) 0.107(16) 0.102(17) -0.024(12) 0.013(11) -0.041(12)
OB_34 0.071(13) 0.074(11) 0.077(16) -0.015(10) 0.003(10) -0.003(8)
CG_34 0.086(14) 0.088(13) 0.081(17) -0.019(10) 0.004(11) -0.019(10)
CD_34 0.087(14) 0.093(13) 0.096(15) -0.022(10) 0.015(10) -0.025(10)
CE1_34 0.081(15) 0.084(16) 0.080(14) -0.020(11) 0.004(11) -0.022(11)
CE2_34 0.116(17) 0.105(16) 0.110(18) -0.023(11) 0.007(12) -0.044(12)
N_35 0.057(6) 0.042(6) 0.061(8) 0.003(5) 0.008(5) -0.022(5)
C2_35 0.044(6) 0.042(7) 0.045(8) 0.008(5) 0.009(5) -0.013(5)
C3_35 0.055(7) 0.052(8) 0.065(9) -0.005(6) 0.016(6) -0.027(6)
C4_35 0.054(7) 0.074(8) 0.072(10) -0.004(7) 0.020(7) -0.035(6)
C5_35 0.042(7) 0.063(8) 0.055(9) 0.000(6) 0.012(6) -0.019(6)
C6_35 0.047(6) 0.049(7) 0.045(8) 0.004(5) 0.013(5) -0.014(5)
C7_35 0.042(6) 0.051(7) 0.037(8) 0.005(5) 0.009(5) -0.015(5)
C8_35 0.039(6) 0.052(7) 0.052(8) -0.001(6) 0.012(5) -0.008(5)
C9_35 0.044(6) 0.053(8) 0.050(8) -0.002(6) 0.012(6) -0.014(6)
C10_35 0.044(6) 0.046(7) 0.030(7) 0.010(5) 0.007(5) -0.011(5)
N11_35 0.042(6) 0.049(6) 0.028(6) 0.011(5) 0.009(5) -0.012(5)
C_35 0.046(6) 0.046(7) 0.029(7) 0.002(6) 0.008(5) -0.012(6)
O_35 0.054(6) 0.047(6) 0.048(6) 0.001(5) 0.008(5) -0.014(5)
OB_35 0.032(5) 0.057(6) 0.089(8) -0.010(5) 0.022(5) -0.004(5)
CG_35 0.055(7) 0.063(8) 0.087(10) -0.005(7) 0.012(7) -0.014(6)
CD_35 0.066(8) 0.081(9) 0.106(11) -0.015(8) 0.019(7) -0.019(7)
CE1_35 0.100(11) 0.134(14) 0.151(14) -0.028(10) -0.004(9) -0.038(10)
CE2_35 0.099(12) 0.093(10) 0.120(14) -0.008(9) 0.017(10) -0.025(8)
N_36 0.038(5) 0.047(7) 0.032(6) 0.007(5) 0.004(4) -0.013(5)
C2_36 0.046(6) 0.051(8) 0.037(7) -0.004(6) 0.002(5) -0.023(5)
C7_36 0.036(6) 0.044(7) 0.025(7) 0.007(5) 0.004(5) -0.014(5)
C6_36 0.043(6) 0.056(7) 0.030(7) 0.004(5) 0.001(5) -0.025(5)
N11_36 0.029(5) 0.045(6) 0.034(6) 0.009(5) 0.008(4) -0.016(5)
C10_36 0.017(5) 0.045(7) 0.032(7) 0.017(5) 0.006(4) -0.004(5)
C_36 0.025(5) 0.040(7) 0.038(7) 0.018(5) 0.008(5) -0.005(5)
O_36 0.037(5) 0.052(6) 0.055(6) 0.008(5) 0.013(5) -0.004(5)
C9_36 0.016(5) 0.057(7) 0.040(7) 0.014(6) -0.004(5) -0.006(5)
C8_36 0.032(6) 0.065(8) 0.041(7) 0.008(6) 0.001(5) -0.020(5)
OB_36 0.031(5) 0.083(7) 0.072(7) -0.008(6) -0.003(5) -0.021(5)
CB_36 0.025(6) 0.086(8) 0.063(8) -0.008(6) -0.012(6) -0.021(6)
CG_36 0.047(8) 0.069(8) 0.060(7) -0.014(6) -0.005(6) -0.022(7)
CD1_36 0.052(8) 0.083(8) 0.063(8) -0.022(6) 0.008(6) -0.031(7)
CE1_36 0.058(8) 0.078(9) 0.073(7) -0.025(6) 0.012(6) -0.034(7)
CZ_36 0.037(7) 0.063(8) 0.068(7) -0.018(5) 0.015(6) -0.023(6)
CW_36 0.108(12) 0.086(11) 0.073(8) -0.017(7) 0.011(7) -0.050(9)
CE2_36 0.075(10) 0.065(8) 0.060(8) -0.017(6) 0.010(7) -0.029(7)
CD2_36 0.069(10) 0.067(9) 0.066(7) -0.011(6) -0.003(6) -0.031(8)
OH_36 0.061(7) 0.059(7) 0.084(7) -0.016(5) 0.005(5) -0.028(6)
N_37 0.030(5) 0.020(6) 0.043(6) 0.007(5) 0.008(4) -0.001(4)
C2_37 0.032(5) 0.024(6) 0.039(7) 0.011(5) 0.014(5) -0.002(5)
C3_37 0.038(6) 0.025(6) 0.048(8) 0.002(5) 0.015(5) -0.001(5)
C4_37 0.059(7) 0.027(7) 0.066(9) -0.005(6) 0.018(6) -0.012(6)
C5_37 0.049(6) 0.029(6) 0.064(8) -0.006(5) 0.017(6) -0.021(5)
C6_37 0.043(5) 0.028(6) 0.035(7) 0.001(5) 0.016(5) -0.014(5)
C7_37 0.032(5) 0.023(6) 0.035(7) 0.003(5) 0.016(4) -0.009(4)
C8_37 0.035(5) 0.041(6) 0.042(7) -0.002(5) 0.015(5) -0.021(5)
C9_37 0.030(6) 0.040(6) 0.039(7) 0.001(5) 0.013(5) -0.016(5)
C10_37 0.027(5) 0.031(6) 0.031(7) 0.002(5) 0.016(5) -0.011(4)
N11_37 0.027(5) 0.025(5) 0.039(6) 0.004(4) 0.016(4) -0.009(4)
C_37 0.025(5) 0.035(6) 0.046(8) -0.007(5) 0.009(5) -0.015(5)
OB_37 0.055(5) 0.046(6) 0.069(7) -0.004(5) 0.014(5) -0.031(5)
O_37 0.012(4) 0.029(5) 0.061(6) -0.004(4) 0.010(4) -0.010(4)
CG_37 0.036(6) 0.055(8) 0.080(9) 0.000(7) 0.007(6) -0.026(6)
CD_37 0.066(9) 0.065(9) 0.114(10) 0.000(7) -0.011(7) -0.034(8)
CE1_37 0.111(12) 0.093(11) 0.141(12) 0.011(9) -0.009(9) -0.059(10)
CE2_37 0.108(13) 0.101(13) 0.124(10) -0.024(9) -0.020(9) -0.027(10)
CD1_38 0.091(9) 0.071(10) 0.139(12) -0.028(8) -0.020(8) -0.034(8)
CG_38 0.050(7) 0.031(7) 0.095(8) -0.017(6) 0.011(6) -0.029(6)
CD2_38 0.109(10) 0.060(9) 0.105(8) -0.007(6) 0.029(7) -0.070(8)
CD3_38 0.071(8) 0.038(7) 0.107(10) -0.012(6) 0.001(7) -0.038(6)
OB_38 0.059(6) 0.033(5) 0.069(7) -0.011(4) 0.012(5) -0.031(5)
C8_38 0.042(6) 0.031(6) 0.033(7) 0.004(5) 0.001(5) -0.023(5)
C9_38 0.039(6) 0.035(6) 0.046(8) -0.003(5) 0.010(5) -0.027(5)
C10_38 0.031(5) 0.034(6) 0.033(7) 0.000(5) -0.001(5) -0.022(5)
C_38 0.030(5) 0.031(6) 0.033(7) 0.000(5) 0.006(5) -0.021(5)
O_38 0.026(4) 0.053(6) 0.047(6) 0.008(5) -0.004(4) -0.028(4)
N11_38 0.025(5) 0.019(5) 0.034(6) 0.000(4) 0.003(4) -0.011(4)
C7_38 0.031(5) 0.021(6) 0.024(6) 0.006(4) -0.003(4) -0.010(4)
C6_38 0.040(6) 0.029(6) 0.041(7) -0.006(5) 0.007(5) -0.014(5)
C5_38 0.049(6) 0.030(7) 0.048(8) 0.000(6) 0.006(6) -0.015(5)
C4_38 0.036(6) 0.032(7) 0.051(8) -0.004(6) 0.009(6) 0.003(6)
C3_38 0.035(6) 0.038(7) 0.036(7) 0.001(5) 0.005(5) -0.007(5)
C2_38 0.030(5) 0.028(6) 0.022(6) 0.006(5) -0.004(5) -0.008(5)
N_38 0.020(5) 0.029(5) 0.049(7) -0.001(5) 0.003(5) -0.015(4)
N_39 0.017(5) 0.027(5) 0.039(6) 0.003(4) 0.003(4) -0.014(4)
C2_39 0.024(5) 0.033(6) 0.044(7) 0.002(5) 0.005(5) -0.018(5)
C3_39 0.019(5) 0.034(6) 0.038(7) 0.007(5) 0.003(5) -0.015(5)
C4_39 0.017(5) 0.039(7) 0.050(8) 0.003(5) 0.013(5) -0.013(5)
C5_39 0.023(5) 0.030(7) 0.040(7) 0.007(5) 0.010(5) -0.005(5)
C6_39 0.018(5) 0.022(6) 0.044(7) 0.003(5) 0.010(4) -0.007(4)
C7_39 0.018(5) 0.025(6) 0.043(7) 0.004(5) 0.008(4) -0.011(4)
C8_39 0.029(5) 0.026(6) 0.040(7) 0.004(5) 0.007(5) -0.009(5)
C9_39 0.025(5) 0.023(6) 0.049(8) -0.003(5) 0.004(5) -0.009(5)
C10_39 0.020(5) 0.025(6) 0.029(6) 0.005(5) 0.008(4) -0.006(4)
N11_39 0.020(4) 0.019(5) 0.035(6) 0.004(4) 0.007(4) -0.007(4)
C_39 0.018(5) 0.022(6) 0.033(7) 0.005(4) 0.009(4) -0.007(4)
OB_39 0.022(4) 0.017(5) 0.065(6) -0.005(4) 0.007(4) -0.005(4)
O_39 0.017(4) 0.022(5) 0.065(6) -0.007(4) 0.004(4) -0.007(4)
CG_39 0.020(6) 0.021(6) 0.046(7) -0.004(5) 0.008(5) 0.001(5)
CD_39 0.030(6) 0.015(6) 0.049(7) -0.002(5) 0.009(5) -0.003(5)
CE1_39 0.036(7) 0.025(7) 0.058(8) -0.003(6) 0.005(6) -0.008(6)
CE2_39 0.037(7) 0.020(7) 0.059(7) 0.001(5) 0.004(5) -0.009(6)
N_40 0.019(3) 0.020(3) 0.022(3) -0.0028(14) 0.0023(14) -0.0089(16)
C2_40 0.012(4) 0.026(5) 0.040(6) -0.001(4) 0.004(4) -0.007(4)
C3_40 0.020(5) 0.026(6) 0.048(8) -0.007(5) 0.007(5) -0.015(5)
C4_40 0.009(5) 0.033(6) 0.047(7) -0.003(5) 0.003(5) -0.014(5)
C5_40 0.011(5) 0.041(6) 0.039(7) -0.004(5) 0.006(5) -0.011(5)
C6_40 0.016(5) 0.028(5) 0.029(7) 0.001(4) 0.003(4) -0.007(4)
C7_40 0.009(4) 0.025(5) 0.023(6) 0.002(4) 0.001(4) -0.007(4)
C8_40 0.012(5) 0.032(6) 0.043(7) 0.002(5) 0.004(4) -0.002(4)
C9_40 0.014(5) 0.025(6) 0.034(7) 0.006(5) 0.005(4) -0.002(4)
C10_40 0.016(5) 0.023(6) 0.032(7) 0.000(5) 0.006(4) -0.005(4)
N11_40 0.016(5) 0.025(5) 0.036(6) 0.003(4) -0.001(4) -0.010(4)
C_40 0.0206(14) 0.0221(14) 0.0226(15) -0.0033(9) 0.0031(10) -0.0087(9)
O_40 0.0206(14) 0.0221(14) 0.0227(15) -0.0033(9) 0.0031(10) -0.0087(9)
OB_40 0.006(3) 0.032(4) 0.045(5) 0.003(4) 0.009(3) 0.002(3)
CG_40 0.031(3) 0.033(3) 0.033(3) -0.0053(15) 0.0029(14) -0.0130(18)
CD_40 0.0563(14) 0.0575(13) 0.0585(13) -0.0107(8) 0.0046(8) -0.0234(8)
CE1_40 0.0563(14) 0.0575(13) 0.0585(13) -0.0107(8) 0.0046(8) -0.0234(8)
CE2_40 0.0563(14) 0.0575(13) 0.0585(13) -0.0107(8) 0.0046(8) -0.0234(8)
C8_41 0.015(5) 0.018(6) 0.035(7) 0.000(5) 0.010(4) -0.007(4)
C6_41 0.018(5) 0.016(5) 0.039(7) 0.001(4) 0.013(4) -0.010(4)
C2_41 0.029(5) 0.027(6) 0.070(8) 0.007(5) 0.007(5) -0.017(5)
O2_41 0.010(4) 0.018(4) 0.047(5) 0.004(4) 0.006(4) -0.007(4)
N2_41 0.008(4) 0.018(6) 0.054(7) 0.001(5) 0.008(4) -0.005(4)
C7_41 0.011(4) 0.012(5) 0.030(6) 0.008(4) 0.003(4) -0.002(4)
OI_41 0.021(2) 0.024(2) 0.031(2) 0.0001(13) 0.0033(13) -0.0114(15)
CJ_41 0.020(5) 0.010(5) 0.056(7) 0.011(5) -0.007(5) -0.010(5)
CK_41 0.021(6) 0.017(6) 0.056(7) 0.012(5) -0.008(5) -0.006(5)
CM2_41 0.028(6) 0.020(7) 0.076(8) 0.009(6) 0.002(6) -0.009(6)
CM1_41 0.021(6) 0.034(8) 0.084(9) 0.022(6) -0.007(6) -0.003(6)
Cl2_45 0.048(3) 0.061(3) 0.126(4) -0.002(3) -0.009(3) -0.030(3)
Cl1_45 0.054(3) 0.095(4) 0.072(3) -0.010(3) 0.018(2) -0.033(3)
Cl3_45 0.056(3) 0.063(3) 0.098(4) -0.003(3) -0.003(3) -0.034(3)
C1_45 0.029(6) 0.042(8) 0.077(8) -0.021(6) 0.015(5) -0.014(6)
Cl2_46 0.047(3) 0.063(3) 0.114(4) -0.028(3) 0.009(3) -0.030(3)
Cl1_46 0.066(3) 0.063(3) 0.075(3) -0.019(3) 0.026(2) -0.024(3)
Cl3_46 0.039(2) 0.031(2) 0.067(3) -0.002(2) -0.0026(19) -0.009(2)
C1_46 0.040(7) 0.033(8) 0.060(7) 0.002(6) -0.006(6) -0.009(6)
Cl2_47 0.300(11) 0.184(9) 0.219(9) -0.047(7) 0.037(8) -0.126(9)
Cl1_47 0.258(11) 0.236(11) 0.282(11) -0.086(9) 0.068(9) -0.131(9)
Cl3_47 0.287(11) 0.256(12) 0.198(9) -0.084(8) 0.009(8) -0.040(9)
C1_47 0.156(14) 0.138(15) 0.149(13) -0.006(10) 0.001(10) -0.061(11)
Cl2_49 0.106(5) 0.102(6) 0.085(5) -0.008(4) 0.043(4) -0.030(5)
Cl1_49 0.145(7) 0.138(8) 0.155(8) -0.074(6) 0.031(6) -0.015(6)
Cl3_49 0.057(3) 0.097(5) 0.107(5) 0.026(4) -0.005(3) -0.034(4)
C1_49 0.029(8) 0.054(10) 0.080(9) -0.004(7) 0.018(7) 0.009(7)
Cl2_49 0.24(2) 0.23(2) 0.205(19) -0.061(13) 0.019(12) -0.082(14)
Cl1_49 0.080(11) 0.109(13) 0.104(12) -0.019(10) 0.025(10) -0.013(9)
Cl3_49 0.061(10) 0.070(12) 0.081(10) -0.010(9) -0.005(8) 0.001(9)
C1_49 0.14(2) 0.15(2) 0.16(2) -0.030(12) 0.029(12) -0.056(14)
NNN_50 0.010(4) 0.013(5) 0.047(6) -0.007(4) 0.011(4) -0.004(4)
C10_52 0.138(17) 0.15(2) 0.16(2) -0.021(12) 0.033(12) -0.073(14)
C_52 0.064(10) 0.044(10) 0.028(10) 0.004(8) -0.009(8) -0.006(8)
O_52 0.068(9) 0.063(9) 0.064(10) -0.021(7) 0.021(8) -0.015(8)
C10_52 0.023(8) 0.053(12) 0.029(9) -0.002(8) 0.018(7) -0.005(8)
C_52 0.038(8) 0.045(12) 0.058(9) -0.005(8) 0.001(7) -0.002(8)
O_52 0.069(10) 0.093(12) 0.069(8) 0.000(8) 0.010(7) -0.018(9)

loop_
_atom_type_symbol
_atom_type_description
_atom_type_scat_dispersion_real
_atom_type_scat_dispersion_imag
_atom_type_scat_source
C C 0.0033 0.0016 'International Tables Vol C Tables 4.2.6.8 and 6.1.1.4'
H H 0.0000 0.0000 'International Tables Vol C Tables 4.2.6.8 and 6.1.1.4'
N N 0.0061 0.0033 'International Tables Vol C Tables 4.2.6.8 and 6.1.1.4'
O O 0.0106 0.0060 'International Tables Vol C Tables 4.2.6.8 and 6.1.1.4'
Cl Cl 0.1810 0.2070 'International Tables Vol C Tables 4.2.6.8 and 6.1.1.4'

loop_
_geom_angle_atom_site_label_1
_geom_angle_atom_site_label_2
_geom_angle_atom_site_label_3
_geom_angle
_geom_angle_site_symmetry_1
_geom_angle_site_symmetry_3
C2_1 N_1 C_22 125(3) . .
C7_1 C2_1 N_1 106(2) . .
N11_1 C7_1 C6_1 126.6(18) . .
N11_1 C7_1 C2_1 109.7(19) . .
C6_1 C7_1 C2_1 124(2) . .
C7_1 C6_1 C8_1 118.3(18) . .
C7_1 N11_1 C10_1 115.9(16) . .
C9_1 C10_1 N11_1 120.0(15) . .
C9_1 C10_1 C_1 122.5(16) . .
N11_1 C10_1 C_1 117.4(14) . .
O_1 C_1 N_2 117.5(15) . .
O_1 C_1 C10_1 122.3(15) . .
N_2 C_1 C10_1 120.1(15) . .
C10_1 C9_1 C8_1 121.5(17) . .
OB_1 C8_1 C6_1 117.0(18) . .
OB_1 C8_1 C6_1 115(2) . .
OB_1 C8_1 C9_1 124.9(18) . .
OB_1 C8_1 C9_1 126(2) . .
C6_1 C8_1 C9_1 117.6(16) . .
C8_1 OB_1 CB_1 100.5(18) . .
CG_1 CB_1 OB_1 90.6(16) . .
CD1_1 CG_1 CD2_1 123(2) . .
CD1_1 CG_1 CB_1 117.6(19) . .
CD2_1 CG_1 CB_1 119.9(18) . .
CG_1 CD1_1 CE1_1 116(2) . .
CZ_1 CE1_1 CD1_1 124(2) . .
OH_1 CZ_1 CE1_1 128(2) . .
OH_1 CZ_1 CE2_1 112(2) . .
CE1_1 CZ_1 CE2_1 120(2) . .
CZ_1 OH_1 CW_1 108(2) . .
CD2_1 CE2_1 CZ_1 114(2) . .
CE2_1 CD2_1 CG_1 123(2) . .
C8_1 OB_1 CB_1 118(3) . .
CG_1 CB_1 OB_1 109(3) . .
CD2_1 CG_1 CD1_1 117.0(19) . .
CD2_1 CG_1 CB_1 117(2) . .
CD1_1 CG_1 CB_1 126(2) . .
CE1_1 CD1_1 CG_1 120(2) . .
CZ_1 CE1_1 CD1_1 122(2) . .
OH_1 CZ_1 CE1_1 126.3(19) . .
OH_1 CZ_1 CE2_1 115.5(18) . .
CE1_1 CZ_1 CE2_1 118.1(19) . .
CZ_1 OH_1 CW_1 114(2) . .
CD2_1 CE2_1 CZ_1 120(2) . .
CE2_1 CD2_1 CG_1 123(2) . .
C2_2 N_2 C_1 137.1(15) . .
N_2 C2_2 C7_2 121.3(16) . .
N_2 C2_2 C3_2 122.0(14) . .
C7_2 C2_2 C3_2 116.7(14) . .
C4_2 C3_2 C2_2 121.2(16) . .
C3_2 C4_2 C5_2 123.8(19) . .
C4_2 C5_2 C6_2 116.1(17) . .
C8_2 C6_2 C7_2 121.6(16) . .
C8_2 C6_2 C5_2 118.6(16) . .
C7_2 C6_2 C5_2 119.6(15) . .
N11_2 C7_2 C6_2 119.9(15) . .
N11_2 C7_2 C2_2 117.3(15) . .
C6_2 C7_2 C2_2 122.5(15) . .
OB_2 C8_2 C6_2 121.4(18) . .
OB_2 C8_2 C9_2 121.2(17) . .
C6_2 C8_2 C9_2 117.4(16) . .
C10_2 C9_2 C8_2 117.6(18) . .
N11_2 C10_2 C9_2 125.4(17) . .
N11_2 C10_2 C_2 116.6(15) . .
C9_2 C10_2 C_2 117.9(16) . .
C10_2 N11_2 C7_2 117.9(15) . .
O_2 C_2 N_3 126.1(16) . .
O_2 C_2 C10_2 120.8(16) . .
N_3 C_2 C10_2 112.4(14) . .
C8_2 OB_2 CG_2 125.1(18) . .
OB_2 CG_2 CD_2 115.1(19) . .
CE1_2 CD_2 CE2_2 106(2) . .
CE1_2 CD_2 CG_2 121(2) . .
CE2_2 CD_2 CG_2 114.2(18) . .
OB_3 CG_3 CD1_3 121(2) . .
OB_3 CG_3 CD2_3 101(2) . .
CD1_3 CG_3 CD2_3 112(2) . .
OB_3 CG_3 CD3_3 102(2) . .
CD1_3 CG_3 CD3_3 104(2) . .
CD2_3 CG_3 CD3_3 117(3) . .
C8_3 OB_3 CG_3 131(2) . .
OB_3 C8_3 C6_3 115.4(16) . .
OB_3 C8_3 C9_3 123.3(17) . .
C6_3 C8_3 C9_3 121.3(16) . .
C8_3 C9_3 C10_3 114.8(16) . .
N11_3 C10_3 C9_3 124.6(15) . .
N11_3 C10_3 C_3 116.6(14) . .
C9_3 C10_3 C_3 118.7(15) . .
O_3 C_3 N_4 124.2(14) . .
O_3 C_3 C10_3 120.9(14) . .
N_4 C_3 C10_3 114.5(13) . .
C10_3 N11_3 C7_3 120.5(15) . .
N11_3 C7_3 C2_3 117.1(15) . .
N11_3 C7_3 C6_3 120.0(15) . .
C2_3 C7_3 C6_3 122.9(15) . .
C8_3 C6_3 C7_3 118.6(14) . .
C8_3 C6_3 C5_3 117.3(16) . .
C7_3 C6_3 C5_3 124.1(16) . .
C4_3 C5_3 C6_3 111.8(17) . .
C5_3 C4_3 C3_3 125.2(17) . .
C2_3 C3_3 C4_3 120.7(17) . .
N_3 C2_3 C7_3 117.9(15) . .
N_3 C2_3 C3_3 126.9(16) . .
C7_3 C2_3 C3_3 115.2(15) . .
C_2 N_3 C2_3 131.5(15) . .
C_3 N_4 C2_4 130.6(13) . .
N_4 C2_4 C3_4 124.8(14) . .
N_4 C2_4 C7_4 116.2(13) . .
C3_4 C2_4 C7_4 118.9(14) . .
C2_4 C3_4 C4_4 120.7(16) . .
C5_4 C4_4 C3_4 120.8(17) . .
C4_4 C5_4 C6_4 121.2(17) . .
C5_4 C6_4 C8_4 126.2(15) . .
C5_4 C6_4 C7_4 119.5(14) . .
C8_4 C6_4 C7_4 114.3(13) . .
N11_4 C7_4 C2_4 116.8(14) . .
N11_4 C7_4 C6_4 124.5(14) . .
C2_4 C7_4 C6_4 118.7(13) . .
OB_4 C8_4 C6_4 109.7(15) . .
OB_4 C8_4 C6_4 127.7(17) . .
OB_4 C8_4 C9_4 129.8(16) . .
OB_4 C8_4 C9_4 111.7(16) . .
C6_4 C8_4 C9_4 120.2(14) . .
C10_4 C9_4 C8_4 121.1(15) . .
N11_4 C10_4 C9_4 120.7(13) . .
N11_4 C10_4 C_4 115.9(13) . .
C9_4 C10_4 C_4 123.4(13) . .
C10_4 N11_4 C7_4 119.2(14) . .
O_4 C_4 N_5 124.0(13) . .
O_4 C_4 C10_4 119.4(14) . .
N_5 C_4 C10_4 116.5(13) . .
C8_4 OB_4 CG_4 112.1(19) . .
OB_4 CG_4 CD_4 106(2) . .
CE2_4 CD_4 CE1_4 111(3) . .
CE2_4 CD_4 CG_4 107(2) . .
CE1_4 CD_4 CG_4 109(2) . .
C8_4 OB_4 CG_4 128(2) . .
OB_4 CG_4 CD_4 112(2) . .
CE1_4 CD_4 CE2_4 107(2) . .
CE1_4 CD_4 CG_4 111(2) . .
CE2_4 CD_4 CG_4 117(2) . .
C_4 N_5 C2_5 131.5(12) . .
C3_5 C2_5 N_5 125.2(13) . .
C3_5 C2_5 C7_5 120.8(12) . .
N_5 C2_5 C7_5 114.0(11) . .
C4_5 C3_5 C2_5 120.2(15) . .
C3_5 C4_5 C5_5 120.6(15) . .
C4_5 C5_5 C6_5 120.2(14) . .
C7_5 C6_5 C8_5 117.4(11) . .
C7_5 C6_5 C5_5 117.9(13) . .
C8_5 C6_5 C5_5 124.6(13) . .
C6_5 C7_5 N11_5 123.1(11) . .
C6_5 C7_5 C2_5 120.1(11) . .
N11_5 C7_5 C2_5 116.8(11) . .
OB_5 C8_5 C9_5 123.7(13) . .
OB_5 C8_5 C6_5 116.5(12) . .
C9_5 C8_5 C6_5 119.8(12) . .
C8_5 C9_5 C10_5 118.7(12) . .
N11_5 C10_5 C9_5 123.8(11) . .
N11_5 C10_5 C_5 119.0(11) . .
C9_5 C10_5 C_5 117.2(11) . .
C10_5 N11_5 C7_5 117.1(11) . .
O_5 C_5 N_6 122.4(11) . .
O_5 C_5 C10_5 122.5(11) . .
N_6 C_5 C10_5 115.0(11) . .
C8_5 OB_5 CG_5 120.6(12) . .
OB_5 CG_5 CD_5 110.2(19) . .
OB_5 CG_5 CD_5 105.3(17) . .
CE2_5 CD_5 CE1_5 118(3) . .
CE2_5 CD_5 CG_5 105(2) . .
CE1_5 CD_5 CG_5 106(2) . .
CE1_5 CD_5 CE2_5 116(3) . .
CE1_5 CD_5 CG_5 105(3) . .
CE2_5 CD_5 CG_5 104(3) . .
C_5 N_6 C2_6 119.7(11) . .
N_6 C2_6 C7_6 110.8(11) . .
N11_6 C7_6 C6_6 122.2(13) . .
N11_6 C7_6 C2_6 120.9(12) . .
C6_6 C7_6 C2_6 116.9(13) . .
C7_6 C6_6 C8_6 119.2(14) . .
C7_6 N11_6 C10_6 118.3(11) . .
N11_6 C10_6 C9_6 122.7(13) . .
N11_6 C10_6 C_6 119.1(11) . .
C9_6 C10_6 C_6 118.1(13) . .
O_6 C_6 N_7 123.9(12) . .
O_6 C_6 C10_6 124.5(11) . .
N_7 C_6 C10_6 111.5(11) . .
C10_6 C9_6 C8_6 120.3(15) . .
C9_6 C8_6 OB_6 115.8(14) . .
C9_6 C8_6 C6_6 117.1(13) . .
OB_6 C8_6 C6_6 127.0(14) . .
C8_6 OB_6 CB_6 112.8(13) . .
OB_6 CB_6 CG_6 115.5(15) . .
CD2_6 CG_6 CD1_6 118.1(14) . .
CD2_6 CG_6 CB_6 122.5(14) . .
CD1_6 CG_6 CB_6 119.4(14) . .
CG_6 CD1_6 CE1_6 121.6(15) . .
CZ_6 CE1_6 CD1_6 117.4(15) . .
CE2_6 CZ_6 CE1_6 122.7(14) . .
CE2_6 CZ_6 OH_6 126.0(14) . .
CE1_6 CZ_6 OH_6 111.3(13) . .
CZ_6 CE2_6 CD2_6 118.1(15) . .
CG_6 CD2_6 CE2_6 122.0(15) . .
CZ_6 OH_6 CW_6 112.2(13) . .
C_6 N_7 C2_7 129.9(12) . .
C3_7 C2_7 N_7 124.6(12) . .
C3_7 C2_7 C7_7 120.3(12) . .
N_7 C2_7 C7_7 115.0(12) . .
C2_7 C3_7 C4_7 120.2(14) . .
C5_7 C4_7 C3_7 119.0(16) . .
C4_7 C5_7 C6_7 123.7(15) . .
C5_7 C6_7 C8_7 124.9(13) . .
C5_7 C6_7 C7_7 118.6(13) . .
C8_7 C6_7 C7_7 116.5(12) . .
N11_7 C7_7 C2_7 117.8(11) . .
N11_7 C7_7 C6_7 124.3(11) . .
C2_7 C7_7 C6_7 118.0(12) . .
OB_7 C8_7 C9_7 124.7(12) . .
OB_7 C8_7 C6_7 116.1(13) . .
C9_7 C8_7 C6_7 119.2(12) . .
C8_7 C9_7 C10_7 117.8(12) . .
N11_7 C10_7 C9_7 124.6(12) . .
N11_7 C10_7 C_7 117.8(10) . .
C9_7 C10_7 C_7 117.4(11) . .
C10_7 N11_7 C7_7 117.3(11) . .
O_7 C_7 N_8 124.0(12) . .
O_7 C_7 C10_7 122.4(11) . .
N_8 C_7 C10_7 113.6(10) . .
C8_7 OB_7 CG_7 116.9(12) . .
OB_7 CG_7 CD_7 109.5(13) . .
CG_7 CD_7 CE1_7 115.9(14) . .
CG_7 CD_7 CE2_7 111.8(14) . .
CE1_7 CD_7 CE2_7 100.3(16) . .
OB_8 CG_8 CD2_8 113.2(14) . .
OB_8 CG_8 CD1_8 110.8(13) . .
CD2_8 CG_8 CD1_8 111.1(16) . .
OB_8 CG_8 CD3_8 103.3(13) . .
CD2_8 CG_8 CD3_8 110.4(16) . .
CD1_8 CG_8 CD3_8 107.6(15) . .
C8_8 OB_8 CG_8 126.4(11) . .
OB_8 C8_8 C9_8 125.8(11) . .
OB_8 C8_8 C6_8 114.8(11) . .
C9_8 C8_8 C6_8 119.3(11) . .
C8_8 C9_8 C10_8 116.7(11) . .
N11_8 C10_8 C9_8 126.0(11) . .
N11_8 C10_8 C_8 116.6(10) . .
C9_8 C10_8 C_8 117.4(10) . .
O_8 C_8 N_9 126.8(11) . .
O_8 C_8 C10_8 121.5(11) . .
N_9 C_8 C10_8 111.6(9) . .
C10_8 N11_8 C7_8 117.4(10) . .
N11_8 C7_8 C6_8 121.6(10) . .
N11_8 C7_8 C2_8 117.6(10) . .
C6_8 C7_8 C2_8 120.8(11) . .
C7_8 C6_8 C5_8 118.2(11) . .
C7_8 C6_8 C8_8 119.0(11) . .
C5_8 C6_8 C8_8 122.8(11) . .
C4_8 C5_8 C6_8 120.4(13) . .
C5_8 C4_8 C3_8 121.0(13) . .
C2_8 C3_8 C4_8 119.9(12) . .
N_8 C2_8 C3_8 124.7(10) . .
N_8 C2_8 C7_8 115.8(10) . .
C3_8 C2_8 C7_8 119.4(11) . .
C_7 N_8 C2_8 132.8(10) . .
C_8 N_9 C2_9 129.6(9) . .
N_9 C2_9 C7_9 115.9(9) . .
N_9 C2_9 C3_9 124.3(11) . .
C7_9 C2_9 C3_9 119.6(11) . .
C4_9 C3_9 C2_9 118.2(12) . .
C5_9 C4_9 C3_9 123.8(12) . .
C4_9 C5_9 C6_9 118.7(13) . .
C8_9 C6_9 C7_9 119.7(10) . .
C8_9 C6_9 C5_9 121.4(11) . .
C7_9 C6_9 C5_9 118.8(11) . .
N11_9 C7_9 C6_9 122.4(10) . .
N11_9 C7_9 C2_9 116.8(10) . .
C6_9 C7_9 C2_9 120.7(10) . .
OB_9 C8_9 C9_9 124.9(11) . .
OB_9 C8_9 C6_9 117.7(10) . .
C9_9 C8_9 C6_9 117.4(11) . .
C8_9 C9_9 C10_9 120.0(11) . .
N11_9 C10_9 C9_9 124.3(10) . .
N11_9 C10_9 C_9 117.6(10) . .
C9_9 C10_9 C_9 118.0(10) . .
C10_9 N11_9 C7_9 116.1(10) . .
O_9 C_9 N_10 122.1(10) . .
O_9 C_9 C10_9 120.6(11) . .
N_10 C_9 C10_9 116.9(10) . .
C8_9 OB_9 CG_9 118.2(9) . .
OB_9 CG_9 CD_9 106.5(10) . .
CG_9 CD_9 CE2_9 112.5(12) . .
CG_9 CD_9 CE1_9 108.8(11) . .
CE2_9 CD_9 CE1_9 111.1(12) . .
C_9 N_10 C2_10 130.4(10) . .
C3_10 C2_10 N_10 123.3(10) . .
C3_10 C2_10 C7_10 118.6(10) . .
N_10 C2_10 C7_10 118.0(10) . .
C2_10 C3_10 C4_10 121.7(12) . .
C5_10 C4_10 C3_10 120.8(12) . .
C4_10 C5_10 C6_10 121.1(11) . .
C8_10 C6_10 C5_10 124.9(10) . .
C8_10 C6_10 C7_10 118.0(9) . .
C5_10 C6_10 C7_10 117.1(10) . .
N11_10 C7_10 C2_10 118.9(9) . .
N11_10 C7_10 C6_10 120.5(10) . .
C2_10 C7_10 C6_10 120.6(9) . .
OB_10 C8_10 C9_10 127.9(11) . .
OB_10 C8_10 C9_10 123.0(13) . .
OB_10 C8_10 C6_10 112.2(10) . .
OB_10 C8_10 C6_10 117.0(12) . .
C9_10 C8_10 C6_10 119.1(9) . .
C10_10 C9_10 C8_10 119.1(10) . .
N11_10 C10_10 C9_10 124.5(9) . .
N11_10 C10_10 C_10 115.6(9) . .
C9_10 C10_10 C_10 119.9(10) . .
C10_10 N11_10 C7_10 118.6(9) . .
NNN_20 C_10 O_10 126.9(10) . .
NNN_20 C_10 C10_10 115.9(11) . .
O_10 C_10 C10_10 117.0(10) . .
C8_10 OB_10 CG_10 116.6(12) . .
OB_10 CG_10 CD_10 115.4(13) . .
CE1_10 CD_10 CE2_10 122.0(14) . .
CE1_10 CD_10 CG_10 109.8(12) . .
CE2_10 CD_10 CG_10 112.5(14) . .
C8_10 OB_10 CG_10 117.7(18) . .
OB_10 CG_10 CD_10 101.7(19) . .
CE2_10 CD_10 CG_10 121(2) . .
CE2_10 CD_10 CE1_10 109(2) . .
CG_10 CD_10 CE1_10 100.4(19) . .
C7_41 C8_11 C6_11 122.7(10) . .
C7_11 C6_11 C8_11 118.9(9) . .
C7_11 C6_11 C2_11 125.8(9) . .
C8_11 C6_11 C2_11 115.3(9) . .
O2_11 C2_11 N2_11 119.0(9) . .
O2_11 C2_11 C6_11 123.7(9) . .
N2_11 C2_11 C6_11 117.3(9) . .
C2_11 N2_11 NNN_20 118.3(10) . .
OI_11 C7_11 C6_11 118.8(10) . .
OI_11 C7_11 C8_41 121.2(9) . .
C6_11 C7_11 C8_41 119.8(10) . .
C7_11 OI_11 CJ_11 118.7(8) . .
OI_11 CJ_11 CK_11 112.1(9) . .
CJ_11 CK_11 CM1_11 108.6(10) . .
CJ_11 CK_11 CM2_11 107.0(11) . .
CM1_11 CK_11 CM2_11 108.5(13) . .
Cl2_15 C1_15 Cl1_15 110.3(9) . .
Cl2_15 C1_15 Cl3_15 110.5(8) . .
Cl1_15 C1_15 Cl3_15 108.3(8) . .
Cl2_16 C1_16 Cl3_16 109.8(8) . .
Cl2_16 C1_16 Cl1_16 108.6(8) . .
Cl3_16 C1_16 Cl1_16 109.3(7) . .
Cl2_17 C1_17 Cl1_17 115.1(10) . .
Cl2_17 C1_17 Cl3_17 111.6(9) . .
Cl1_17 C1_17 Cl3_17 108.6(8) . .
Cl2_19 C1_19 Cl1_19 113.4(12) . .
Cl2_19 C1_19 Cl3_19 108.3(11) . .
Cl1_19 C1_19 Cl3_19 102.3(11) . .
Cl1_19 C1_19 Cl2_19 108(3) . .
Cl1_19 C1_19 Cl3_19 113(3) . .
Cl2_19 C1_19 Cl3_19 109(3) . .
C_10 NNN_20 N2_11 119.1(11) . .
O_22 C_22 C10_22 111(3) . .
O_22 C_22 N_1 129(4) . .
C10_22 C_22 N_1 119(4) . .
C_52 N_31 C2_31 120(2) . .
C7_31 C2_31 N_31 95.5(17) . .
C_52 N_31 C2_31 129(2) . .
C7_31 C2_31 N_31 114(2) . .
N11_31 C7_31 C6_31 120.6(14) . .
N11_31 C7_31 C2_31 109(2) . .
C6_31 C7_31 C2_31 130(2) . .
N11_31 C7_31 C2_31 131.7(17) . .
C6_31 C7_31 C2_31 107.6(17) . .
C7_31 C6_31 C8_31 121.8(17) . .
C7_31 N11_31 C10_31 120.7(15) . .
C9_31 C10_31 N11_31 121.1(16) . .
C9_31 C10_31 C_31 121.6(15) . .
N11_31 C10_31 C_31 117.3(14) . .
O_31 C_31 N_32 123.4(15) . .
O_31 C_31 C10_31 119.7(16) . .
N_32 C_31 C10_31 116.8(14) . .
C10_31 C9_31 C8_31 121.7(16) . .
OB_31 C8_31 C9_31 125.8(17) . .
OB_31 C8_31 C6_31 120.1(18) . .
C9_31 C8_31 C6_31 114.0(16) . .
C8_31 OB_31 CB_31 133(2) . .
CG_31 CB_31 OB_31 117.6(15) . .
CB_31 CG_31 CD1_31 114(3) . .
CB_31 CG_31 CD2_31 131(3) . .
CD1_31 CG_31 CD2_31 115(2) . .
CE1_31 CD1_31 CG_31 125(3) . .
CZ_31 CE1_31 CD1_31 118(3) . .
CE1_31 CZ_31 OH_31 117(2) . .
CE1_31 CZ_31 CE2_31 122(2) . .
OH_31 CZ_31 CE2_31 121(3) . .
CZ_31 OH_31 CW_31 128(2) . .
CZ_31 CE2_31 CD2_31 120(3) . .
CE2_31 CD2_31 CG_31 122(3) . .
C2_32 N_32 C_31 132.9(15) . .
N_32 C2_32 C3_32 125.7(16) . .
N_32 C2_32 C7_32 117.7(16) . .
C3_32 C2_32 C7_32 116.6(16) . .
C4_32 C3_32 C2_32 119.7(18) . .
C5_32 C4_32 C3_32 126(2) . .
C4_32 C5_32 C6_32 113.5(18) . .
C7_32 C6_32 C8_32 120.2(15) . .
C7_32 C6_32 C5_32 120.8(16) . .
C8_32 C6_32 C5_32 119.0(16) . .
C6_32 C7_32 N11_32 121.2(15) . .
C6_32 C7_32 C2_32 122.9(15) . .
N11_32 C7_32 C2_32 115.8(15) . .
OB_32 C8_32 C9_32 126.5(16) . .
OB_32 C8_32 C6_32 117.0(16) . .
C9_32 C8_32 C6_32 116.5(16) . .
C8_32 C9_32 C10_32 121.9(16) . .
N11_32 C10_32 C9_32 120.7(15) . .
N11_32 C10_32 C_32 116.8(15) . .
C9_32 C10_32 C_32 122.3(15) . .
C10_32 N11_32 C7_32 119.4(15) . .
O_32 C_32 N_33 120.3(15) . .
O_32 C_32 C10_32 123.5(15) . .
N_33 C_32 C10_32 116.2(13) . .
C8_32 OB_32 CG_32 118.9(18) . .
OB_32 CG_32 CD_32 129(2) . .
CE1_32 CD_32 CE2_32 108(3) . .
CE1_32 CD_32 CG_32 99(2) . .
CE2_32 CD_32 CG_32 99(2) . .
OB_33 CG_33 CD2_33 111.3(19) . .
OB_33 CG_33 CD1_33 106.8(18) . .
CD2_33 CG_33 CD1_33 116(2) . .
OB_33 CG_33 CD3_33 98.9(17) . .
CD2_33 CG_33 CD3_33 110(2) . .
CD1_33 CG_33 CD3_33 112.2(19) . .
C8_33 OB_33 CG_33 127.3(16) . .
OB_33 C8_33 C9_33 122.6(16) . .
OB_33 C8_33 C6_33 117.9(15) . .
C9_33 C8_33 C6_33 119.4(15) . .
C8_33 C9_33 C10_33 120.3(16) . .
N11_33 C10_33 C9_33 122.5(14) . .
N11_33 C10_33 C_33 117.8(13) . .
C9_33 C10_33 C_33 119.6(14) . .
O_33 C_33 N_34 123.7(14) . .
O_33 C_33 C10_33 121.4(15) . .
N_34 C_33 C10_33 114.6(14) . .
C10_33 N11_33 C7_33 118.2(13) . .
N11_33 C7_33 C6_33 123.7(14) . .
N11_33 C7_33 C2_33 117.8(14) . .
C6_33 C7_33 C2_33 118.5(13) . .
C5_33 C6_33 C8_33 128.1(15) . .
C5_33 C6_33 C7_33 116.1(14) . .
C8_33 C6_33 C7_33 115.8(14) . .
C4_33 C5_33 C6_33 124.5(16) . .
C5_33 C4_33 C3_33 120.5(17) . .
C2_33 C3_33 C4_33 117.3(16) . .
C3_33 C2_33 N_33 123.4(14) . .
C3_33 C2_33 C7_33 123.0(14) . .
N_33 C2_33 C7_33 113.5(13) . .
C_32 N_33 C2_33 128.4(13) . .
C_33 N_34 C2_34 132.3(14) . .
N_34 C2_34 C7_34 115.0(13) . .
N_34 C2_34 C3_34 126.4(15) . .
C7_34 C2_34 C3_34 118.5(14) . .
C4_34 C3_34 C2_34 119.7(16) . .
C5_34 C4_34 C3_34 122.0(17) . .
C4_34 C5_34 C6_34 120.9(17) . .
C8_34 C6_34 C5_34 124.0(15) . .
C8_34 C6_34 C7_34 118.0(13) . .
C5_34 C6_34 C7_34 117.9(14) . .
N11_34 C7_34 C2_34 119.2(13) . .
N11_34 C7_34 C6_34 120.2(13) . .
C2_34 C7_34 C6_34 120.6(13) . .
C9_34 C8_34 OB_34 129.4(19) . .
C9_34 C8_34 OB_34 120(2) . .
C9_34 C8_34 C6_34 121.9(14) . .
OB_34 C8_34 C6_34 108.6(18) . .
OB_34 C8_34 C6_34 118(2) . .
C8_34 C9_34 C10_34 116.5(15) . .
N11_34 C10_34 C9_34 125.4(14) . .
N11_34 C10_34 C_34 116.9(13) . .
C9_34 C10_34 C_34 117.7(14) . .
C10_34 N11_34 C7_34 117.9(13) . .
O_34 C_34 N_35 123.1(13) . .
O_34 C_34 C10_34 123.5(14) . .
N_35 C_34 C10_34 113.4(12) . .
C8_34 OB_34 CG_34 113(2) . .
OB_34 CG_34 CD_34 111(2) . .
CG_34 CD_34 CE1_34 111(2) . .
CG_34 CD_34 CE2_34 112(3) . .
CE1_34 CD_34 CE2_34 114(3) . .
C8_34 OB_34 CG_34 118(3) . .
OB_34 CG_34 CD_34 107(2) . .
CE2_34 CD_34 CG_34 109(3) . .
CE2_34 CD_34 CE1_34 103(3) . .
CG_34 CD_34 CE1_34 108(3) . .
C_34 N_35 C2_35 133.9(12) . .
N_35 C2_35 C3_35 123.5(13) . .
N_35 C2_35 C7_35 116.0(12) . .
C3_35 C2_35 C7_35 120.4(12) . .
C2_35 C3_35 C4_35 117.5(14) . .
C5_35 C4_35 C3_35 125.0(15) . .
C4_35 C5_35 C6_35 117.7(14) . .
C8_35 C6_35 C5_35 122.6(13) . .
C8_35 C6_35 C7_35 117.1(12) . .
C5_35 C6_35 C7_35 120.2(13) . .
N11_35 C7_35 C2_35 119.1(12) . .
N11_35 C7_35 C6_35 121.9(12) . .
C2_35 C7_35 C6_35 119.0(11) . .
OB_35 C8_35 C9_35 125.3(13) . .
OB_35 C8_35 C6_35 114.2(12) . .
C9_35 C8_35 C6_35 120.4(12) . .
C8_35 C9_35 C10_35 117.7(13) . .
N11_35 C10_35 C9_35 123.7(12) . .
N11_35 C10_35 C_35 117.6(11) . .
C9_35 C10_35 C_35 118.5(12) . .
C7_35 N11_35 C10_35 119.0(12) . .
O_35 C_35 N_36 121.9(12) . .
O_35 C_35 C10_35 121.6(12) . .
N_36 C_35 C10_35 116.5(12) . .
C8_35 OB_35 CG_35 116.3(12) . .
OB_35 CG_35 CD_35 112.3(14) . .
CE1_35 CD_35 CG_35 112.2(18) . .
CE1_35 CD_35 CE2_35 114.8(19) . .
CG_35 CD_35 CE2_35 116.5(17) . .
C_35 N_36 C2_36 122.6(11) . .
N_36 C2_36 C7_36 116.7(12) . .
N11_36 C7_36 C6_36 121.5(12) . .
N11_36 C7_36 C2_36 116.9(11) . .
C6_36 C7_36 C2_36 121.6(12) . .
C8_36 C6_36 C7_36 118.8(13) . .
C7_36 N11_36 C10_36 118.4(11) . .
N11_36 C10_36 C9_36 122.9(12) . .
N11_36 C10_36 C_36 118.0(10) . .
C9_36 C10_36 C_36 119.2(12) . .
O_36 C_36 N_37 123.0(13) . .
O_36 C_36 C10_36 121.2(12) . .
N_37 C_36 C10_36 115.7(11) . .
C8_36 C9_36 C10_36 117.2(13) . .
C9_36 C8_36 OB_36 115.6(13) . .
C9_36 C8_36 C6_36 121.2(12) . .
OB_36 C8_36 C6_36 123.2(13) . .
C8_36 OB_36 CB_36 120.4(12) . .
OB_36 CB_36 CG_36 112.3(12) . .
CD1_36 CG_36 CD2_36 115.6(14) . .
CD1_36 CG_36 CB_36 119.8(14) . .
CD2_36 CG_36 CB_36 124.6(14) . .
CE1_36 CD1_36 CG_36 121.2(16) . .
CD1_36 CE1_36 CZ_36 124.1(16) . .
OH_36 CZ_36 CE1_36 119.5(14) . .
OH_36 CZ_36 CE2_36 124.6(14) . .
CE1_36 CZ_36 CE2_36 115.8(14) . .
CZ_36 CE2_36 CD2_36 121.0(16) . .
CE2_36 CD2_36 CG_36 122.3(16) . .
CZ_36 OH_36 CW_36 117.6(14) . .
C_36 N_37 C2_37 131.5(12) . .
N_37 C2_37 C3_37 127.5(11) . .
N_37 C2_37 C7_37 115.0(11) . .
C3_37 C2_37 C7_37 117.6(11) . .
C4_37 C3_37 C2_37 119.7(13) . .
C5_37 C4_37 C3_37 123.7(15) . .
C4_37 C5_37 C6_37 117.6(13) . .
C5_37 C6_37 C7_37 119.8(11) . .
C5_37 C6_37 C8_37 123.0(12) . .
C7_37 C6_37 C8_37 117.2(11) . .
C6_37 C7_37 N11_37 121.9(10) . .
C6_37 C7_37 C2_37 121.3(11) . .
N11_37 C7_37 C2_37 116.9(10) . .
OB_37 C8_37 C9_37 125.9(11) . .
OB_37 C8_37 C6_37 115.2(12) . .
C9_37 C8_37 C6_37 118.9(11) . .
C10_37 C9_37 C8_37 119.9(11) . .
N11_37 C10_37 C9_37 123.7(11) . .
N11_37 C10_37 C_37 117.1(10) . .
C9_37 C10_37 C_37 119.1(10) . .
C10_37 N11_37 C7_37 118.0(10) . .
O_37 C_37 N_38 123.5(11) . .
O_37 C_37 C10_37 123.7(10) . .
N_38 C_37 C10_37 112.6(10) . .
C8_37 OB_37 CG_37 119.2(12) . .
OB_37 CG_37 CD_37 107.0(14) . .
CE2_37 CD_37 CG_37 108.9(17) . .
CE2_37 CD_37 CE1_37 129(2) . .
CG_37 CD_37 CE1_37 106.4(16) . .
CD1_38 CG_38 OB_38 112.7(14) . .
CD1_38 CG_38 CD3_38 112.1(14) . .
OB_38 CG_38 CD3_38 100.7(11) . .
CD1_38 CG_38 CD2_38 114.7(16) . .
OB_38 CG_38 CD2_38 106.7(11) . .
CD3_38 CG_38 CD2_38 108.8(13) . .
C8_38 OB_38 CG_38 123.6(10) . .
C9_38 C8_38 OB_38 129.0(11) . .
C9_38 C8_38 C6_38 119.2(11) . .
OB_38 C8_38 C6_38 111.8(10) . .
C8_38 C9_38 C10_38 120.5(11) . .
N11_38 C10_38 C9_38 123.3(11) . .
N11_38 C10_38 C_38 116.5(9) . .
C9_38 C10_38 C_38 120.1(10) . .
O_38 C_38 N_39 124.0(11) . .
O_38 C_38 C10_38 122.3(10) . .
N_39 C_38 C10_38 113.6(9) . .
C10_38 N11_38 C7_38 117.9(10) . .
N11_38 C7_38 C6_38 123.0(10) . .
N11_38 C7_38 C2_38 117.0(10) . .
C6_38 C7_38 C2_38 120.0(10) . .
C5_38 C6_38 C7_38 118.2(11) . .
C5_38 C6_38 C8_38 125.9(11) . .
C7_38 C6_38 C8_38 115.9(10) . .
C4_38 C5_38 C6_38 119.8(13) . .
C5_38 C4_38 C3_38 124.0(13) . .
C2_38 C3_38 C4_38 118.7(12) . .
C3_38 C2_38 N_38 127.7(11) . .
C3_38 C2_38 C7_38 119.0(11) . .
N_38 C2_38 C7_38 113.3(10) . .
C_37 N_38 C2_38 128.2(10) . .
C_38 N_39 C2_39 131.1(10) . .
C3_39 C2_39 N_39 125.1(11) . .
C3_39 C2_39 C7_39 117.8(11) . .
N_39 C2_39 C7_39 117.2(10) . .
C2_39 C3_39 C4_39 121.4(12) . .
C5_39 C4_39 C3_39 121.6(12) . .
C4_39 C5_39 C6_39 119.0(13) . .
C7_39 C6_39 C5_39 120.5(11) . .
C7_39 C6_39 C8_39 116.7(10) . .
C5_39 C6_39 C8_39 122.8(11) . .
C6_39 C7_39 N11_39 124.1(10) . .
C6_39 C7_39 C2_39 119.6(10) . .
N11_39 C7_39 C2_39 116.3(11) . .
OB_39 C8_39 C9_39 126.6(11) . .
OB_39 C8_39 C6_39 115.0(10) . .
C9_39 C8_39 C6_39 118.4(11) . .
C8_39 C9_39 C10_39 119.3(12) . .
N11_39 C10_39 C9_39 125.0(10) . .
N11_39 C10_39 C_39 117.0(10) . .
C9_39 C10_39 C_39 117.8(10) . .
C10_39 N11_39 C7_39 116.3(11) . .
O_39 C_39 N_40 124.7(10) . .
O_39 C_39 C10_39 119.2(11) . .
N_40 C_39 C10_39 115.6(10) . .
C8_39 OB_39 CG_39 117.7(9) . .
OB_39 CG_39 CD_39 110.5(10) . .
CE2_39 CD_39 CG_39 107.9(11) . .
CE2_39 CD_39 CE1_39 113.0(11) . .
CG_39 CD_39 CE1_39 109.8(11) . .
C_39 N_40 C2_40 128.0(9) . .
C3_40 C2_40 C7_40 120.4(9) . .
C3_40 C2_40 N_40 122.3(10) . .
C7_40 C2_40 N_40 117.3(9) . .
C4_40 C3_40 C2_40 118.3(11) . .
C3_40 C4_40 C5_40 123.8(11) . .
C4_40 C5_40 C6_40 117.0(10) . .
C7_40 C6_40 C5_40 122.1(10) . .
C7_40 C6_40 C8_40 118.4(9) . .
C5_40 C6_40 C8_40 119.4(10) . .
N11_40 C7_40 C6_40 123.2(10) . .
N11_40 C7_40 C2_40 118.4(9) . .
C6_40 C7_40 C2_40 118.4(9) . .
OB_40 C8_40 C9_40 122.3(11) . .
OB_40 C8_40 C6_40 119.4(10) . .
C9_40 C8_40 C6_40 118.2(10) . .
C8_40 C9_40 C10_40 117.4(11) . .
N11_40 C10_40 C9_40 126.3(10) . .
N11_40 C10_40 C_40 116.6(10) . .
C9_40 C10_40 C_40 117.1(10) . .
C10_40 N11_40 C7_40 116.4(9) . .
O_40 C_40 NNN_50 123.3(10) . .
O_40 C_40 C10_40 122.5(10) . .
NNN_50 C_40 C10_40 114.2(10) . .
C8_40 OB_40 CG_40 118.5(9) . .
OB_40 CG_40 CD_40 107.5(10) . .
CG_40 CD_40 CE1_40 107.3(12) . .
CG_40 CD_40 CE2_40 108.0(12) . .
CE1_40 CD_40 CE2_40 102.7(12) . .
C6_41 C8_41 C7_11 120.6(10) . .
C8_41 C6_41 C7_41 119.8(9) . .
C8_41 C6_41 C2_41 118.2(9) . .
C7_41 C6_41 C2_41 122.0(10) . .
N2_41 C2_41 O2_41 128.0(10) . .
N2_41 C2_41 C6_41 120.0(11) . .
O2_41 C2_41 C6_41 112.0(9) . .
C2_41 N2_41 NNN_50 115.4(10) . .
OI_41 C7_41 C8_11 124.4(9) . .
OI_41 C7_41 C6_41 117.2(9) . .
C8_11 C7_41 C6_41 118.1(10) . .
C7_41 OI_41 CJ_41 114.7(8) . .
OI_41 CJ_41 CK_41 104.1(9) . .
CM2_41 CK_41 CJ_41 115.7(12) . .
CM2_41 CK_41 CM1_41 111.3(12) . .
CJ_41 CK_41 CM1_41 106.7(10) . .
Cl1_45 C1_45 Cl3_45 111.8(7) . .
Cl1_45 C1_45 Cl2_45 111.6(8) . .
Cl3_45 C1_45 Cl2_45 109.3(7) . .
Cl2_46 C1_46 Cl1_46 113.7(8) . .
Cl2_46 C1_46 Cl3_46 113.3(8) . .
Cl1_46 C1_46 Cl3_46 111.2(7) . .
Cl2_47 C1_47 Cl3_47 98.9(14) . .
Cl2_47 C1_47 Cl1_47 118.5(16) . .
Cl3_47 C1_47 Cl1_47 98.4(14) . .
Cl1_49 C1_49 Cl2_49 109.4(10) . .
Cl1_49 C1_49 Cl3_49 113.6(10) . .
Cl2_49 C1_49 Cl3_49 106.9(10) . .
Cl1_49 C1_49 Cl3_49 102(2) . .
Cl1_49 C1_49 Cl2_49 111(3) . .
Cl3_49 C1_49 Cl2_49 112(3) . .
C_40 NNN_50 N2_41 118.2(10) . .
O_52 C_52 N_31 114(2) . .
O_52 C_52 C10_52 104(3) . .
N_31 C_52 C10_52 140(3) . .
O_52 C_52 N_31 121(2) . .
O_52 C_52 C10_52 120(2) . .
N_31 C_52 C10_52 117.6(19) . .

loop_
_geom_bond_atom_site_label_1
_geom_bond_atom_site_label_2
_geom_bond_distance
_geom_bond_site_symmetry_2
N_1 C2_1 1.50(2) .
N_1 C_22 1.46(3) .
C2_1 C7_1 1.44(2) .
C7_1 N11_1 1.331(19) .
C7_1 C6_1 1.343(19) .
C6_1 C8_1 1.380(19) .
N11_1 C10_1 1.408(18) .
C10_1 C9_1 1.357(17) .
C10_1 C_1 1.408(18) .
C_1 O_1 1.250(17) .
C_1 N_2 1.356(15) .
C9_1 C8_1 1.403(19) .
C8_1 OB_1 1.29(2) .
C8_1 OB_1 1.37(2) .
OB_1 CB_1 1.50(2) .
CB_1 CG_1 1.45(2) .
CG_1 CD1_1 1.34(2) .
CG_1 CD2_1 1.39(2) .
CD1_1 CE1_1 1.38(2) .
CE1_1 CZ_1 1.37(2) .
CZ_1 OH_1 1.36(2) .
CZ_1 CE2_1 1.44(2) .
OH_1 CW_1 1.44(2) .
CE2_1 CD2_1 1.39(2) .
OB_1 CB_1 1.45(3) .
CB_1 CG_1 1.42(2) .
CG_1 CD2_1 1.39(2) .
CG_1 CD1_1 1.41(2) .
CD1_1 CE1_1 1.40(2) .
CE1_1 CZ_1 1.38(2) .
CZ_1 OH_1 1.38(2) .
CZ_1 CE2_1 1.39(2) .
OH_1 CW_1 1.45(2) .
CE2_1 CD2_1 1.37(2) .
N_2 C2_2 1.285(16) .
C2_2 C7_2 1.397(17) .
C2_2 C3_2 1.430(18) .
C3_2 C4_2 1.336(19) .
C4_2 C5_2 1.41(2) .
C5_2 C6_2 1.44(2) .
C6_2 C8_2 1.372(19) .
C6_2 C7_2 1.396(18) .
C7_2 N11_2 1.353(17) .
C8_2 OB_2 1.302(17) .
C8_2 C9_2 1.40(2) .
C9_2 C10_2 1.370(19) .
C10_2 N11_2 1.323(17) .
C10_2 C_2 1.478(18) .
C_2 O_2 1.275(17) .
C_2 N_3 1.345(17) .
OB_2 CG_2 1.39(2) .
CG_2 CD_2 1.54(2) .
CD_2 CE1_2 1.44(2) .
CD_2 CE2_2 1.48(2) .
CD1_3 CG_3 1.56(2) .
CG_3 OB_3 1.36(2) .
CG_3 CD2_3 1.58(2) .
CG_3 CD3_3 1.58(2) .
OB_3 C8_3 1.346(18) .
C8_3 C6_3 1.389(18) .
C8_3 C9_3 1.406(19) .
C9_3 C10_3 1.401(18) .
C10_3 N11_3 1.283(17) .
C10_3 C_3 1.486(17) .
C_3 O_3 1.213(15) .
C_3 N_4 1.353(15) .
N11_3 C7_3 1.377(17) .
C7_3 C2_3 1.377(18) .
C7_3 C6_3 1.373(18) .
C6_3 C5_3 1.408(18) .
C5_3 C4_3 1.358(19) .
C4_3 C3_3 1.428(19) .
C3_3 C2_3 1.369(19) .
C2_3 N_3 1.362(17) .
N_4 C2_4 1.369(15) .
C2_4 C3_4 1.385(17) .
C2_4 C7_4 1.427(17) .
C3_4 C4_4 1.407(18) .
C4_4 C5_4 1.362(19) .
C5_4 C6_4 1.372(17) .
C6_4 C8_4 1.398(17) .
C6_4 C7_4 1.450(17) .
C7_4 N11_4 1.330(16) .
C8_4 OB_4 1.360(19) .
C8_4 OB_4 1.38(2) .
C8_4 C9_4 1.380(17) .
C9_4 C10_4 1.392(17) .
C10_4 N11_4 1.331(16) .
C10_4 C_4 1.479(16) .
C_4 O_4 1.237(15) .
C_4 N_5 1.326(15) .
OB_4 CG_4 1.44(2) .
CG_4 CD_4 1.55(2) .
CD_4 CE2_4 1.50(2) .
CD_4 CE1_4 1.51(3) .
OB_4 CG_4 1.43(2) .
CG_4 CD_4 1.53(2) .
CD_4 CE1_4 1.52(2) .
CD_4 CE2_4 1.51(2) .
N_5 C2_5 1.396(14) .
C2_5 C3_5 1.371(16) .
C2_5 C7_5 1.409(16) .
C3_5 C4_5 1.378(18) .
C4_5 C5_5 1.387(18) .
C5_5 C6_5 1.434(16) .
C6_5 C7_5 1.395(16) .
C6_5 C8_5 1.405(16) .
C7_5 N11_5 1.403(14) .
C8_5 OB_5 1.354(15) .
C8_5 C9_5 1.384(16) .
C9_5 C10_5 1.412(15) .
C10_5 N11_5 1.310(15) .
C10_5 C_5 1.483(14) .
C_5 O_5 1.197(14) .
C_5 N_6 1.372(14) .
OB_5 CG_5 1.407(17) .
CG_5 CD_5 1.54(3) .
CG_5 CD_5 1.56(2) .
CD_5 CE2_5 1.50(2) .
CD_5 CE1_5 1.56(3) .
CD_5 CE1_5 1.50(3) .
CD_5 CE2_5 1.54(3) .
N_6 C2_6 1.475(14) .
C2_6 C7_6 1.501(16) .
C7_6 N11_6 1.312(15) .
C7_6 C6_6 1.393(16) .
C6_6 C8_6 1.401(17) .
N11_6 C10_6 1.351(15) .
C10_6 C9_6 1.356(16) .
C10_6 C_6 1.492(16) .
C_6 O_6 1.237(14) .
C_6 N_7 1.366(13) .
C9_6 C8_6 1.372(17) .
C8_6 OB_6 1.370(14) .
OB_6 CB_6 1.432(17) .
CB_6 CG_6 1.475(18) .
CG_6 CD2_6 1.372(17) .
CG_6 CD1_6 1.384(17) .
CD1_6 CE1_6 1.400(18) .
CE1_6 CZ_6 1.370(17) .
CZ_6 CE2_6 1.371(17) .
CZ_6 OH_6 1.381(15) .
CW_6 OH_6 1.446(16) .
CE2_6 CD2_6 1.382(17) .
N_7 C2_7 1.379(14) .
C2_7 C3_7 1.367(16) .
C2_7 C7_7 1.433(15) .
C3_7 C4_7 1.423(17) .
C4_7 C5_7 1.347(17) .
C5_7 C6_7 1.367(17) .
C6_7 C8_7 1.412(16) .
C6_7 C7_7 1.433(16) .
C7_7 N11_7 1.317(15) .
C8_7 OB_7 1.341(14) .
C8_7 C9_7 1.366(16) .
C9_7 C10_7 1.429(14) .
C10_7 N11_7 1.303(14) .
C10_7 C_7 1.488(15) .
C_7 O_7 1.217(13) .
C_7 N_8 1.353(13) .
OB_7 CG_7 1.456(15) .
CG_7 CD_7 1.489(17) .
CD_7 CE1_7 1.525(18) .
CD_7 CE2_7 1.513(19) .
CD1_8 CG_8 1.532(19) .
CG_8 OB_8 1.440(16) .
CG_8 CD2_8 1.515(19) .
CG_8 CD3_8 1.530(19) .
OB_8 C8_8 1.341(14) .
C8_8 C9_8 1.381(15) .
C8_8 C6_8 1.423(15) .
C9_8 C10_8 1.416(15) .
C10_8 N11_8 1.327(13) .
C10_8 C_8 1.506(14) .
C_8 O_8 1.195(12) .
C_8 N_9 1.354(13) .
N11_8 C7_8 1.362(14) .
C7_8 C6_8 1.415(15) .
C7_8 C2_8 1.436(14) .
C6_8 C5_8 1.425(16) .
C5_8 C4_8 1.393(16) .
C4_8 C3_8 1.416(16) .
C3_8 C2_8 1.387(15) .
C2_8 N_8 1.359(13) .
N_9 C2_9 1.368(13) .
C2_9 C7_9 1.416(14) .
C2_9 C3_9 1.423(14) .
C3_9 C4_9 1.404(16) .
C4_9 C5_9 1.359(16) .
C5_9 C6_9 1.453(14) .
C6_9 C8_9 1.386(15) .
C6_9 C7_9 1.410(15) .
C7_9 N11_9 1.382(13) .
C8_9 OB_9 1.342(13) .
C8_9 C9_9 1.394(14) .
C9_9 C10_9 1.383(15) .
C10_9 N11_9 1.337(13) .
C10_9 C_9 1.495(14) .
C_9 O_9 1.242(13) .
C_9 N_10 1.337(13) .
OB_9 CG_9 1.434(14) .
CG_9 CD_9 1.521(16) .
CD_9 CE2_9 1.511(17) .
CD_9 CE1_9 1.536(17) .
N_10 C2_10 1.381(13) .
C2_10 C3_10 1.373(14) .
C2_10 C7_10 1.397(14) .
C3_10 C4_10 1.411(16) .
C4_10 C5_10 1.329(16) .
C5_10 C6_10 1.437(14) .
C6_10 C8_10 1.411(14) .
C6_10 C7_10 1.445(14) .
C7_10 N11_10 1.359(12) .
C8_10 OB_10 1.347(14) .
C8_10 OB_10 1.372(19) .
C8_10 C9_10 1.376(13) .
C9_10 C10_10 1.373(14) .
C10_10 N11_10 1.333(13) .
C10_10 C_10 1.558(13) .
C_10 NNN_20 1.244(16) .
C_10 O_10 1.269(14) .
OB_10 CG_10 1.406(17) .
CG_10 CD_10 1.548(18) .
CD_10 CE1_10 1.518(18) .
CD_10 CE2_10 1.520(18) .
OB_10 CG_10 1.47(2) .
CG_10 CD_10 1.54(2) .
CD_10 CE2_10 1.47(2) .
CD_10 CE1_10 1.56(2) .
C8_11 C7_41 1.366(16) .
C8_11 C6_11 1.411(14) .
C6_11 C7_11 1.376(14) .
C6_11 C2_11 1.495(12) .
C2_11 O2_11 1.242(12) .
C2_11 N2_11 1.330(12) .
N2_11 NNN_20 1.357(13) .
C7_11 OI_11 1.378(12) .
C7_11 C8_41 1.415(16) .
OI_11 CJ_11 1.415(12) .
CJ_11 CK_11 1.527(14) .
CK_11 CM1_11 1.548(15) .
CK_11 CM2_11 1.571(17) .
Cl2_15 C1_15 1.719(14) .
Cl1_15 C1_15 1.755(15) .
Cl3_15 C1_15 1.793(15) .
Cl2_16 C1_16 1.753(13) .
Cl1_16 C1_16 1.759(14) .
Cl3_16 C1_16 1.758(14) .
Cl2_17 C1_17 1.661(14) .
Cl1_17 C1_17 1.743(14) .
Cl3_17 C1_17 1.739(13) .
Cl2_19 C1_19 1.759(19) .
Cl1_19 C1_19 1.77(2) .
Cl3_19 C1_19 1.771(19) .
Cl2_19 C1_19 1.77(3) .
Cl1_19 C1_19 1.76(3) .
Cl3_19 C1_19 1.78(3) .
C10_22 C_22 1.54(3) .
C_22 O_22 1.25(3) .
N_31 C_52 1.50(3) .
N_31 C2_31 1.45(2) .
C2_31 C7_31 1.46(2) .
N_31 C_52 1.39(3) .
N_31 C2_31 1.50(2) .
C2_31 C7_31 1.45(2) .
C7_31 N11_31 1.322(18) .
C7_31 C6_31 1.360(19) .
C6_31 C8_31 1.449(19) .
N11_31 C10_31 1.389(17) .
C10_31 C9_31 1.331(18) .
C10_31 C_31 1.436(18) .
C_31 O_31 1.250(16) .
C_31 N_32 1.373(16) .
C9_31 C8_31 1.43(2) .
C8_31 OB_31 1.343(19) .
OB_31 CB_31 1.53(2) .
CB_31 CG_31 1.40(2) .
CG_31 CD1_31 1.43(2) .
CG_31 CD2_31 1.43(2) .
CD1_31 CE1_31 1.39(2) .
CE1_31 CZ_31 1.38(2) .
CZ_31 OH_31 1.39(2) .
CZ_31 CE2_31 1.40(2) .
OH_31 CW_31 1.42(2) .
CE2_31 CD2_31 1.40(2) .
N_32 C2_32 1.341(17) .
C2_32 C3_32 1.399(19) .
C2_32 C7_32 1.411(18) .
C3_32 C4_32 1.39(2) .
C4_32 C5_32 1.37(2) .
C5_32 C6_32 1.466(19) .
C6_32 C7_32 1.377(18) .
C6_32 C8_32 1.411(19) .
C7_32 N11_32 1.400(17) .
C8_32 OB_32 1.373(18) .
C8_32 C9_32 1.385(18) .
C9_32 C10_32 1.409(18) .
C10_32 N11_32 1.314(18) .
C10_32 C_32 1.486(17) .
C_32 O_32 1.230(16) .
C_32 N_33 1.365(16) .
OB_32 CG_32 1.43(2) .
CG_32 CD_32 1.62(2) .
CD_32 CE1_32 1.53(3) .
CD_32 CE2_32 1.57(3) .
CD1_33 CG_33 1.53(2) .
CG_33 OB_33 1.46(2) .
CG_33 CD2_33 1.54(2) .
CG_33 CD3_33 1.59(2) .
OB_33 C8_33 1.362(17) .
C8_33 C9_33 1.375(18) .
C8_33 C6_33 1.424(18) .
C9_33 C10_33 1.392(18) .
C10_33 N11_33 1.338(16) .
C10_33 C_33 1.499(17) .
C_33 O_33 1.246(16) .
C_33 N_34 1.348(16) .
N11_33 C7_33 1.350(16) .
C7_33 C6_33 1.433(18) .
C7_33 C2_33 1.455(17) .
C6_33 C5_33 1.411(18) .
C5_33 C4_33 1.376(18) .
C4_33 C3_33 1.417(19) .
C3_33 C2_33 1.381(18) .
C2_33 N_33 1.387(16) .
N_34 C2_34 1.361(15) .
C2_34 C7_34 1.418(17) .
C2_34 C3_34 1.413(17) .
C3_34 C4_34 1.393(19) .
C4_34 C5_34 1.355(19) .
C5_34 C6_34 1.414(17) .
C6_34 C8_34 1.396(17) .
C6_34 C7_34 1.429(17) .
C7_34 N11_34 1.375(15) .
C8_34 C9_34 1.364(17) .
C8_34 OB_34 1.39(2) .
C8_34 OB_34 1.39(2) .
C9_34 C10_34 1.387(17) .
C10_34 N11_34 1.343(16) .
C10_34 C_34 1.482(16) .
C_34 O_34 1.248(15) .
C_34 N_35 1.358(15) .
OB_34 CG_34 1.41(2) .
CG_34 CD_34 1.53(2) .
CD_34 CE1_34 1.53(3) .
CD_34 CE2_34 1.54(3) .
OB_34 CG_34 1.41(3) .
CG_34 CD_34 1.54(3) .
CD_34 CE2_34 1.55(3) .
CD_34 CE1_34 1.57(3) .
N_35 C2_35 1.361(14) .
C2_35 C3_35 1.405(16) .
C2_35 C7_35 1.408(16) .
C3_35 C4_35 1.413(18) .
C4_35 C5_35 1.360(18) .
C5_35 C6_35 1.407(16) .
C6_35 C8_35 1.398(16) .
C6_35 C7_35 1.453(16) .
C7_35 N11_35 1.331(15) .
C8_35 OB_35 1.346(14) .
C8_35 C9_35 1.375(16) .
C9_35 C10_35 1.417(16) .
C10_35 N11_35 1.327(15) .
C10_35 C_35 1.500(15) .
C_35 O_35 1.253(15) .
C_35 N_36 1.330(15) .
OB_35 CG_35 1.418(17) .
CG_35 CD_35 1.499(18) .
CD_35 CE1_35 1.46(2) .
CD_35 CE2_35 1.49(2) .
N_36 C2_36 1.447(14) .
C2_36 C7_36 1.460(16) .
C7_36 N11_36 1.347(15) .
C7_36 C6_36 1.399(15) .
C6_36 C8_36 1.378(16) .
N11_36 C10_36 1.357(14) .
C10_36 C9_36 1.406(14) .
C10_36 C_36 1.452(16) .
C_36 O_36 1.230(14) .
C_36 N_37 1.348(13) .
C9_36 C8_36 1.368(17) .
C8_36 OB_36 1.362(14) .
OB_36 CB_36 1.426(16) .
CB_36 CG_36 1.456(17) .
CG_36 CD1_36 1.391(17) .
CG_36 CD2_36 1.395(17) .
CD1_36 CE1_36 1.366(18) .
CE1_36 CZ_36 1.369(17) .
CZ_36 OH_36 1.346(15) .
CZ_36 CE2_36 1.389(17) .
CW_36 OH_36 1.391(17) .
CE2_36 CD2_36 1.394(18) .
N_37 C2_37 1.372(14) .
C2_37 C3_37 1.387(16) .
C2_37 C7_37 1.425(14) .
C3_37 C4_37 1.385(16) .
C4_37 C5_37 1.378(17) .
C5_37 C6_37 1.399(16) .
C6_37 C7_37 1.402(15) .
C6_37 C8_37 1.435(15) .
C7_37 N11_37 1.393(14) .
C8_37 OB_37 1.343(14) .
C8_37 C9_37 1.379(16) .
C9_37 C10_37 1.371(14) .
C10_37 N11_37 1.326(14) .
C10_37 C_37 1.490(15) .
C_37 O_37 1.259(13) .
C_37 N_38 1.388(13) .
OB_37 CG_37 1.439(15) .
CG_37 CD_37 1.491(18) .
CD_37 CE2_37 1.49(2) .
CD_37 CE1_37 1.50(2) .
CD1_38 CG_38 1.437(18) .
CG_38 OB_38 1.495(14) .
CG_38 CD3_38 1.509(17) .
CG_38 CD2_38 1.521(18) .
OB_38 C8_38 1.359(14) .
C8_38 C9_38 1.335(15) .
C8_38 C6_38 1.451(14) .
C9_38 C10_38 1.383(15) .
C10_38 N11_38 1.335(13) .
C10_38 C_38 1.480(15) .
C_38 O_38 1.269(12) .
C_38 N_39 1.336(13) .
N11_38 C7_38 1.349(14) .
C7_38 C6_38 1.419(14) .
C7_38 C2_38 1.431(14) .
C6_38 C5_38 1.391(16) .
C5_38 C4_38 1.344(16) .
C4_38 C3_38 1.381(16) .
C3_38 C2_38 1.373(15) .
C2_38 N_38 1.392(13) .
N_39 C2_39 1.374(14) .
C2_39 C3_39 1.378(14) .
C2_39 C7_39 1.430(14) .
C3_39 C4_39 1.395(16) .
C4_39 C5_39 1.344(16) .
C5_39 C6_39 1.415(14) .
C6_39 C7_39 1.393(15) .
C6_39 C8_39 1.452(15) .
C7_39 N11_39 1.385(13) .
C8_39 OB_39 1.340(14) .
C8_39 C9_39 1.376(15) .
C9_39 C10_39 1.396(15) .
C10_39 N11_39 1.315(14) .
C10_39 C_39 1.519(13) .
C_39 O_39 1.225(13) .
C_39 N_40 1.346(13) .
OB_39 CG_39 1.425(13) .
CG_39 CD_39 1.505(15) .
CD_39 CE2_39 1.498(16) .
CD_39 CE1_39 1.514(15) .
N_40 C2_40 1.421(12) .
C2_40 C3_40 1.405(14) .
C2_40 C7_40 1.419(14) .
C3_40 C4_40 1.379(14) .
C4_40 C5_40 1.384(15) .
C5_40 C6_40 1.405(14) .
C6_40 C7_40 1.395(13) .
C6_40 C8_40 1.426(15) .
C7_40 N11_40 1.380(12) .
C8_40 OB_40 1.352(12) .
C8_40 C9_40 1.395(14) .
C9_40 C10_40 1.417(14) .
C10_40 N11_40 1.297(14) .
C10_40 C_40 1.501(13) .
C_40 O_40 1.214(12) .
C_40 NNN_50 1.318(15) .
OB_40 CG_40 1.445(13) .
CG_40 CD_40 1.509(16) .
CD_40 CE1_40 1.540(18) .
CD_40 CE2_40 1.580(17) .
C8_41 C6_41 1.383(14) .
C6_41 C7_41 1.429(13) .
C6_41 C2_41 1.547(13) .
C2_41 N2_41 1.243(14) .
C2_41 O2_41 1.266(13) .
N2_41 NNN_50 1.382(13) .
C7_41 OI_41 1.368(12) .
OI_41 CJ_41 1.473(12) .
CJ_41 CK_41 1.515(14) .
CK_41 CM2_41 1.491(16) .
CK_41 CM1_41 1.531(15) .
Cl2_45 C1_45 1.752(13) .
Cl1_45 C1_45 1.740(13) .
Cl3_45 C1_45 1.764(14) .
Cl2_46 C1_46 1.738(13) .
Cl1_46 C1_46 1.746(14) .
Cl3_46 C1_46 1.746(13) .
Cl2_47 C1_47 1.71(2) .
Cl1_47 C1_47 1.77(2) .
Cl3_47 C1_47 1.74(2) .
Cl2_49 C1_49 1.745(17) .
Cl1_49 C1_49 1.726(17) .
Cl3_49 C1_49 1.807(17) .
Cl2_49 C1_49 1.79(3) .
Cl1_49 C1_49 1.78(3) .
Cl3_49 C1_49 1.78(3) .
C10_52 C_52 1.50(3) .
C_52 O_52 1.19(2) .
C10_52 C_52 1.49(2) .
C_52 O_52 1.26(2) .

loop_
_geom_torsion_atom_site_label_1
_geom_torsion_atom_site_label_2
_geom_torsion_atom_site_label_3
_geom_torsion_atom_site_label_4
_geom_torsion
_geom_torsion_site_symmetry_1
_geom_torsion_site_symmetry_2
_geom_torsion_site_symmetry_3
_geom_torsion_site_symmetry_4
C_22 N_1 C2_1 C7_1 170(3) . . . .
N_1 C2_1 C7_1 N11_1 -44(3) . . . .
N_1 C2_1 C7_1 C6_1 135(2) . . . .
N11_1 C7_1 C6_1 C8_1 3(2) . . . .
C2_1 C7_1 C6_1 C8_1 -176(2) . . . .
C6_1 C7_1 N11_1 C10_1 -1.7(19) . . . .
C2_1 C7_1 N11_1 C10_1 177.4(17) . . . .
C7_1 N11_1 C10_1 C9_1 -0.1(16) . . . .
C7_1 N11_1 C10_1 C_1 -177.1(13) . . . .
C9_1 C10_1 C_1 O_1 -7(2) . . . .
N11_1 C10_1 C_1 O_1 169.6(14) . . . .
C9_1 C10_1 C_1 N_2 175.2(13) . . . .
N11_1 C10_1 C_1 N_2 -7.9(19) . . . .
N11_1 C10_1 C9_1 C8_1 0.5(17) . . . .
C_1 C10_1 C9_1 C8_1 177.3(14) . . . .
C7_1 C6_1 C8_1 OB_1 170.2(18) . . . .
C7_1 C6_1 C8_1 OB_1 -172(3) . . . .
C7_1 C6_1 C8_1 C9_1 -2.3(19) . . . .
C10_1 C9_1 C8_1 OB_1 -171.1(19) . . . .
C10_1 C9_1 C8_1 OB_1 169(4) . . . .
C10_1 C9_1 C8_1 C6_1 0.7(18) . . . .
C6_1 C8_1 OB_1 CB_1 -164.8(17) . . . .
C9_1 C8_1 OB_1 CB_1 7(3) . . . .
C8_1 OB_1 CB_1 CG_1 -176(2) . . . .
OB_1 CB_1 CG_1 CD1_1 177(2) . . . .
OB_1 CB_1 CG_1 CD2_1 0(3) . . . .
CD2_1 CG_1 CD1_1 CE1_1 2(4) . . . .
CB_1 CG_1 CD1_1 CE1_1 -175(2) . . . .
CG_1 CD1_1 CE1_1 CZ_1 0(4) . . . .
CD1_1 CE1_1 CZ_1 OH_1 -178(2) . . . .
CD1_1 CE1_1 CZ_1 CE2_1 -6(4) . . . .
CE1_1 CZ_1 OH_1 CW_1 -5(4) . . . .
CE2_1 CZ_1 OH_1 CW_1 -178(2) . . . .
OH_1 CZ_1 CE2_1 CD2_1 -178(2) . . . .
CE1_1 CZ_1 CE2_1 CD2_1 9(4) . . . .
CZ_1 CE2_1 CD2_1 CG_1 -7(4) . . . .
CD1_1 CG_1 CD2_1 CE2_1 2(4) . . . .
CB_1 CG_1 CD2_1 CE2_1 179(3) . . . .
C6_1 C8_1 OB_1 CB_1 -164(3) . . . .
C9_1 C8_1 OB_1 CB_1 28(6) . . . .
C8_1 OB_1 CB_1 CG_1 -104(5) . . . .
OB_1 CB_1 CG_1 CD2_1 -69(4) . . . .
OB_1 CB_1 CG_1 CD1_1 110(3) . . . .
CD2_1 CG_1 CD1_1 CE1_1 2(4) . . . .
CB_1 CG_1 CD1_1 CE1_1 -177(3) . . . .
CG_1 CD1_1 CE1_1 CZ_1 -3(4) . . . .
CD1_1 CE1_1 CZ_1 OH_1 -178(3) . . . .
CD1_1 CE1_1 CZ_1 CE2_1 4(4) . . . .
CE1_1 CZ_1 OH_1 CW_1 -17(4) . . . .
CE2_1 CZ_1 OH_1 CW_1 160(3) . . . .
OH_1 CZ_1 CE2_1 CD2_1 178(3) . . . .
CE1_1 CZ_1 CE2_1 CD2_1 -4(5) . . . .
CZ_1 CE2_1 CD2_1 CG_1 3(6) . . . .
CD1_1 CG_1 CD2_1 CE2_1 -2(5) . . . .
CB_1 CG_1 CD2_1 CE2_1 177(3) . . . .
O_1 C_1 N_2 C2_2 -4(3) . . . .
C10_1 C_1 N_2 C2_2 173.3(15) . . . .
C_1 N_2 C2_2 C7_2 -177.1(16) . . . .
C_1 N_2 C2_2 C3_2 1(3) . . . .
N_2 C2_2 C3_2 C4_2 -178.7(15) . . . .
C7_2 C2_2 C3_2 C4_2 -0.6(17) . . . .
C2_2 C3_2 C4_2 C5_2 1(2) . . . .
C3_2 C4_2 C5_2 C6_2 0(2) . . . .
C4_2 C5_2 C6_2 C8_2 -178.2(15) . . . .
C4_2 C5_2 C6_2 C7_2 -1.9(18) . . . .
C8_2 C6_2 C7_2 N11_2 3.9(16) . . . .
C5_2 C6_2 C7_2 N11_2 -172.2(14) . . . .
C8_2 C6_2 C7_2 C2_2 178.9(14) . . . .
C5_2 C6_2 C7_2 C2_2 2.7(16) . . . .
N_2 C2_2 C7_2 N11_2 -8.2(17) . . . .
C3_2 C2_2 C7_2 N11_2 173.7(12) . . . .
N_2 C2_2 C7_2 C6_2 176.7(13) . . . .
C3_2 C2_2 C7_2 C6_2 -1.4(15) . . . .
C7_2 C6_2 C8_2 OB_2 -178.1(15) . . . .
C5_2 C6_2 C8_2 OB_2 -2(2) . . . .
C7_2 C6_2 C8_2 C9_2 -0.6(17) . . . .
C5_2 C6_2 C8_2 C9_2 175.6(15) . . . .
OB_2 C8_2 C9_2 C10_2 174.9(17) . . . .
C6_2 C8_2 C9_2 C10_2 -2.7(19) . . . .
C8_2 C9_2 C10_2 N11_2 3(2) . . . .
C8_2 C9_2 C10_2 C_2 -174.6(16) . . . .
C9_2 C10_2 N11_2 C7_2 0.3(18) . . . .
C_2 C10_2 N11_2 C7_2 177.9(13) . . . .
C6_2 C7_2 N11_2 C10_2 -3.8(16) . . . .
C2_2 C7_2 N11_2 C10_2 -179.0(12) . . . .
N11_2 C10_2 C_2 O_2 168.6(16) . . . .
C9_2 C10_2 C_2 O_2 -14(2) . . . .
N11_2 C10_2 C_2 N_3 -20(2) . . . .
C9_2 C10_2 C_2 N_3 157.8(16) . . . .
C6_2 C8_2 OB_2 CG_2 -177.0(19) . . . .
C9_2 C8_2 OB_2 CG_2 6(3) . . . .
C8_2 OB_2 CG_2 CD_2 174.6(18) . . . .
OB_2 CG_2 CD_2 CE1_2 -60(3) . . . .
OB_2 CG_2 CD_2 CE2_2 70(3) . . . .
CD1_3 CG_3 OB_3 C8_3 52(4) . . . .
CD2_3 CG_3 OB_3 C8_3 -72(3) . . . .
CD3_3 CG_3 OB_3 C8_3 167(2) . . . .
CG_3 OB_3 C8_3 C6_3 178(2) . . . .
CG_3 OB_3 C8_3 C9_3 -4(3) . . . .
OB_3 C8_3 C9_3 C10_3 -179.1(15) . . . .
C6_3 C8_3 C9_3 C10_3 -1.2(16) . . . .
C8_3 C9_3 C10_3 N11_3 1.7(17) . . . .
C8_3 C9_3 C10_3 C_3 -177.1(12) . . . .
N11_3 C10_3 C_3 O_3 169.1(14) . . . .
C9_3 C10_3 C_3 O_3 -12.0(19) . . . .
N11_3 C10_3 C_3 N_4 -18.0(17) . . . .
C9_3 C10_3 C_3 N_4 160.9(13) . . . .
C9_3 C10_3 N11_3 C7_3 1.0(17) . . . .
C_3 C10_3 N11_3 C7_3 179.8(12) . . . .
C10_3 N11_3 C7_3 C2_3 177.4(12) . . . .
C10_3 N11_3 C7_3 C6_3 -4.2(16) . . . .
OB_3 C8_3 C6_3 C7_3 176.2(13) . . . .
C9_3 C8_3 C6_3 C7_3 -1.9(16) . . . .
OB_3 C8_3 C6_3 C5_3 -4.4(17) . . . .
C9_3 C8_3 C6_3 C5_3 177.5(13) . . . .
N11_3 C7_3 C6_3 C8_3 4.6(15) . . . .
C2_3 C7_3 C6_3 C8_3 -177.2(13) . . . .
N11_3 C7_3 C6_3 C5_3 -174.8(13) . . . .
C2_3 C7_3 C6_3 C5_3 3.5(16) . . . .
C8_3 C6_3 C5_3 C4_3 176.8(13) . . . .
C7_3 C6_3 C5_3 C4_3 -3.8(16) . . . .
C6_3 C5_3 C4_3 C3_3 2.3(19) . . . .
C5_3 C4_3 C3_3 C2_3 0(2) . . . .
N11_3 C7_3 C2_3 N_3 -5.7(17) . . . .
C6_3 C7_3 C2_3 N_3 176.1(13) . . . .
N11_3 C7_3 C2_3 C3_3 177.2(13) . . . .
C6_3 C7_3 C2_3 C3_3 -1.1(16) . . . .
C4_3 C3_3 C2_3 N_3 -177.3(16) . . . .
C4_3 C3_3 C2_3 C7_3 -0.5(17) . . . .
O_2 C_2 N_3 C2_3 -15(3) . . . .
C10_2 C_2 N_3 C2_3 174.0(15) . . . .
C7_3 C2_3 N_3 C_2 -175.1(18) . . . .
C3_3 C2_3 N_3 C_2 2(3) . . . .
O_3 C_3 N_4 C2_4 -10(3) . . . .
C10_3 C_3 N_4 C2_4 177.7(13) . . . .
C_3 N_4 C2_4 C3_4 -3(2) . . . .
C_3 N_4 C2_4 C7_4 -179.6(14) . . . .
N_4 C2_4 C3_4 C4_4 -175.1(13) . . . .
C7_4 C2_4 C3_4 C4_4 1.4(16) . . . .
C2_4 C3_4 C4_4 C5_4 0.5(18) . . . .
C3_4 C4_4 C5_4 C6_4 -1.3(18) . . . .
C4_4 C5_4 C6_4 C8_4 179.1(13) . . . .
C4_4 C5_4 C6_4 C7_4 0.2(16) . . . .
N_4 C2_4 C7_4 N11_4 -6.6(15) . . . .
C3_4 C2_4 C7_4 N11_4 176.6(12) . . . .
N_4 C2_4 C7_4 C6_4 174.3(11) . . . .
C3_4 C2_4 C7_4 C6_4 -2.5(14) . . . .
C5_4 C6_4 C7_4 N11_4 -177.3(13) . . . .
C8_4 C6_4 C7_4 N11_4 3.7(14) . . . .
C5_4 C6_4 C7_4 C2_4 1.7(14) . . . .
C8_4 C6_4 C7_4 C2_4 -177.3(11) . . . .
C5_4 C6_4 C8_4 OB_4 5.4(19) . . . .
C7_4 C6_4 C8_4 OB_4 -175.6(15) . . . .
C5_4 C6_4 C8_4 OB_4 -10(2) . . . .
C7_4 C6_4 C8_4 OB_4 169.0(19) . . . .
C5_4 C6_4 C8_4 C9_4 178.8(13) . . . .
C7_4 C6_4 C8_4 C9_4 -2.3(13) . . . .
OB_4 C8_4 C9_4 C10_4 170.7(18) . . . .
OB_4 C8_4 C9_4 C10_4 -173.7(18) . . . .
C6_4 C8_4 C9_4 C10_4 -1.1(15) . . . .
C8_4 C9_4 C10_4 N11_4 3.8(16) . . . .
C8_4 C9_4 C10_4 C_4 -175.6(13) . . . .
C9_4 C10_4 N11_4 C7_4 -2.5(15) . . . .
C_4 C10_4 N11_4 C7_4 176.9(12) . . . .
C2_4 C7_4 N11_4 C10_4 179.7(11) . . . .
C6_4 C7_4 N11_4 C10_4 -1.3(16) . . . .
N11_4 C10_4 C_4 O_4 162.4(14) . . . .
C9_4 C10_4 C_4 O_4 -18(2) . . . .
N11_4 C10_4 C_4 N_5 -14.5(18) . . . .
C9_4 C10_4 C_4 N_5 164.9(13) . . . .
C6_4 C8_4 OB_4 CG_4 176(2) . . . .
C9_4 C8_4 OB_4 CG_4 3(3) . . . .
C8_4 OB_4 CG_4 CD_4 -173(2) . . . .
OB_4 CG_4 CD_4 CE2_4 175(3) . . . .
OB_4 CG_4 CD_4 CE1_4 55(3) . . . .
C6_4 C8_4 OB_4 CG_4 -171(3) . . . .
C9_4 C8_4 OB_4 CG_4 0(4) . . . .
C8_4 OB_4 CG_4 CD_4 -171(3) . . . .
OB_4 CG_4 CD_4 CE1_4 75(4) . . . .
OB_4 CG_4 CD_4 CE2_4 -162(3) . . . .
O_4 C_4 N_5 C2_5 -3(3) . . . .
C10_4 C_4 N_5 C2_5 173.3(13) . . . .
C_4 N_5 C2_5 C3_5 -1(2) . . . .
C_4 N_5 C2_5 C7_5 179.9(15) . . . .
N_5 C2_5 C3_5 C4_5 -176.1(14) . . . .
C7_5 C2_5 C3_5 C4_5 2.8(17) . . . .
C2_5 C3_5 C4_5 C5_5 1.4(18) . . . .
C3_5 C4_5 C5_5 C6_5 -3.7(18) . . . .
C4_5 C5_5 C6_5 C7_5 1.9(16) . . . .
C4_5 C5_5 C6_5 C8_5 -175.5(13) . . . .
C8_5 C6_5 C7_5 N11_5 3.0(14) . . . .
C5_5 C6_5 C7_5 N11_5 -174.6(12) . . . .
C8_5 C6_5 C7_5 C2_5 179.7(11) . . . .
C5_5 C6_5 C7_5 C2_5 2.1(14) . . . .
C3_5 C2_5 C7_5 C6_5 -4.5(15) . . . .
N_5 C2_5 C7_5 C6_5 174.4(11) . . . .
C3_5 C2_5 C7_5 N11_5 172.4(11) . . . .
N_5 C2_5 C7_5 N11_5 -8.6(14) . . . .
C7_5 C6_5 C8_5 OB_5 178.4(12) . . . .
C5_5 C6_5 C8_5 OB_5 -4.2(17) . . . .
C7_5 C6_5 C8_5 C9_5 -3.1(14) . . . .
C5_5 C6_5 C8_5 C9_5 174.3(12) . . . .
OB_5 C8_5 C9_5 C10_5 178.6(13) . . . .
C6_5 C8_5 C9_5 C10_5 0.3(15) . . . .
C8_5 C9_5 C10_5 N11_5 3.2(16) . . . .
C8_5 C9_5 C10_5 C_5 -178.9(12) . . . .
C9_5 C10_5 N11_5 C7_5 -3.3(15) . . . .
C_5 C10_5 N11_5 C7_5 178.8(11) . . . .
C6_5 C7_5 N11_5 C10_5 0.2(14) . . . .
C2_5 C7_5 N11_5 C10_5 -176.7(10) . . . .
N11_5 C10_5 C_5 O_5 174.3(13) . . . .
C9_5 C10_5 C_5 O_5 -3.7(18) . . . .
N11_5 C10_5 C_5 N_6 -7.4(17) . . . .
C9_5 C10_5 C_5 N_6 174.6(11) . . . .
C9_5 C8_5 OB_5 CG_5 4(2) . . . .
C6_5 C8_5 OB_5 CG_5 -177.6(14) . . . .
C8_5 OB_5 CG_5 CD_5 -172(2) . . . .
C8_5 OB_5 CG_5 CD_5 -179.9(18) . . . .
OB_5 CG_5 CD_5 CE2_5 -177(2) . . . .
OB_5 CG_5 CD_5 CE1_5 58(3) . . . .
OB_5 CG_5 CD_5 CE1_5 163(3) . . . .
OB_5 CG_5 CD_5 CE2_5 -75(3) . . . .
O_5 C_5 N_6 C2_6 -2(2) . . . .
C10_5 C_5 N_6 C2_6 179.9(11) . . . .
C_5 N_6 C2_6 C7_6 176.2(12) . . . .
N_6 C2_6 C7_6 N11_6 -19.6(16) . . . .
N_6 C2_6 C7_6 C6_6 158.8(12) . . . .
N11_6 C7_6 C6_6 C8_6 -2.3(17) . . . .
C2_6 C7_6 C6_6 C8_6 179.3(13) . . . .
C6_6 C7_6 N11_6 C10_6 1.6(15) . . . .
C2_6 C7_6 N11_6 C10_6 180.0(11) . . . .
C7_6 N11_6 C10_6 C9_6 1.0(15) . . . .
C7_6 N11_6 C10_6 C_6 -178.4(11) . . . .
N11_6 C10_6 C_6 O_6 172.4(12) . . . .
C9_6 C10_6 C_6 O_6 -7.0(19) . . . .
N11_6 C10_6 C_6 N_7 -10.7(16) . . . .
C9_6 C10_6 C_6 N_7 169.9(11) . . . .
N11_6 C10_6 C9_6 C8_6 -2.9(17) . . . .
C_6 C10_6 C9_6 C8_6 176.5(12) . . . .
C10_6 C9_6 C8_6 OB_6 -175.0(12) . . . .
C10_6 C9_6 C8_6 C6_6 2.1(16) . . . .
C7_6 C6_6 C8_6 C9_6 0.4(17) . . . .
C7_6 C6_6 C8_6 OB_6 177.1(14) . . . .
C9_6 C8_6 OB_6 CB_6 -179.3(13) . . . .
C6_6 C8_6 OB_6 CB_6 4.0(19) . . . .
C8_6 OB_6 CB_6 CG_6 80.9(13) . . . .
OB_6 CB_6 CG_6 CD2_6 2.6(12) . . . .
OB_6 CB_6 CG_6 CD1_6 -178.1(11) . . . .
CD2_6 CG_6 CD1_6 CE1_6 0.9(3) . . . .
CB_6 CG_6 CD1_6 CE1_6 -178.4(5) . . . .
CG_6 CD1_6 CE1_6 CZ_6 1.0(3) . . . .
CD1_6 CE1_6 CZ_6 CE2_6 -2.5(6) . . . .
CD1_6 CE1_6 CZ_6 OH_6 177.3(6) . . . .
CE1_6 CZ_6 CE2_6 CD2_6 2.0(8) . . . .
OH_6 CZ_6 CE2_6 CD2_6 -177.7(8) . . . .
CD1_6 CG_6 CD2_6 CE2_6 -1.4(8) . . . .
CB_6 CG_6 CD2_6 CE2_6 177.9(8) . . . .
CZ_6 CE2_6 CD2_6 CG_6 0.0(9) . . . .
CE2_6 CZ_6 OH_6 CW_6 2.1(12) . . . .
CE1_6 CZ_6 OH_6 CW_6 -177.7(11) . . . .
O_6 C_6 N_7 C2_7 -5(2) . . . .
C10_6 C_6 N_7 C2_7 178.0(11) . . . .
C_6 N_7 C2_7 C3_7 -0.7(19) . . . .
C_6 N_7 C2_7 C7_7 -176.1(12) . . . .
N_7 C2_7 C3_7 C4_7 -174.0(12) . . . .
C7_7 C2_7 C3_7 C4_7 1.2(16) . . . .
C2_7 C3_7 C4_7 C5_7 1.0(17) . . . .
C3_7 C4_7 C5_7 C6_7 0.6(19) . . . .
C4_7 C5_7 C6_7 C8_7 176.7(13) . . . .
C4_7 C5_7 C6_7 C7_7 -4.3(17) . . . .
C3_7 C2_7 C7_7 N11_7 175.7(11) . . . .
N_7 C2_7 C7_7 N11_7 -8.7(14) . . . .
C3_7 C2_7 C7_7 C6_7 -4.8(13) . . . .
N_7 C2_7 C7_7 C6_7 170.9(10) . . . .
C5_7 C6_7 C7_7 N11_7 -174.2(12) . . . .
C8_7 C6_7 C7_7 N11_7 4.8(14) . . . .
C5_7 C6_7 C7_7 C2_7 6.3(13) . . . .
C8_7 C6_7 C7_7 C2_7 -174.7(11) . . . .
C5_7 C6_7 C8_7 OB_7 -2.6(17) . . . .
C7_7 C6_7 C8_7 OB_7 178.4(11) . . . .
C5_7 C6_7 C8_7 C9_7 175.5(13) . . . .
C7_7 C6_7 C8_7 C9_7 -3.5(14) . . . .
OB_7 C8_7 C9_7 C10_7 176.7(13) . . . .
C6_7 C8_7 C9_7 C10_7 -1.2(15) . . . .
C8_7 C9_7 C10_7 N11_7 5.7(16) . . . .
C8_7 C9_7 C10_7 C_7 -170.1(12) . . . .
C9_7 C10_7 N11_7 C7_7 -4.7(15) . . . .
C_7 C10_7 N11_7 C7_7 171.1(11) . . . .
C2_7 C7_7 N11_7 C10_7 178.8(10) . . . .
C6_7 C7_7 N11_7 C10_7 -0.8(15) . . . .
N11_7 C10_7 C_7 O_7 166.3(13) . . . .
C9_7 C10_7 C_7 O_7 -17.6(18) . . . .
N11_7 C10_7 C_7 N_8 -12.0(16) . . . .
C9_7 C10_7 C_7 N_8 164.1(11) . . . .
C9_7 C8_7 OB_7 CG_7 6.2(19) . . . .
C6_7 C8_7 OB_7 CG_7 -175.8(13) . . . .
C8_7 OB_7 CG_7 CD_7 -175.1(13) . . . .
OB_7 CG_7 CD_7 CE1_7 -51(2) . . . .
OB_7 CG_7 CD_7 CE2_7 63(2) . . . .
CD2_8 CG_8 OB_8 C8_8 -67(2) . . . .
CD1_8 CG_8 OB_8 C8_8 58.3(19) . . . .
CD3_8 CG_8 OB_8 C8_8 173.4(14) . . . .
CG_8 OB_8 C8_8 C9_8 5(2) . . . .
CG_8 OB_8 C8_8 C6_8 -172.5(12) . . . .
OB_8 C8_8 C9_8 C10_8 -178.4(11) . . . .
C6_8 C8_8 C9_8 C10_8 -0.7(14) . . . .
C8_8 C9_8 C10_8 N11_8 1.2(15) . . . .
C8_8 C9_8 C10_8 C_8 -176.4(10) . . . .
N11_8 C10_8 C_8 O_8 168.2(11) . . . .
C9_8 C10_8 C_8 O_8 -14.0(16) . . . .
N11_8 C10_8 C_8 N_9 -11.3(14) . . . .
C9_8 C10_8 C_8 N_9 166.5(10) . . . .
C9_8 C10_8 N11_8 C7_8 0.5(14) . . . .
C_8 C10_8 N11_8 C7_8 178.1(10) . . . .
C10_8 N11_8 C7_8 C6_8 -2.7(13) . . . .
C10_8 N11_8 C7_8 C2_8 176.0(9) . . . .
N11_8 C7_8 C6_8 C5_8 -177.1(11) . . . .
C2_8 C7_8 C6_8 C5_8 4.3(13) . . . .
N11_8 C7_8 C6_8 C8_8 3.1(13) . . . .
C2_8 C7_8 C6_8 C8_8 -175.5(10) . . . .
OB_8 C8_8 C6_8 C7_8 176.7(10) . . . .
C9_8 C8_8 C6_8 C7_8 -1.3(13) . . . .
OB_8 C8_8 C6_8 C5_8 -3.1(15) . . . .
C9_8 C8_8 C6_8 C5_8 179.0(11) . . . .
C7_8 C6_8 C5_8 C4_8 0.6(14) . . . .
C8_8 C6_8 C5_8 C4_8 -179.6(11) . . . .
C6_8 C5_8 C4_8 C3_8 -4.5(16) . . . .
C5_8 C4_8 C3_8 C2_8 3.4(16) . . . .
C4_8 C3_8 C2_8 N_8 -177.4(12) . . . .
C4_8 C3_8 C2_8 C7_8 1.6(14) . . . .
N11_8 C7_8 C2_8 N_8 -5.0(14) . . . .
C6_8 C7_8 C2_8 N_8 173.6(10) . . . .
N11_8 C7_8 C2_8 C3_8 175.9(10) . . . .
C6_8 C7_8 C2_8 C3_8 -5.4(13) . . . .
O_7 C_7 N_8 C2_8 0(2) . . . .
C10_7 C_7 N_8 C2_8 178.0(11) . . . .
C3_8 C2_8 N_8 C_7 -5(2) . . . .
C7_8 C2_8 N_8 C_7 175.9(12) . . . .
O_8 C_8 N_9 C2_9 1(2) . . . .
C10_8 C_8 N_9 C2_9 -179.9(10) . . . .
C_8 N_9 C2_9 C7_9 166.1(11) . . . .
C_8 N_9 C2_9 C3_9 -18.8(18) . . . .
N_9 C2_9 C3_9 C4_9 -175.0(11) . . . .
C7_9 C2_9 C3_9 C4_9 -0.2(14) . . . .
C2_9 C3_9 C4_9 C5_9 3.2(16) . . . .
C3_9 C4_9 C5_9 C6_9 -3.5(16) . . . .
C4_9 C5_9 C6_9 C8_9 -179.2(11) . . . .
C4_9 C5_9 C6_9 C7_9 1.0(14) . . . .
C8_9 C6_9 C7_9 N11_9 -1.0(13) . . . .
C5_9 C6_9 C7_9 N11_9 178.8(10) . . . .
C8_9 C6_9 C7_9 C2_9 -178.0(10) . . . .
C5_9 C6_9 C7_9 C2_9 1.9(12) . . . .
N_9 C2_9 C7_9 N11_9 -4.1(12) . . . .
C3_9 C2_9 C7_9 N11_9 -179.4(10) . . . .
N_9 C2_9 C7_9 C6_9 173.1(9) . . . .
C3_9 C2_9 C7_9 C6_9 -2.2(12) . . . .
C7_9 C6_9 C8_9 OB_9 178.1(10) . . . .
C5_9 C6_9 C8_9 OB_9 -1.7(14) . . . .
C7_9 C6_9 C8_9 C9_9 -0.9(13) . . . .
C5_9 C6_9 C8_9 C9_9 179.3(11) . . . .
OB_9 C8_9 C9_9 C10_9 -176.2(11) . . . .
C6_9 C8_9 C9_9 C10_9 2.8(14) . . . .
C8_9 C9_9 C10_9 N11_9 -2.9(15) . . . .
C8_9 C9_9 C10_9 C_9 178.7(11) . . . .
C9_9 C10_9 N11_9 C7_9 1.0(14) . . . .
C_9 C10_9 N11_9 C7_9 179.4(10) . . . .
C6_9 C7_9 N11_9 C10_9 1.0(13) . . . .
C2_9 C7_9 N11_9 C10_9 178.1(9) . . . .
N11_9 C10_9 C_9 O_9 168.7(12) . . . .
C9_9 C10_9 C_9 O_9 -12.8(17) . . . .
N11_9 C10_9 C_9 N_10 -4.1(16) . . . .
C9_9 C10_9 C_9 N_10 174.4(11) . . . .
C9_9 C8_9 OB_9 CG_9 -0.1(17) . . . .
C6_9 C8_9 OB_9 CG_9 -179.1(11) . . . .
C8_9 OB_9 CG_9 CD_9 167.8(11) . . . .
OB_9 CG_9 CD_9 CE2_9 -67.7(15) . . . .
OB_9 CG_9 CD_9 CE1_9 168.8(11) . . . .
O_9 C_9 N_10 C2_10 1(2) . . . .
C10_9 C_9 N_10 C2_10 173.3(11) . . . .
C_9 N_10 C2_10 C3_10 -18(2) . . . .
C_9 N_10 C2_10 C7_10 161.4(13) . . . .
N_10 C2_10 C3_10 C4_10 -178.6(12) . . . .
C7_10 C2_10 C3_10 C4_10 2.2(15) . . . .
C2_10 C3_10 C4_10 C5_10 1.6(17) . . . .
C3_10 C4_10 C5_10 C6_10 -2.8(17) . . . .
C4_10 C5_10 C6_10 C8_10 -179.0(11) . . . .
C4_10 C5_10 C6_10 C7_10 0.3(14) . . . .
C3_10 C2_10 C7_10 N11_10 177.5(10) . . . .
N_10 C2_10 C7_10 N11_10 -1.7(14) . . . .
C3_10 C2_10 C7_10 C6_10 -4.7(13) . . . .
N_10 C2_10 C7_10 C6_10 176.1(10) . . . .
C8_10 C6_10 C7_10 N11_10 0.6(12) . . . .
C5_10 C6_10 C7_10 N11_10 -178.7(10) . . . .
C8_10 C6_10 C7_10 C2_10 -177.2(10) . . . .
C5_10 C6_10 C7_10 C2_10 3.5(12) . . . .
C5_10 C6_10 C8_10 OB_10 5.2(14) . . . .
C7_10 C6_10 C8_10 OB_10 -174.0(10) . . . .
C5_10 C6_10 C8_10 OB_10 -14.3(17) . . . .
C7_10 C6_10 C8_10 OB_10 166.5(14) . . . .
C5_10 C6_10 C8_10 C9_10 175.9(11) . . . .
C7_10 C6_10 C8_10 C9_10 -3.4(12) . . . .
OB_10 C8_10 C9_10 C10_10 172.6(12) . . . .
OB_10 C8_10 C9_10 C10_10 -165.6(15) . . . .
C6_10 C8_10 C9_10 C10_10 3.6(13) . . . .
C8_10 C9_10 C10_10 N11_10 -1.1(15) . . . .
C8_10 C9_10 C10_10 C_10 179.9(10) . . . .
C9_10 C10_10 N11_10 C7_10 -1.8(14) . . . .
C_10 C10_10 N11_10 C7_10 177.3(10) . . . .
C2_10 C7_10 N11_10 C10_10 179.8(9) . . . .
C6_10 C7_10 N11_10 C10_10 2.0(13) . . . .
N11_10 C10_10 C_10 NNN_20 -13.1(15) . . . .
C9_10 C10_10 C_10 NNN_20 166.0(12) . . . .
N11_10 C10_10 C_10 O_10 171.5(11) . . . .
C9_10 C10_10 C_10 O_10 -9.4(16) . . . .
C9_10 C8_10 OB_10 CG_10 10.2(18) . . . .
C6_10 C8_10 OB_10 CG_10 179.8(11) . . . .
C8_10 OB_10 CG_10 CD_10 149.5(15) . . . .
OB_10 CG_10 CD_10 CE1_10 171.1(13) . . . .
OB_10 CG_10 CD_10 CE2_10 -50(2) . . . .
C9_10 C8_10 OB_10 CG_10 -11(3) . . . .
C6_10 C8_10 OB_10 CG_10 179.5(18) . . . .
C8_10 OB_10 CG_10 CD_10 -158(2) . . . .
OB_10 CG_10 CD_10 CE2_10 59(3) . . . .
OB_10 CG_10 CD_10 CE1_10 -61(3) . . . .
C7_41 C8_11 C6_11 C7_11 0.4(18) . . . .
C7_41 C8_11 C6_11 C2_11 -178.5(12) . . . .
C7_11 C6_11 C2_11 O2_11 -157.4(13) . . . .
C8_11 C6_11 C2_11 O2_11 21.5(15) . . . .
C7_11 C6_11 C2_11 N2_11 21.6(16) . . . .
C8_11 C6_11 C2_11 N2_11 -159.5(11) . . . .
O2_11 C2_11 N2_11 NNN_20 -3.1(16) . . . .
C6_11 C2_11 N2_11 NNN_20 177.8(10) . . . .
C8_11 C6_11 C7_11 OI_11 176.4(12) . . . .
C2_11 C6_11 C7_11 OI_11 -4.7(19) . . . .
C8_11 C6_11 C7_11 C8_41 1.5(18) . . . .
C2_11 C6_11 C7_11 C8_41 -179.6(11) . . . .
C6_11 C7_11 OI_11 CJ_11 168.8(12) . . . .
C8_41 C7_11 OI_11 CJ_11 -16.4(18) . . . .
C7_11 OI_11 CJ_11 CK_11 -164.1(12) . . . .
OI_11 CJ_11 CK_11 CM1_11 179.4(13) . . . .
OI_11 CJ_11 CK_11 CM2_11 -63.7(15) . . . .
O_10 C_10 NNN_20 N2_11 -5(2) . . . .
C10_10 C_10 NNN_20 N2_11 179.9(10) . . . .
C2_11 N2_11 NNN_20 C_10 -165.9(12) . . . .
C2_1 N_1 C_22 O_22 -134(4) . . . .
C2_1 N_1 C_22 C10_22 39(4) . . . .
C_52 N_31 C2_31 C7_31 173.3(17) . . . .
C_52 N_31 C2_31 C7_31 -135(3) . . . .
N_31 C2_31 C7_31 N11_31 91(3) . . . .
N_31 C2_31 C7_31 C6_31 -84(3) . . . .
N_31 C2_31 C7_31 N11_31 16(2) . . . .
N_31 C2_31 C7_31 C6_31 -163.1(14) . . . .
N11_31 C7_31 C6_31 C8_31 -1.0(17) . . . .
C2_31 C7_31 C6_31 C8_31 173.5(18) . . . .
C2_31 C7_31 C6_31 C8_31 177.9(15) . . . .
C6_31 C7_31 N11_31 C10_31 1.1(16) . . . .
C2_31 C7_31 N11_31 C10_31 -174.5(15) . . . .
C2_31 C7_31 N11_31 C10_31 -177.6(17) . . . .
C7_31 N11_31 C10_31 C9_31 0.1(16) . . . .
C7_31 N11_31 C10_31 C_31 178.6(12) . . . .
C9_31 C10_31 C_31 O_31 3(2) . . . .
N11_31 C10_31 C_31 O_31 -175.9(13) . . . .
C9_31 C10_31 C_31 N_32 -177.3(13) . . . .
N11_31 C10_31 C_31 N_32 4.2(18) . . . .
N11_31 C10_31 C9_31 C8_31 -1.3(17) . . . .
C_31 C10_31 C9_31 C8_31 -179.7(13) . . . .
C10_31 C9_31 C8_31 OB_31 178.9(16) . . . .
C10_31 C9_31 C8_31 C6_31 1.3(16) . . . .
C7_31 C6_31 C8_31 OB_31 -177.9(15) . . . .
C7_31 C6_31 C8_31 C9_31 -0.2(16) . . . .
C9_31 C8_31 OB_31 CB_31 0(3) . . . .
C6_31 C8_31 OB_31 CB_31 178(2) . . . .
C8_31 OB_31 CB_31 CG_31 96(3) . . . .
OB_31 CB_31 CG_31 CD1_31 -80(3) . . . .
OB_31 CB_31 CG_31 CD2_31 100(3) . . . .
CB_31 CG_31 CD1_31 CE1_31 179.6(5) . . . .
CD2_31 CG_31 CD1_31 CE1_31 -0.2(4) . . . .
CG_31 CD1_31 CE1_31 CZ_31 -0.2(4) . . . .
CD1_31 CE1_31 CZ_31 OH_31 -179.3(9) . . . .
CD1_31 CE1_31 CZ_31 CE2_31 0.6(8) . . . .
CE1_31 CZ_31 OH_31 CW_31 -27(3) . . . .
CE2_31 CZ_31 OH_31 CW_31 153(3) . . . .
CE1_31 CZ_31 CE2_31 CD2_31 -0.6(11) . . . .
OH_31 CZ_31 CE2_31 CD2_31 179.3(11) . . . .
CZ_31 CE2_31 CD2_31 CG_31 0.2(11) . . . .
CB_31 CG_31 CD2_31 CE2_31 -179.6(9) . . . .
CD1_31 CG_31 CD2_31 CE2_31 0.2(8) . . . .
O_31 C_31 N_32 C2_32 6(3) . . . .
C10_31 C_31 N_32 C2_32 -173.9(14) . . . .
C_31 N_32 C2_32 C3_32 6(2) . . . .
C_31 N_32 C2_32 C7_32 -175.1(15) . . . .
N_32 C2_32 C3_32 C4_32 177.7(15) . . . .
C7_32 C2_32 C3_32 C4_32 -0.9(18) . . . .
C2_32 C3_32 C4_32 C5_32 1(2) . . . .
C3_32 C4_32 C5_32 C6_32 -1(2) . . . .
C4_32 C5_32 C6_32 C7_32 2.0(17) . . . .
C4_32 C5_32 C6_32 C8_32 -178.1(13) . . . .
C8_32 C6_32 C7_32 N11_32 -2.8(15) . . . .
C5_32 C6_32 C7_32 N11_32 177.0(13) . . . .
C8_32 C6_32 C7_32 C2_32 177.7(12) . . . .
C5_32 C6_32 C7_32 C2_32 -2.5(15) . . . .
N_32 C2_32 C7_32 C6_32 -176.9(12) . . . .
C3_32 C2_32 C7_32 C6_32 1.8(16) . . . .
N_32 C2_32 C7_32 N11_32 3.6(16) . . . .
C3_32 C2_32 C7_32 N11_32 -177.7(12) . . . .
C7_32 C6_32 C8_32 OB_32 -179.3(13) . . . .
C5_32 C6_32 C8_32 OB_32 0.8(18) . . . .
C7_32 C6_32 C8_32 C9_32 0.2(15) . . . .
C5_32 C6_32 C8_32 C9_32 -179.7(13) . . . .
OB_32 C8_32 C9_32 C10_32 -178.7(15) . . . .
C6_32 C8_32 C9_32 C10_32 1.8(16) . . . .
C8_32 C9_32 C10_32 N11_32 -1.2(17) . . . .
C8_32 C9_32 C10_32 C_32 174.7(14) . . . .
C9_32 C10_32 N11_32 C7_32 -1.4(17) . . . .
C_32 C10_32 N11_32 C7_32 -177.6(13) . . . .
C6_32 C7_32 N11_32 C10_32 3.5(16) . . . .
C2_32 C7_32 N11_32 C10_32 -177.0(12) . . . .
N11_32 C10_32 C_32 O_32 -162.1(17) . . . .
C9_32 C10_32 C_32 O_32 22(2) . . . .
N11_32 C10_32 C_32 N_33 14(2) . . . .
C9_32 C10_32 C_32 N_33 -161.7(14) . . . .
C9_32 C8_32 OB_32 CG_32 -7(3) . . . .
C6_32 C8_32 OB_32 CG_32 172.9(19) . . . .
C8_32 OB_32 CG_32 CD_32 -171(3) . . . .
OB_32 CG_32 CD_32 CE1_32 51(4) . . . .
OB_32 CG_32 CD_32 CE2_32 -59(4) . . . .
CD2_33 CG_33 OB_33 C8_33 60(3) . . . .
CD1_33 CG_33 OB_33 C8_33 -67(2) . . . .
CD3_33 CG_33 OB_33 C8_33 176.1(17) . . . .
CG_33 OB_33 C8_33 C9_33 -2(2) . . . .
CG_33 OB_33 C8_33 C6_33 -179.1(17) . . . .
OB_33 C8_33 C9_33 C10_33 -175.8(14) . . . .
C6_33 C8_33 C9_33 C10_33 1.6(17) . . . .
C8_33 C9_33 C10_33 N11_33 -2.1(17) . . . .
C8_33 C9_33 C10_33 C_33 174.0(14) . . . .
N11_33 C10_33 C_33 O_33 -160.7(15) . . . .
C9_33 C10_33 C_33 O_33 23(2) . . . .
N11_33 C10_33 C_33 N_34 13.2(19) . . . .
C9_33 C10_33 C_33 N_34 -163.0(14) . . . .
C9_33 C10_33 N11_33 C7_33 0.4(16) . . . .
C_33 C10_33 N11_33 C7_33 -175.7(13) . . . .
C10_33 N11_33 C7_33 C6_33 1.8(16) . . . .
C10_33 N11_33 C7_33 C2_33 -178.8(11) . . . .
OB_33 C8_33 C6_33 C5_33 -2.9(19) . . . .
C9_33 C8_33 C6_33 C5_33 179.7(14) . . . .
OB_33 C8_33 C6_33 C7_33 177.8(13) . . . .
C9_33 C8_33 C6_33 C7_33 0.4(15) . . . .
N11_33 C7_33 C6_33 C5_33 178.5(13) . . . .
C2_33 C7_33 C6_33 C5_33 -1.0(14) . . . .
N11_33 C7_33 C6_33 C8_33 -2.1(15) . . . .
C2_33 C7_33 C6_33 C8_33 178.4(12) . . . .
C8_33 C6_33 C5_33 C4_33 178.3(15) . . . .
C7_33 C6_33 C5_33 C4_33 -2.4(18) . . . .
C6_33 C5_33 C4_33 C3_33 3(2) . . . .
C5_33 C4_33 C3_33 C2_33 -0.2(19) . . . .
C4_33 C3_33 C2_33 N_33 173.7(14) . . . .
C4_33 C3_33 C2_33 C7_33 -3.1(17) . . . .
N11_33 C7_33 C2_33 C3_33 -175.7(13) . . . .
C6_33 C7_33 C2_33 C3_33 3.8(15) . . . .
N11_33 C7_33 C2_33 N_33 7.2(15) . . . .
C6_33 C7_33 C2_33 N_33 -173.3(11) . . . .
O_32 C_32 N_33 C2_33 -6(3) . . . .
C10_32 C_32 N_33 C2_33 177.6(13) . . . .
C3_33 C2_33 N_33 C_32 8(2) . . . .
C7_33 C2_33 N_33 C_32 -175.2(15) . . . .
O_33 C_33 N_34 C2_34 0(3) . . . .
C10_33 C_33 N_34 C2_34 -173.7(13) . . . .
C_33 N_34 C2_34 C7_34 -175.7(15) . . . .
C_33 N_34 C2_34 C3_34 7(2) . . . .
N_34 C2_34 C3_34 C4_34 178.3(13) . . . .
C7_34 C2_34 C3_34 C4_34 0.8(16) . . . .
C2_34 C3_34 C4_34 C5_34 -4.9(19) . . . .
C3_34 C4_34 C5_34 C6_34 3.7(19) . . . .
C4_34 C5_34 C6_34 C8_34 -179.1(13) . . . .
C4_34 C5_34 C6_34 C7_34 1.4(16) . . . .
N_34 C2_34 C7_34 N11_34 4.7(14) . . . .
C3_34 C2_34 C7_34 N11_34 -177.5(11) . . . .
N_34 C2_34 C7_34 C6_34 -173.5(11) . . . .
C3_34 C2_34 C7_34 C6_34 4.2(13) . . . .
C8_34 C6_34 C7_34 N11_34 -3.1(13) . . . .
C5_34 C6_34 C7_34 N11_34 176.4(11) . . . .
C8_34 C6_34 C7_34 C2_34 175.2(11) . . . .
C5_34 C6_34 C7_34 C2_34 -5.4(13) . . . .
C5_34 C6_34 C8_34 C9_34 -178.6(13) . . . .
C7_34 C6_34 C8_34 C9_34 0.8(14) . . . .
C5_34 C6_34 C8_34 OB_34 -1(3) . . . .
C7_34 C6_34 C8_34 OB_34 178(2) . . . .
C5_34 C6_34 C8_34 OB_34 4(3) . . . .
C7_34 C6_34 C8_34 OB_34 -177(3) . . . .
OB_34 C8_34 C9_34 C10_34 -175(3) . . . .
OB_34 C8_34 C9_34 C10_34 179(3) . . . .
C6_34 C8_34 C9_34 C10_34 2.2(16) . . . .
C8_34 C9_34 C10_34 N11_34 -3.3(17) . . . .
C8_34 C9_34 C10_34 C_34 176.3(12) . . . .
C9_34 C10_34 N11_34 C7_34 1.2(16) . . . .
C_34 C10_34 N11_34 C7_34 -178.5(11) . . . .
C2_34 C7_34 N11_34 C10_34 -176.1(11) . . . .
C6_34 C7_34 N11_34 C10_34 2.1(14) . . . .
N11_34 C10_34 C_34 O_34 -171.3(14) . . . .
C9_34 C10_34 C_34 O_34 9(2) . . . .
N11_34 C10_34 C_34 N_35 11.3(18) . . . .
C9_34 C10_34 C_34 N_35 -168.4(13) . . . .
C9_34 C8_34 OB_34 CG_34 9(5) . . . .
C6_34 C8_34 OB_34 CG_34 -168(3) . . . .
C8_34 OB_34 CG_34 CD_34 162(3) . . . .
OB_34 CG_34 CD_34 CE1_34 -48(4) . . . .
OB_34 CG_34 CD_34 CE2_34 -177(4) . . . .
C9_34 C8_34 OB_34 CG_34 -5(6) . . . .
C6_34 C8_34 OB_34 CG_34 173(4) . . . .
C8_34 OB_34 CG_34 CD_34 176(4) . . . .
OB_34 CG_34 CD_34 CE2_34 -173(4) . . . .
OB_34 CG_34 CD_34 CE1_34 -61(5) . . . .
O_34 C_34 N_35 C2_35 7(3) . . . .
C10_34 C_34 N_35 C2_35 -175.7(14) . . . .
C_34 N_35 C2_35 C3_35 8(2) . . . .
C_34 N_35 C2_35 C7_35 -175.1(15) . . . .
N_35 C2_35 C3_35 C4_35 174.7(14) . . . .
C7_35 C2_35 C3_35 C4_35 -1.5(16) . . . .
C2_35 C3_35 C4_35 C5_35 -2.2(19) . . . .
C3_35 C4_35 C5_35 C6_35 3.0(19) . . . .
C4_35 C5_35 C6_35 C8_35 -179.1(13) . . . .
C4_35 C5_35 C6_35 C7_35 -0.3(15) . . . .
N_35 C2_35 C7_35 N11_35 7.1(15) . . . .
C3_35 C2_35 C7_35 N11_35 -176.4(12) . . . .
N_35 C2_35 C7_35 C6_35 -172.5(11) . . . .
C3_35 C2_35 C7_35 C6_35 4.0(14) . . . .
C8_35 C6_35 C7_35 N11_35 -3.8(14) . . . .
C5_35 C6_35 C7_35 N11_35 177.3(12) . . . .
C8_35 C6_35 C7_35 C2_35 175.7(11) . . . .
C5_35 C6_35 C7_35 C2_35 -3.2(14) . . . .
C5_35 C6_35 C8_35 OB_35 1.5(16) . . . .
C7_35 C6_35 C8_35 OB_35 -177.4(11) . . . .
C5_35 C6_35 C8_35 C9_35 -178.0(12) . . . .
C7_35 C6_35 C8_35 C9_35 3.2(14) . . . .
OB_35 C8_35 C9_35 C10_35 179.6(13) . . . .
C6_35 C8_35 C9_35 C10_35 -1.0(16) . . . .
C8_35 C9_35 C10_35 N11_35 -0.9(16) . . . .
C8_35 C9_35 C10_35 C_35 174.5(12) . . . .
C2_35 C7_35 N11_35 C10_35 -177.5(11) . . . .
C6_35 C7_35 N11_35 C10_35 2.0(15) . . . .
C9_35 C10_35 N11_35 C7_35 0.4(16) . . . .
C_35 C10_35 N11_35 C7_35 -175.1(11) . . . .
N11_35 C10_35 C_35 O_35 -176.4(13) . . . .
C9_35 C10_35 C_35 O_35 7.8(19) . . . .
N11_35 C10_35 C_35 N_36 3.6(17) . . . .
C9_35 C10_35 C_35 N_36 -172.1(12) . . . .
C9_35 C8_35 OB_35 CG_35 7(2) . . . .
C6_35 C8_35 OB_35 CG_35 -172.3(14) . . . .
C8_35 OB_35 CG_35 CD_35 -179.8(16) . . . .
OB_35 CG_35 CD_35 CE1_35 -43(3) . . . .
OB_35 CG_35 CD_35 CE2_35 -178.5(19) . . . .
O_35 C_35 N_36 C2_36 1(2) . . . .
C10_35 C_35 N_36 C2_36 -179.5(12) . . . .
C_35 N_36 C2_36 C7_36 177.9(13) . . . .
N_36 C2_36 C7_36 N11_36 24.3(17) . . . .
N_36 C2_36 C7_36 C6_36 -157.5(11) . . . .
N11_36 C7_36 C6_36 C8_36 0.5(15) . . . .
C2_36 C7_36 C6_36 C8_36 -177.6(12) . . . .
C6_36 C7_36 N11_36 C10_36 -0.7(14) . . . .
C2_36 C7_36 N11_36 C10_36 177.5(11) . . . .
C7_36 N11_36 C10_36 C9_36 1.0(14) . . . .
C7_36 N11_36 C10_36 C_36 -178.8(11) . . . .
N11_36 C10_36 C_36 O_36 -170.5(12) . . . .
C9_36 C10_36 C_36 O_36 9.8(18) . . . .
N11_36 C10_36 C_36 N_37 5.4(16) . . . .
C9_36 C10_36 C_36 N_37 -174.3(11) . . . .
N11_36 C10_36 C9_36 C8_36 -0.9(15) . . . .
C_36 C10_36 C9_36 C8_36 178.8(12) . . . .
C10_36 C9_36 C8_36 OB_36 179.5(11) . . . .
C10_36 C9_36 C8_36 C6_36 0.6(15) . . . .
C7_36 C6_36 C8_36 C9_36 -0.4(15) . . . .
C7_36 C6_36 C8_36 OB_36 -179.2(12) . . . .
C9_36 C8_36 OB_36 CB_36 -177.3(12) . . . .
C6_36 C8_36 OB_36 CB_36 1.5(19) . . . .
C8_36 OB_36 CB_36 CG_36 -81.6(13) . . . .
OB_36 CB_36 CG_36 CD1_36 177.4(9) . . . .
OB_36 CB_36 CG_36 CD2_36 -3.2(10) . . . .
CD2_36 CG_36 CD1_36 CE1_36 -0.6(3) . . . .
CB_36 CG_36 CD1_36 CE1_36 178.9(5) . . . .
CG_36 CD1_36 CE1_36 CZ_36 -0.7(3) . . . .
CD1_36 CE1_36 CZ_36 OH_36 -178.3(6) . . . .
CD1_36 CE1_36 CZ_36 CE2_36 1.6(6) . . . .
OH_36 CZ_36 CE2_36 CD2_36 178.6(9) . . . .
CE1_36 CZ_36 CE2_36 CD2_36 -1.3(9) . . . .
CZ_36 CE2_36 CD2_36 CG_36 0.1(10) . . . .
CD1_36 CG_36 CD2_36 CE2_36 0.8(8) . . . .
CB_36 CG_36 CD2_36 CE2_36 -178.6(8) . . . .
CE1_36 CZ_36 OH_36 CW_36 159.7(14) . . . .
CE2_36 CZ_36 OH_36 CW_36 -20.2(14) . . . .
O_36 C_36 N_37 C2_37 2(2) . . . .
C10_36 C_36 N_37 C2_37 -173.6(11) . . . .
C_36 N_37 C2_37 C3_37 -2(2) . . . .
C_36 N_37 C2_37 C7_37 178.7(13) . . . .
N_37 C2_37 C3_37 C4_37 177.6(13) . . . .
C7_37 C2_37 C3_37 C4_37 -3.4(15) . . . .
C2_37 C3_37 C4_37 C5_37 -2.7(18) . . . .
C3_37 C4_37 C5_37 C6_37 5.6(18) . . . .
C4_37 C5_37 C6_37 C7_37 -2.3(15) . . . .
C4_37 C5_37 C6_37 C8_37 179.6(12) . . . .
C5_37 C6_37 C7_37 N11_37 174.3(11) . . . .
C8_37 C6_37 C7_37 N11_37 -7.5(12) . . . .
C5_37 C6_37 C7_37 C2_37 -3.7(13) . . . .
C8_37 C6_37 C7_37 C2_37 174.5(10) . . . .
N_37 C2_37 C7_37 C6_37 -174.4(10) . . . .
C3_37 C2_37 C7_37 C6_37 6.5(13) . . . .
N_37 C2_37 C7_37 N11_37 7.5(13) . . . .
C3_37 C2_37 C7_37 N11_37 -171.6(10) . . . .
C5_37 C6_37 C8_37 OB_37 3.1(15) . . . .
C7_37 C6_37 C8_37 OB_37 -175.1(10) . . . .
C5_37 C6_37 C8_37 C9_37 -177.8(11) . . . .
C7_37 C6_37 C8_37 C9_37 4.1(13) . . . .
OB_37 C8_37 C9_37 C10_37 -178.8(12) . . . .
C6_37 C8_37 C9_37 C10_37 2.1(14) . . . .
C8_37 C9_37 C10_37 N11_37 -5.7(15) . . . .
C8_37 C9_37 C10_37 C_37 170.6(11) . . . .
C9_37 C10_37 N11_37 C7_37 2.4(14) . . . .
C_37 C10_37 N11_37 C7_37 -173.9(11) . . . .
C6_37 C7_37 N11_37 C10_37 4.4(13) . . . .
C2_37 C7_37 N11_37 C10_37 -177.5(10) . . . .
N11_37 C10_37 C_37 O_37 -170.7(13) . . . .
C9_37 C10_37 C_37 O_37 12.8(19) . . . .
N11_37 C10_37 C_37 N_38 15.0(16) . . . .
C9_37 C10_37 C_37 N_38 -161.5(11) . . . .
C9_37 C8_37 OB_37 CG_37 -3.3(19) . . . .
C6_37 C8_37 OB_37 CG_37 175.8(12) . . . .
C8_37 OB_37 CG_37 CD_37 174.0(13) . . . .
OB_37 CG_37 CD_37 CE2_37 -69(2) . . . .
OB_37 CG_37 CD_37 CE1_37 74(2) . . . .
CD1_38 CG_38 OB_38 C8_38 -62.8(19) . . . .
CD3_38 CG_38 OB_38 C8_38 177.6(12) . . . .
CD2_38 CG_38 OB_38 C8_38 64.1(17) . . . .
CG_38 OB_38 C8_38 C9_38 5(2) . . . .
CG_38 OB_38 C8_38 C6_38 -174.5(11) . . . .
OB_38 C8_38 C9_38 C10_38 -179.5(12) . . . .
C6_38 C8_38 C9_38 C10_38 0.4(15) . . . .
C8_38 C9_38 C10_38 N11_38 -3.5(16) . . . .
C8_38 C9_38 C10_38 C_38 178.7(12) . . . .
N11_38 C10_38 C_38 O_38 -166.6(11) . . . .
C9_38 C10_38 C_38 O_38 11.3(18) . . . .
N11_38 C10_38 C_38 N_39 15.1(15) . . . .
C9_38 C10_38 C_38 N_39 -167.0(11) . . . .
C9_38 C10_38 N11_38 C7_38 2.4(14) . . . .
C_38 C10_38 N11_38 C7_38 -179.7(10) . . . .
C10_38 N11_38 C7_38 C6_38 1.7(13) . . . .
C10_38 N11_38 C7_38 C2_38 -178.8(9) . . . .
N11_38 C7_38 C6_38 C5_38 175.9(11) . . . .
C2_38 C7_38 C6_38 C5_38 -3.5(13) . . . .
N11_38 C7_38 C6_38 C8_38 -4.5(13) . . . .
C2_38 C7_38 C6_38 C8_38 176.1(10) . . . .
C9_38 C8_38 C6_38 C5_38 -177.1(12) . . . .
OB_38 C8_38 C6_38 C5_38 2.8(15) . . . .
C9_38 C8_38 C6_38 C7_38 3.3(13) . . . .
OB_38 C8_38 C6_38 C7_38 -176.7(10) . . . .
C7_38 C6_38 C5_38 C4_38 -0.3(15) . . . .
C8_38 C6_38 C5_38 C4_38 -179.9(12) . . . .
C6_38 C5_38 C4_38 C3_38 3.1(18) . . . .
C5_38 C4_38 C3_38 C2_38 -1.9(18) . . . .
C4_38 C3_38 C2_38 N_38 176.7(12) . . . .
C4_38 C3_38 C2_38 C7_38 -2.0(15) . . . .
N11_38 C7_38 C2_38 C3_38 -174.7(10) . . . .
C6_38 C7_38 C2_38 C3_38 4.7(13) . . . .
N11_38 C7_38 C2_38 N_38 6.3(13) . . . .
C6_38 C7_38 C2_38 N_38 -174.3(9) . . . .
O_37 C_37 N_38 C2_38 7(2) . . . .
C10_37 C_37 N_38 C2_38 -178.4(11) . . . .
C3_38 C2_38 N_38 C_37 1(2) . . . .
C7_38 C2_38 N_38 C_37 179.7(12) . . . .
O_38 C_38 N_39 C2_39 1(2) . . . .
C10_38 C_38 N_39 C2_39 179.3(11) . . . .
C_38 N_39 C2_39 C3_39 13(2) . . . .
C_38 N_39 C2_39 C7_39 -167.0(12) . . . .
N_39 C2_39 C3_39 C4_39 174.7(12) . . . .
C7_39 C2_39 C3_39 C4_39 -5.4(14) . . . .
C2_39 C3_39 C4_39 C5_39 2.7(16) . . . .
C3_39 C4_39 C5_39 C6_39 1.0(16) . . . .
C4_39 C5_39 C6_39 C7_39 -1.9(14) . . . .
C4_39 C5_39 C6_39 C8_39 -179.1(11) . . . .
C5_39 C6_39 C7_39 N11_39 -179.5(11) . . . .
C8_39 C6_39 C7_39 N11_39 -2.0(13) . . . .
C5_39 C6_39 C7_39 C2_39 -0.9(13) . . . .
C8_39 C6_39 C7_39 C2_39 176.5(10) . . . .
C3_39 C2_39 C7_39 C6_39 4.5(13) . . . .
N_39 C2_39 C7_39 C6_39 -175.7(10) . . . .
C3_39 C2_39 C7_39 N11_39 -176.9(10) . . . .
N_39 C2_39 C7_39 N11_39 3.0(13) . . . .
C7_39 C6_39 C8_39 OB_39 -175.8(10) . . . .
C5_39 C6_39 C8_39 OB_39 1.6(14) . . . .
C7_39 C6_39 C8_39 C9_39 1.9(12) . . . .
C5_39 C6_39 C8_39 C9_39 179.2(11) . . . .
OB_39 C8_39 C9_39 C10_39 177.0(12) . . . .
C6_39 C8_39 C9_39 C10_39 -0.4(14) . . . .
C8_39 C9_39 C10_39 N11_39 -1.3(15) . . . .
C8_39 C9_39 C10_39 C_39 -176.1(11) . . . .
C9_39 C10_39 N11_39 C7_39 1.3(14) . . . .
C_39 C10_39 N11_39 C7_39 176.1(10) . . . .
C6_39 C7_39 N11_39 C10_39 0.5(13) . . . .
C2_39 C7_39 N11_39 C10_39 -178.1(9) . . . .
N11_39 C10_39 C_39 O_39 -175.1(11) . . . .
C9_39 C10_39 C_39 O_39 0.1(16) . . . .
N11_39 C10_39 C_39 N_40 12.8(15) . . . .
C9_39 C10_39 C_39 N_40 -172.0(10) . . . .
C9_39 C8_39 OB_39 CG_39 2.1(17) . . . .
C6_39 C8_39 OB_39 CG_39 179.5(10) . . . .
C8_39 OB_39 CG_39 CD_39 -169.8(11) . . . .
OB_39 CG_39 CD_39 CE2_39 67.1(14) . . . .
OB_39 CG_39 CD_39 CE1_39 -169.3(11) . . . .
O_39 C_39 N_40 C2_40 10(2) . . . .
C10_39 C_39 N_40 C2_40 -178.9(10) . . . .
C_39 N_40 C2_40 C3_40 14.5(17) . . . .
C_39 N_40 C2_40 C7_40 -168.3(11) . . . .
C7_40 C2_40 C3_40 C4_40 -1.0(14) . . . .
N_40 C2_40 C3_40 C4_40 176.1(11) . . . .
C2_40 C3_40 C4_40 C5_40 -0.6(16) . . . .
C3_40 C4_40 C5_40 C6_40 1.2(16) . . . .
C4_40 C5_40 C6_40 C7_40 -0.4(14) . . . .
C4_40 C5_40 C6_40 C8_40 177.7(10) . . . .
C5_40 C6_40 C7_40 N11_40 176.3(10) . . . .
C8_40 C6_40 C7_40 N11_40 -1.8(13) . . . .
C5_40 C6_40 C7_40 C2_40 -1.1(12) . . . .
C8_40 C6_40 C7_40 C2_40 -179.2(9) . . . .
C3_40 C2_40 C7_40 N11_40 -175.7(10) . . . .
N_40 C2_40 C7_40 N11_40 7.0(13) . . . .
C3_40 C2_40 C7_40 C6_40 1.8(13) . . . .
N_40 C2_40 C7_40 C6_40 -175.5(9) . . . .
C7_40 C6_40 C8_40 OB_40 -174.8(10) . . . .
C5_40 C6_40 C8_40 OB_40 7.1(14) . . . .
C7_40 C6_40 C8_40 C9_40 2.0(13) . . . .
C5_40 C6_40 C8_40 C9_40 -176.1(10) . . . .
OB_40 C8_40 C9_40 C10_40 175.8(11) . . . .
C6_40 C8_40 C9_40 C10_40 -0.9(13) . . . .
C8_40 C9_40 C10_40 N11_40 -0.7(15) . . . .
C8_40 C9_40 C10_40 C_40 177.7(10) . . . .
C9_40 C10_40 N11_40 C7_40 1.0(15) . . . .
C_40 C10_40 N11_40 C7_40 -177.4(10) . . . .
C6_40 C7_40 N11_40 C10_40 0.3(13) . . . .
C2_40 C7_40 N11_40 C10_40 177.7(9) . . . .
N11_40 C10_40 C_40 O_40 -170.5(11) . . . .
C9_40 C10_40 C_40 O_40 10.9(16) . . . .
N11_40 C10_40 C_40 NNN_50 10.0(14) . . . .
C9_40 C10_40 C_40 NNN_50 -168.5(10) . . . .
C9_40 C8_40 OB_40 CG_40 1.8(16) . . . .
C6_40 C8_40 OB_40 CG_40 178.4(10) . . . .
C8_40 OB_40 CG_40 CD_40 -175.6(11) . . . .
OB_40 CG_40 CD_40 CE1_40 -177.1(11) . . . .
OB_40 CG_40 CD_40 CE2_40 72.8(14) . . . .
OI_11 C7_11 C8_41 C6_41 -177.1(11) . . . .
C6_11 C7_11 C8_41 C6_41 -2.4(19) . . . .
C7_11 C8_41 C6_41 C7_41 1.2(17) . . . .
C7_11 C8_41 C6_41 C2_41 -176.8(12) . . . .
C8_41 C6_41 C2_41 N2_41 158.7(13) . . . .
C7_41 C6_41 C2_41 N2_41 -19.2(18) . . . .
C8_41 C6_41 C2_41 O2_41 -19.0(16) . . . .
C7_41 C6_41 C2_41 O2_41 163.0(12) . . . .
O2_41 C2_41 N2_41 NNN_50 -1(2) . . . .
C6_41 C2_41 N2_41 NNN_50 -178.8(11) . . . .
C6_11 C8_11 C7_41 OI_41 -174.7(12) . . . .
C6_11 C8_11 C7_41 C6_41 -1.6(19) . . . .
C8_41 C6_41 C7_41 OI_41 174.3(11) . . . .
C2_41 C6_41 C7_41 OI_41 -7.7(17) . . . .
C8_41 C6_41 C7_41 C8_11 0.7(17) . . . .
C2_41 C6_41 C7_41 C8_11 178.7(12) . . . .
C8_11 C7_41 OI_41 CJ_41 -0.2(18) . . . .
C6_41 C7_41 OI_41 CJ_41 -173.4(11) . . . .
C7_41 OI_41 CJ_41 CK_41 176.7(11) . . . .
OI_41 CJ_41 CK_41 CM2_41 65.4(15) . . . .
OI_41 CJ_41 CK_41 CM1_41 -170.1(12) . . . .
O_40 C_40 NNN_50 N2_41 1.0(18) . . . .
C10_40 C_40 NNN_50 N2_41 -179.6(10) . . . .
C2_41 N2_41 NNN_50 C_40 169.3(12) . . . .
C2_31 N_31 C_52 O_52 1(3) . . . .
C2_31 N_31 C_52 C10_52 -157(4) . . . .
C2_31 N_31 C_52 O_52 -179(3) . . . .
C2_31 N_31 C_52 C10_52 -11(4) . . . .
